data_7021875
loop_
_publ_author_name
'Milunovic, Miljan N. M.'
'Martins, Lu\'isa M D R S'
'Alegria, Elisabete C. B. A.'
'Pombeiro, Armando J. L.'
'Krachler, Regina'
'Trettenhahn, G\"unter'
'Turta, Constantin'
'Shova, Sergiu'
'Arion, Vladimir B.'

_publ_section_title
;
 Hexanuclear and undecanuclear iron(iii) carboxylates as catalyst
 precursors for cyclohexane oxidation.
;
_journal_issue 40
_journal_name_full 'Dalton transactions (Cambridge, England : 2003)'
_journal_page_first 14388
_journal_page_last 14401
_journal_paper_doi 10.1039/c3dt50966d
_journal_volume 42
_journal_year 2013
_chemical_formula_sum 'C175.25 H220.85 Cl Fe11 N3.75 O97.05'
_chemical_formula_weight 4582.51
_chemical_name_systematic
;
[Chlorido-tris(miu~4~-oxido)-pentakis(miu~3~-oxido)-pentadecakis(miu~2~-hapto^1^:hapto^1^-
3,4,5-trimethoxybenzoato)-(miu~2~-hapto^1^:hapto^2^-trimethoxybenzoato)-tris(dimethyl-
formamide/aquo)-undeca-iron(III)]diethyl ether-dimethylformamide-water solvate
;
_space_group_IT_number 2
_symmetry_cell_setting triclinic
_symmetry_space_group_name_Hall '-P 1'
_symmetry_space_group_name_H-M 'P -1'
_atom_sites_solution_hydrogens geom
_atom_sites_solution_primary direct
_atom_sites_solution_secondary difmap
_audit_creation_method SHELXL-97
_cell_angle_alpha 78.197(4)
_cell_angle_beta 87.186(4)
_cell_angle_gamma 71.921(4)
_cell_formula_units_Z 2
_cell_length_a 19.4468(13)
_cell_length_b 23.6865(16)
_cell_length_c 25.9226(17)
_cell_measurement_reflns_used 9838
_cell_measurement_temperature 100(2)
_cell_measurement_theta_max 25.04
_cell_measurement_theta_min 2.14
_cell_volume 11109.8(13)
_computing_cell_refinement 'Bruker SAINT'
_computing_data_collection 'Bruker APEX2'
_computing_data_reduction 'Bruker SAINT'
_computing_molecular_graphics 'Bruker SHELXTL'
_computing_publication_material 'Bruker SHELXTL'
_computing_structure_refinement 'SHELXL-97 (Sheldrick, 20087)'
_computing_structure_solution 'SHELXS-97 (Sheldrick, 2008)'
_diffrn_ambient_temperature 100(2)
_diffrn_measured_fraction_theta_full 0.999
_diffrn_measured_fraction_theta_max 0.999
_diffrn_measurement_device_type 'Bruker X8 APEX-II CCD'
_diffrn_measurement_method '\f and \w scans'
_diffrn_radiation_monochromator graphite
_diffrn_radiation_source 'fine-focus sealed tube'
_diffrn_radiation_type MoK\a
_diffrn_radiation_wavelength 0.71073
_diffrn_reflns_av_R_equivalents 0.1049
_diffrn_reflns_av_sigmaI/netI 0.0432
_diffrn_reflns_limit_h_max 23
_diffrn_reflns_limit_h_min -23
_diffrn_reflns_limit_k_max 29
_diffrn_reflns_limit_k_min -29
_diffrn_reflns_limit_l_max 31
_diffrn_reflns_limit_l_min -31
_diffrn_reflns_number 1136302
_diffrn_reflns_theta_full 26.00
_diffrn_reflns_theta_max 26.00
_diffrn_reflns_theta_min 1.68
_exptl_absorpt_coefficient_mu 0.800
_exptl_absorpt_correction_T_max 0.7670
_exptl_absorpt_correction_T_min 0.7402
_exptl_absorpt_correction_type multi-scan
_exptl_absorpt_process_details SADABS
_exptl_crystal_colour red
_exptl_crystal_density_diffrn 1.370
_exptl_crystal_density_method 'not measured'
_exptl_crystal_description block
_exptl_crystal_F_000 4756
_exptl_crystal_size_max 0.40
_exptl_crystal_size_mid 0.35
_exptl_crystal_size_min 0.35
_refine_diff_density_max 2.179
_refine_diff_density_min -1.749
_refine_diff_density_rms 0.156
_refine_ls_extinction_method none
_refine_ls_goodness_of_fit_ref 1.067
_refine_ls_hydrogen_treatment constr
_refine_ls_matrix_type full
_refine_ls_number_parameters 2737
_refine_ls_number_reflns 43612
_refine_ls_number_restraints 107
_refine_ls_restrained_S_all 1.066
_refine_ls_R_factor_all 0.1366
_refine_ls_R_factor_gt 0.0824
_refine_ls_shift/su_max 0.001
_refine_ls_shift/su_mean 0.000
_refine_ls_structure_factor_coef Fsqd
_refine_ls_weighting_details 'calc w=1/[\s^2^(Fo^2^)+(0.1432P)^2^+65.1447P] where P=(Fo^2^+2Fc^2^)/3'
_refine_ls_weighting_scheme calc
_refine_ls_wR_factor_gt 0.2336
_refine_ls_wR_factor_ref 0.2720
_reflns_number_gt 29672
_reflns_number_total 43612
_reflns_threshold_expression >2sigma(I)
_cod_data_source_file c3dt50966d.txt
_cod_data_source_block MIMI66N2
_cod_original_sg_symbol_H-M P-1
_cod_database_code 7021875

loop_
_symmetry_equiv_pos_as_xyz
'x, y, z'
'-x, -y, -z'

loop_
_atom_site_label
_atom_site_type_symbol
_atom_site_fract_x
_atom_site_fract_y
_atom_site_fract_z
_atom_site_U_iso_or_equiv
_atom_site_adp_type
_atom_site_occupancy
_atom_site_symmetry_multiplicity
_atom_site_calc_flag
_atom_site_refinement_flags
_atom_site_disorder_assembly
_atom_site_disorder_group
Fe1 Fe 0.68608(4) 0.23041(4) 0.88350(3) 0.02385(19) Uani 1 1 d . . .
Fe2 Fe 0.74934(4) 0.20832(4) 0.75497(3) 0.02200(18) Uani 1 1 d . . .
Fe3 Fe 0.78342(4) 0.30696(4) 0.79435(3) 0.02140(18) Uani 1 1 d . . .
Fe4 Fe 0.85932(4) 0.17640(4) 0.84454(3) 0.01975(17) Uani 1 1 d . . .
Fe5 Fe 0.79049(4) 0.31556(4) 0.65829(3) 0.02229(18) Uani 1 1 d . . .
Fe6 Fe 0.91136(4) 0.09511(4) 0.74130(3) 0.02100(18) Uani 1 1 d . . .
Fe7 Fe 0.92215(4) 0.21898(3) 0.73643(3) 0.01839(17) Uani 1 1 d . . .
Fe8 Fe 0.96542(4) 0.28082(4) 0.81690(3) 0.02163(18) Uani 1 1 d . . .
Fe9 Fe 0.95725(4) 0.25509(4) 0.60937(3) 0.02039(18) Uani 1 1 d . . .
Fe10 Fe 1.05112(4) 0.13631(4) 0.67311(3) 0.02015(18) Uani 1 1 d . . .
Fe11 Fe 1.06356(4) 0.26687(4) 0.70350(3) 0.02104(18) Uani 1 1 d . . .
Cl1 Cl 1.05215(9) 0.22302(7) 0.87592(6) 0.0348(3) Uani 1 1 d . . .
O1 O 0.75556(19) 0.23001(17) 0.82841(15) 0.0203(8) Uani 1 1 d . . .
O2 O 0.7676(2) 0.28566(17) 0.72824(15) 0.0224(8) Uani 1 1 d . . .
O3 O 0.8538(2) 0.16752(17) 0.76689(15) 0.0222(8) Uani 1 1 d . . .
O4 O 0.88390(19) 0.24999(16) 0.80655(14) 0.0190(8) Uani 1 1 d . . .
O5 O 0.88971(19) 0.26308(17) 0.66745(15) 0.0204(8) Uani 1 1 d . . .
O6 O 0.9821(2) 0.14015(17) 0.72748(14) 0.0208(8) Uani 1 1 d . . .
O7 O 0.9946(2) 0.25216(17) 0.75457(14) 0.0218(8) Uani 1 1 d . . .
O8 O 1.0381(2) 0.22266(17) 0.65836(15) 0.0212(8) Uani 1 1 d . . .
O13 O 0.8210(2) 0.37538(19) 0.76111(16) 0.0296(9) Uani 1 1 d . . .
O14 O 0.8068(2) 0.39088(19) 0.67370(17) 0.0319(10) Uani 1 1 d . . .
C1 C 0.8076(3) 0.4092(3) 0.7157(2) 0.0282(13) Uani 1 1 d . . .
C2 C 0.7904(4) 0.4761(3) 0.7123(3) 0.0318(14) Uani 1 1 d . . .
C3 C 0.7969(4) 0.4979(3) 0.7564(3) 0.0427(17) Uani 1 1 d . . .
H3 H 0.8138 0.4709 0.7889 0.051 Uiso 1 1 calc R . .
C4 C 0.7786(5) 0.5591(3) 0.7528(3) 0.0486(19) Uani 1 1 d D A .
C5 C 0.7517(4) 0.5997(3) 0.7050(3) 0.0454(18) Uani 1 1 d . . .
C6 C 0.7442(4) 0.5765(3) 0.6614(3) 0.0444(17) Uani 1 1 d . . .
C7 C 0.7650(4) 0.5148(3) 0.6641(3) 0.0372(15) Uani 1 1 d . . .
H7 H 0.7622 0.4988 0.6338 0.045 Uiso 1 1 calc R . .
O15 O 0.7836(5) 0.5874(3) 0.7936(2) 0.078(2) Uani 1 1 d D . .
O16 O 0.7308(3) 0.6612(2) 0.7043(3) 0.0620(16) Uani 1 1 d . . .
O17 O 0.7145(4) 0.6194(2) 0.6170(2) 0.0653(17) Uani 1 1 d . . .
C8 C 0.8261(8) 0.5470(6) 0.8393(5) 0.079(4) Uiso 0.68 1 d PD A 1
H8A H 0.8269 0.5703 0.8663 0.118 Uiso 0.68 1 calc PR A 1
H8B H 0.8757 0.5285 0.8285 0.118 Uiso 0.68 1 calc PR A 1
H8C H 0.8041 0.5152 0.8537 0.118 Uiso 0.68 1 calc PR A 1
C8X C 0.7949(11) 0.5478(7) 0.8458(5) 0.079(4) Uiso 0.32 1 d PD A 2
H8XA H 0.7976 0.5711 0.8724 0.118 Uiso 0.32 1 calc PR A 2
H8XB H 0.8401 0.5145 0.8463 0.118 Uiso 0.32 1 calc PR A 2
H8XC H 0.7544 0.5311 0.8537 0.118 Uiso 0.32 1 calc PR A 2
C9 C 0.7700(7) 0.6940(4) 0.6701(5) 0.083(3) Uani 1 1 d . . .
H9A H 0.7516 0.7369 0.6724 0.125 Uiso 1 1 calc R . .
H9B H 0.7643 0.6899 0.6338 0.125 Uiso 1 1 calc R . .
H9C H 0.8213 0.6781 0.6803 0.125 Uiso 1 1 calc R . .
C10 C 0.7039(5) 0.5967(4) 0.5721(3) 0.062(2) Uani 1 1 d . . .
H10A H 0.6828 0.6307 0.5431 0.093 Uiso 1 1 calc R . .
H10B H 0.6712 0.5721 0.5810 0.093 Uiso 1 1 calc R . .
H10C H 0.7506 0.5717 0.5613 0.093 Uiso 1 1 calc R . .
O18 O 0.9979(2) 0.35342(18) 0.79324(17) 0.0287(9) Uani 1 1 d . . .
O19 O 1.0972(2) 0.31917(19) 0.74650(16) 0.0275(9) Uani 1 1 d . . .
C11 C 1.0578(3) 0.3553(3) 0.7731(2) 0.0265(13) Uani 1 1 d . . .
C12 C 1.0844(4) 0.4054(3) 0.7837(3) 0.0355(15) Uani 1 1 d . . .
C13 C 1.0468(4) 0.4390(4) 0.8199(3) 0.0477(19) Uani 1 1 d . . .
H13 H 1.0045 0.4319 0.8361 0.057 Uiso 1 1 calc R . .
C14 C 1.0734(5) 0.4845(4) 0.8322(4) 0.062(3) Uani 1 1 d . . .
C15 C 1.1321(5) 0.4969(4) 0.8069(4) 0.057(2) Uani 1 1 d . . .
C16 C 1.1677(4) 0.4636(3) 0.7687(3) 0.0456(18) Uani 1 1 d . . .
C17 C 1.1437(4) 0.4175(3) 0.7571(3) 0.0377(15) Uani 1 1 d . . .
H17 H 1.1676 0.3948 0.7315 0.045 Uiso 1 1 calc R . .
C18 C 1.0150(9) 0.5699(4) 0.8689(6) 0.060(3) Uani 0.60 1 d PD B 1
H18A H 0.9927 0.5833 0.9009 0.090 Uiso 0.60 1 calc PR B 1
H18B H 0.9790 0.5848 0.8402 0.090 Uiso 0.60 1 calc PR B 1
H18C H 1.0555 0.5861 0.8591 0.090 Uiso 0.60 1 calc PR B 1
O20 O 1.0413(6) 0.5043(4) 0.8788(4) 0.053(2) Uani 0.60 1 d PD B 1
C18X C 0.9598(8) 0.5419(9) 0.8627(10) 0.060(3) Uani 0.40 1 d PD B 2
H18D H 0.9372 0.5780 0.8777 0.090 Uiso 0.40 1 calc PR B 2
H18E H 0.9546 0.5060 0.8872 0.090 Uiso 0.40 1 calc PR B 2
H18F H 0.9361 0.5462 0.8290 0.090 Uiso 0.40 1 calc PR B 2
O20X O 1.0359(8) 0.5352(7) 0.8543(6) 0.053(2) Uani 0.40 1 d PD B 2
O21 O 1.1588(4) 0.5382(3) 0.8211(4) 0.084(2) Uani 1 1 d . . .
O22 O 1.2258(3) 0.4791(3) 0.7459(3) 0.0628(16) Uani 1 1 d . B .
C19 C 1.1499(8) 0.5910(6) 0.7824(7) 0.122(6) Uani 1 1 d . B .
H19A H 1.1706 0.6184 0.7953 0.183 Uiso 1 1 calc R . .
H19B H 1.0983 0.6111 0.7745 0.183 Uiso 1 1 calc R . .
H19C H 1.1747 0.5803 0.7502 0.183 Uiso 1 1 calc R . .
C20 C 1.2544(5) 0.4566(5) 0.7000(4) 0.066(3) Uani 1 1 d . . .
H20A H 1.2958 0.4708 0.6879 0.099 Uiso 1 1 calc R B .
H20B H 1.2170 0.4712 0.6723 0.099 Uiso 1 1 calc R . .
H20C H 1.2702 0.4122 0.7083 0.099 Uiso 1 1 calc R . .
O23 O 0.9657(2) 0.33866(17) 0.59118(16) 0.0250(9) Uani 1 1 d . . .
O24 O 0.9941(2) 0.35047(18) 0.67060(16) 0.0261(9) Uani 1 1 d . . .
C21 C 0.9705(3) 0.3720(3) 0.6237(2) 0.0251(12) Uani 1 1 d . . .
C22 C 0.9477(3) 0.4389(3) 0.6050(2) 0.0289(13) Uani 1 1 d . . .
C23 C 0.9564(3) 0.4755(3) 0.6379(3) 0.0290(13) Uani 1 1 d . . .
H23 H 0.9756 0.4581 0.6726 0.035 Uiso 1 1 calc R . .
C24 C 0.9368(4) 0.5380(3) 0.6198(3) 0.0369(15) Uani 1 1 d . . .
C25 C 0.9098(4) 0.5628(3) 0.5685(3) 0.0417(17) Uani 1 1 d . . .
C26 C 0.9005(4) 0.5254(3) 0.5365(3) 0.0379(16) Uani 1 1 d . . .
C27 C 0.9195(4) 0.4630(3) 0.5546(2) 0.0319(14) Uani 1 1 d . . .
H27 H 0.9131 0.4375 0.5326 0.038 Uiso 1 1 calc R . .
O25 O 0.9438(3) 0.5782(2) 0.6489(2) 0.0456(12) Uani 1 1 d . . .
O26 O 0.8910(3) 0.6245(2) 0.5509(2) 0.0530(15) Uani 1 1 d . . .
O27 O 0.8718(3) 0.5540(2) 0.4869(2) 0.0565(15) Uani 1 1 d . . .
C28 C 0.9681(5) 0.5545(3) 0.7025(3) 0.0496(19) Uani 1 1 d . . .
H28A H 0.9708 0.5876 0.7188 0.074 Uiso 1 1 calc R . .
H28B H 1.0161 0.5245 0.7035 0.074 Uiso 1 1 calc R . .
H28C H 0.9340 0.5353 0.7219 0.074 Uiso 1 1 calc R . .
C29 C 0.9439(6) 0.6426(4) 0.5159(4) 0.076(3) Uani 1 1 d . . .
H29A H 0.9280 0.6867 0.5045 0.114 Uiso 1 1 calc R . .
H29B H 0.9489 0.6237 0.4851 0.114 Uiso 1 1 calc R . .
H29C H 0.9906 0.6295 0.5345 0.114 Uiso 1 1 calc R . .
C30 C 0.8764(6) 0.5154(4) 0.4496(3) 0.067(3) Uani 1 1 d . . .
H30A H 0.8546 0.5401 0.4159 0.101 Uiso 1 1 calc R . .
H30B H 0.8504 0.4861 0.4632 0.101 Uiso 1 1 calc R . .
H30C H 0.9273 0.4937 0.4445 0.101 Uiso 1 1 calc R . .
O28 O 1.1383(2) 0.2916(2) 0.64924(17) 0.0315(10) Uani 1 1 d . . .
C31 C 1.1602(4) 0.2732(4) 0.6092(3) 0.0443(18) Uani 1 1 d . . .
H31 H 1.1392 0.2460 0.5988 0.053 Uiso 1 1 calc R . .
N1 N 1.2111(3) 0.2881(4) 0.5788(2) 0.0504(17) Uani 1 1 d . . .
C32 C 1.2453(4) 0.3297(4) 0.5903(3) 0.0463(18) Uani 1 1 d . . .
H32A H 1.2236 0.3449 0.6217 0.070 Uiso 1 1 calc R . .
H32B H 1.2386 0.3637 0.5603 0.070 Uiso 1 1 calc R . .
H32C H 1.2971 0.3089 0.5968 0.070 Uiso 1 1 calc R . .
C33 C 1.2335(6) 0.2684(6) 0.5286(4) 0.086(4) Uani 1 1 d . . .
H33A H 1.2832 0.2408 0.5322 0.129 Uiso 1 1 calc R . .
H33B H 1.2312 0.3038 0.5007 0.129 Uiso 1 1 calc R . .
H33C H 1.2011 0.2473 0.5194 0.129 Uiso 1 1 calc R . .
O29 O 1.0327(2) 0.22408(18) 0.55282(16) 0.0257(9) Uani 1 1 d . . .
O30 O 1.1038(2) 0.13646(18) 0.60103(16) 0.0253(9) Uani 1 1 d . . .
C34 C 1.0860(3) 0.1757(3) 0.5592(2) 0.0216(11) Uani 1 1 d . . .
C35 C 1.1337(3) 0.1656(3) 0.5125(2) 0.0284(13) Uani 1 1 d . . .
C36 C 1.2000(5) 0.1216(4) 0.5188(3) 0.056(2) Uani 1 1 d . C .
H36 H 1.2134 0.0949 0.5519 0.068 Uiso 1 1 calc R . .
C37 C 1.2477(5) 0.1161(4) 0.4766(3) 0.072(3) Uani 1 1 d D . .
C38 C 1.2242(4) 0.1509(3) 0.4261(3) 0.0444(18) Uani 1 1 d . C .
C39 C 1.1558(4) 0.1935(3) 0.4201(2) 0.0327(14) Uani 1 1 d . . .
C40 C 1.1102(4) 0.2015(3) 0.4633(3) 0.0348(15) Uani 1 1 d . C .
H40 H 1.0639 0.2311 0.4591 0.042 Uiso 1 1 calc R . .
O31 O 1.3038(6) 0.0621(4) 0.4736(4) 0.053(2) Uani 0.50 1 d PD C 1
C41 C 1.3135(9) 0.0157(7) 0.5199(6) 0.054(3) Uani 0.50 1 d PD C 1
H41A H 1.3536 -0.0198 0.5149 0.081 Uiso 0.50 1 calc PR C 1
H41B H 1.2691 0.0042 0.5265 0.081 Uiso 0.50 1 calc PR C 1
H41C H 1.3243 0.0307 0.5501 0.081 Uiso 0.50 1 calc PR C 1
O31X O 1.3232(4) 0.0902(5) 0.4857(4) 0.053(2) Uani 0.50 1 d PD C 2
C41X C 1.3617(8) 0.0782(8) 0.5343(6) 0.054(3) Uani 0.50 1 d PD C 2
H41D H 1.4136 0.0604 0.5288 0.081 Uiso 0.50 1 calc PR C 2
H41E H 1.3446 0.0497 0.5607 0.081 Uiso 0.50 1 calc PR C 2
H41F H 1.3535 0.1161 0.5467 0.081 Uiso 0.50 1 calc PR C 2
O32 O 1.2644(4) 0.1457(3) 0.3821(2) 0.0665(18) Uani 1 1 d . . .
O33 O 1.1373(3) 0.2241(3) 0.36939(19) 0.0500(13) Uani 1 1 d . C .
C42 C 1.3316(9) 0.1420(9) 0.3792(7) 0.069(4) Uani 0.57 1 d P C 1
H42A H 1.3483 0.1385 0.3433 0.104 Uiso 0.57 1 calc PR C 1
H42B H 1.3596 0.1062 0.4042 0.104 Uiso 0.57 1 calc PR C 1
H42C H 1.3382 0.1784 0.3877 0.104 Uiso 0.57 1 calc PR C 1
C42X C 1.3242(12) 0.0955(12) 0.3769(9) 0.069(4) Uani 0.43 1 d P C 2
H42D H 1.3441 0.1024 0.3415 0.104 Uiso 0.43 1 calc PR C 2
H42E H 1.3089 0.0590 0.3822 0.104 Uiso 0.43 1 calc PR C 2
H42F H 1.3614 0.0900 0.4032 0.104 Uiso 0.43 1 calc PR C 2
C43 C 1.0680(5) 0.2725(4) 0.3619(3) 0.058(2) Uani 1 1 d . . .
H43A H 1.0603 0.2911 0.3244 0.087 Uiso 1 1 calc R C .
H43B H 1.0686 0.3033 0.3819 0.087 Uiso 1 1 calc R . .
H43C H 1.0288 0.2555 0.3744 0.087 Uiso 1 1 calc R . .
O34 O 0.7567(2) 0.2607(2) 0.62043(16) 0.0313(10) Uani 1 1 d . . .
O35 O 0.7293(2) 0.1931(2) 0.68502(16) 0.0284(9) Uani 1 1 d . . .
C44 C 0.7329(3) 0.2170(3) 0.6374(2) 0.0270(13) Uani 1 1 d . . .
C45 C 0.7036(3) 0.1914(3) 0.5978(2) 0.0290(13) Uani 1 1 d . . .
C46 C 0.6692(4) 0.1478(3) 0.6162(2) 0.0346(15) Uani 1 1 d . . .
H46 H 0.6646 0.1342 0.6529 0.042 Uiso 1 1 calc R . .
C47 C 0.6415(5) 0.1245(4) 0.5795(3) 0.0461(18) Uani 1 1 d . . .
C48 C 0.6473(5) 0.1453(4) 0.5256(3) 0.052(2) Uani 1 1 d . D .
C49 C 0.6850(4) 0.1872(4) 0.5076(3) 0.0443(18) Uani 1 1 d . . .
C50 C 0.7128(3) 0.2109(3) 0.5450(2) 0.0307(14) Uani 1 1 d . . .
H50 H 0.7376 0.2400 0.5336 0.037 Uiso 1 1 calc R . .
O36 O 0.6058(4) 0.0814(3) 0.5923(2) 0.0655(18) Uani 1 1 d . . .
O37 O 0.6207(4) 0.1224(3) 0.4891(2) 0.072(2) Uani 1 1 d . . .
O38 O 0.6922(4) 0.2004(3) 0.4550(2) 0.0605(16) Uani 1 1 d . . .
C51 C 0.6031(6) 0.0560(5) 0.6471(3) 0.066(3) Uani 1 1 d . . .
H51A H 0.5767 0.0262 0.6515 0.100 Uiso 1 1 calc R . .
H51B H 0.5784 0.0882 0.6660 0.100 Uiso 1 1 calc R . .
H51C H 0.6525 0.0360 0.6612 0.100 Uiso 1 1 calc R . .
C52 C 0.5400(14) 0.1541(12) 0.4800(11) 0.094(5) Uiso 0.50 1 d P D 1
H52A H 0.5220 0.1372 0.4539 0.140 Uiso 0.50 1 calc PR D 1
H52B H 0.5316 0.1976 0.4669 0.140 Uiso 0.50 1 calc PR D 1
H52C H 0.5146 0.1479 0.5132 0.140 Uiso 0.50 1 calc PR D 1
C52X C 0.6695(14) 0.0484(12) 0.4912(11) 0.094(5) Uiso 0.50 1 d P D 2
H52D H 0.6499 0.0327 0.4650 0.140 Uiso 0.50 1 calc PR D 2
H52E H 0.6666 0.0245 0.5264 0.140 Uiso 0.50 1 calc PR D 2
H52F H 0.7202 0.0454 0.4833 0.140 Uiso 0.50 1 calc PR D 2
C53 C 0.7362(5) 0.2382(4) 0.4358(3) 0.051(2) Uani 1 1 d . . .
H53A H 0.7374 0.2448 0.3972 0.076 Uiso 1 1 calc R . .
H53B H 0.7854 0.2184 0.4502 0.076 Uiso 1 1 calc R . .
H53C H 0.7160 0.2772 0.4467 0.076 Uiso 1 1 calc R . .
O39 O 0.9575(2) 0.16406(18) 0.61754(15) 0.0242(8) Uani 1 1 d . . .
O40 O 0.8757(2) 0.12630(19) 0.66525(16) 0.0276(9) Uani 1 1 d . . .
C54 C 0.9093(3) 0.1366(3) 0.6233(2) 0.0222(12) Uani 1 1 d . . .
C55 C 0.8928(3) 0.1126(3) 0.5779(2) 0.0259(12) Uani 1 1 d . . .
C56 C 0.8602(4) 0.0677(3) 0.5894(3) 0.0364(15) Uani 1 1 d . . .
H56 H 0.8458 0.0549 0.6243 0.044 Uiso 1 1 calc R . .
C57 C 0.8488(4) 0.0415(3) 0.5480(3) 0.0415(17) Uani 1 1 d . E .
C58 C 0.8693(3) 0.0599(3) 0.4979(3) 0.0320(14) Uani 1 1 d . . .
C59 C 0.9020(3) 0.1062(3) 0.4863(2) 0.0299(13) Uani 1 1 d . . .
C60 C 0.9147(3) 0.1334(3) 0.5274(2) 0.0281(13) Uani 1 1 d . . .
H60 H 0.9372 0.1645 0.5208 0.034 Uiso 1 1 calc R . .
O41 O 0.8193(5) -0.0052(3) 0.5559(2) 0.080(2) Uani 1 1 d . . .
O42 O 0.8566(3) 0.0342(2) 0.45762(18) 0.0414(12) Uani 1 1 d . . .
O43 O 0.9194(3) 0.1215(3) 0.43558(18) 0.0483(13) Uani 1 1 d . . .
C61 C 0.7877(10) -0.0180(8) 0.6074(6) 0.058(4) Uani 0.59 1 d P E 1
H61A H 0.7682 -0.0518 0.6090 0.087 Uiso 0.59 1 calc PR E 1
H61B H 0.7487 0.0180 0.6129 0.087 Uiso 0.59 1 calc PR E 1
H61C H 0.8251 -0.0289 0.6349 0.087 Uiso 0.59 1 calc PR E 1
C61X C 0.8387(15) -0.0480(11) 0.6145(9) 0.058(4) Uani 0.41 1 d P E 2
H61D H 0.8166 -0.0806 0.6186 0.087 Uiso 0.41 1 calc PR E 2
H61E H 0.8197 -0.0235 0.6413 0.087 Uiso 0.41 1 calc PR E 2
H61F H 0.8913 -0.0655 0.6189 0.087 Uiso 0.41 1 calc PR E 2
C62 C 0.9161(4) -0.0177(3) 0.4511(3) 0.0414(16) Uani 1 1 d . . .
H62A H 0.9051 -0.0345 0.4221 0.062 Uiso 1 1 calc R . .
H62B H 0.9239 -0.0485 0.4837 0.062 Uiso 1 1 calc R . .
H62C H 0.9599 -0.0056 0.4431 0.062 Uiso 1 1 calc R . .
C63 C 0.9645(6) 0.1578(5) 0.4252(3) 0.071(3) Uani 1 1 d . . .
H63A H 0.9734 0.1661 0.3873 0.107 Uiso 1 1 calc R . .
H63B H 1.0106 0.1368 0.4443 0.107 Uiso 1 1 calc R . .
H63C H 0.9414 0.1961 0.4368 0.107 Uiso 1 1 calc R . .
O44 O 0.7335(2) 0.1269(2) 0.78229(16) 0.0287(9) Uani 1 1 d . . .
O45 O 0.8276(2) 0.05892(19) 0.75236(17) 0.0295(9) Uani 1 1 d . . .
C64 C 0.7617(3) 0.0777(3) 0.7672(2) 0.0265(13) Uani 1 1 d . . .
C65 C 0.7157(4) 0.0367(3) 0.7685(2) 0.0326(14) Uani 1 1 d . . .
C66 C 0.6431(4) 0.0596(4) 0.7790(3) 0.0433(17) Uani 1 1 d . . .
H66 H 0.6237 0.0997 0.7849 0.052 Uiso 1 1 calc R . .
C67 C 0.5990(4) 0.0235(4) 0.7808(4) 0.055(2) Uani 1 1 d . . .
C68 C 0.6267(4) -0.0352(4) 0.7713(3) 0.0497(19) Uani 1 1 d . . .
C69 C 0.7000(4) -0.0574(3) 0.7594(3) 0.0414(16) Uani 1 1 d . . .
C70 C 0.7459(4) -0.0217(3) 0.7579(3) 0.0355(15) Uani 1 1 d . . .
H70 H 0.7957 -0.0366 0.7499 0.043 Uiso 1 1 calc R . .
O46 O 0.5245(3) 0.0427(3) 0.7892(4) 0.083(2) Uani 1 1 d . . .
O47 O 0.5834(4) -0.0711(3) 0.7688(3) 0.0712(19) Uani 1 1 d . . .
O48 O 0.7220(3) -0.1151(2) 0.7499(2) 0.0495(13) Uani 1 1 d . . .
C71 C 0.4914(6) 0.1041(5) 0.7947(7) 0.115(6) Uani 1 1 d . . .
H71A H 0.4394 0.1113 0.8002 0.172 Uiso 1 1 calc R . .
H71B H 0.4989 0.1315 0.7626 0.172 Uiso 1 1 calc R . .
H71C H 0.5131 0.1115 0.8249 0.172 Uiso 1 1 calc R . .
C72 C 0.5539(8) -0.0906(7) 0.8166(6) 0.110(5) Uani 1 1 d . . .
H72A H 0.5241 -0.1156 0.8113 0.165 Uiso 1 1 calc R . .
H72B H 0.5238 -0.0553 0.8302 0.165 Uiso 1 1 calc R . .
H72C H 0.5929 -0.1145 0.8420 0.165 Uiso 1 1 calc R . .
C73 C 0.7969(5) -0.1395(4) 0.7400(4) 0.056(2) Uani 1 1 d . . .
H73A H 0.8067 -0.1807 0.7337 0.084 Uiso 1 1 calc R . .
H73B H 0.8254 -0.1408 0.7706 0.084 Uiso 1 1 calc R . .
H73C H 0.8103 -0.1140 0.7089 0.084 Uiso 1 1 calc R . .
O49 O 0.6404(2) 0.2469(2) 0.75573(17) 0.0309(10) Uani 1 1 d . . .
O50 O 0.6019(2) 0.2318(2) 0.83874(18) 0.0373(11) Uani 1 1 d . . .
C74 C 0.5930(3) 0.2449(3) 0.7897(3) 0.0305(14) Uani 1 1 d . . .
C75 C 0.5168(3) 0.2606(3) 0.7687(3) 0.0320(14) Uani 1 1 d . . .
C76 C 0.4591(4) 0.2860(3) 0.7987(3) 0.0404(16) Uani 1 1 d . . .
H76 H 0.4668 0.2918 0.8329 0.049 Uiso 1 1 calc R . .
C77 C 0.3895(4) 0.3026(4) 0.7778(3) 0.0439(18) Uani 1 1 d . . .
C78 C 0.3782(3) 0.2896(3) 0.7294(3) 0.0384(16) Uani 1 1 d . . .
C79 C 0.4372(3) 0.2647(3) 0.6992(3) 0.0369(15) Uani 1 1 d . . .
C80 C 0.5075(3) 0.2507(3) 0.7196(3) 0.0362(15) Uani 1 1 d . . .
H80 H 0.5483 0.2345 0.6995 0.043 Uiso 1 1 calc R . .
O51 O 0.3275(3) 0.3321(3) 0.8014(2) 0.0612(17) Uani 1 1 d . . .
O52 O 0.3096(2) 0.3042(3) 0.7088(2) 0.0457(13) Uani 1 1 d . . .
O53 O 0.4200(3) 0.2554(3) 0.6519(2) 0.0531(15) Uani 1 1 d . . .
C81 C 0.3369(5) 0.3642(6) 0.8404(4) 0.085(4) Uani 1 1 d . . .
H81A H 0.2896 0.3834 0.8545 0.128 Uiso 1 1 calc R . .
H81B H 0.3591 0.3953 0.8243 0.128 Uiso 1 1 calc R . .
H81C H 0.3682 0.3357 0.8690 0.128 Uiso 1 1 calc R . .
C82 C 0.2705(4) 0.2643(5) 0.7355(4) 0.064(2) Uani 1 1 d . . .
H82A H 0.2221 0.2765 0.7196 0.097 Uiso 1 1 calc R . .
H82B H 0.2662 0.2668 0.7729 0.097 Uiso 1 1 calc R . .
H82C H 0.2965 0.2226 0.7322 0.097 Uiso 1 1 calc R . .
C83 C 0.4795(6) 0.2297(7) 0.6203(5) 0.102(5) Uani 1 1 d . . .
H83A H 0.4610 0.2250 0.5875 0.153 Uiso 1 1 calc R . .
H83B H 0.5084 0.1900 0.6398 0.153 Uiso 1 1 calc R . .
H83C H 0.5097 0.2566 0.6122 0.153 Uiso 1 1 calc R . .
O54 O 0.8264(2) 0.10599(18) 0.87762(16) 0.0260(9) Uani 1 1 d . . .
O55 O 0.7095(2) 0.13963(18) 0.90140(16) 0.0270(9) Uani 1 1 d . . .
C84 C 0.7656(3) 0.0986(3) 0.8916(2) 0.0242(12) Uani 1 1 d . . .
C85 C 0.7606(3) 0.0353(3) 0.8983(2) 0.0298(13) Uani 1 1 d . G .
C86 C 0.8186(3) -0.0095(3) 0.8828(2) 0.0305(13) Uani 1 1 d . . .
H86 H 0.8618 -0.0009 0.8705 0.037 Uiso 1 1 calc R . .
C87 C 0.8121(4) -0.0663(3) 0.8856(3) 0.0355(15) Uani 1 1 d . G .
C88 C 0.7484(5) -0.0787(4) 0.9030(4) 0.060(2) Uani 1 1 d D . .
C89 C 0.6906(5) -0.0330(4) 0.9176(5) 0.074(3) Uani 1 1 d . F .
C90 C 0.6963(4) 0.0245(4) 0.9150(3) 0.0484(19) Uani 1 1 d . . .
H90 H 0.6569 0.0558 0.9245 0.058 Uiso 1 1 calc R G .
O56 O 0.8642(3) -0.1134(2) 0.8704(2) 0.0462(12) Uani 1 1 d . . .
C93 C 0.5585(7) 0.0045(7) 0.9262(7) 0.073(4) Uani 0.68 1 d P F 1
H93A H 0.5163 -0.0102 0.9298 0.110 Uiso 0.68 1 calc PR F 1
H93B H 0.5530 0.0359 0.8942 0.110 Uiso 0.68 1 calc PR F 1
H93C H 0.5623 0.0217 0.9569 0.110 Uiso 0.68 1 calc PR F 1
O58 O 0.6230(5) -0.0451(4) 0.9229(4) 0.060(2) Uani 0.68 1 d P F 1
C93X C 0.6112(16) -0.0219(16) 0.9977(14) 0.073(4) Uani 0.32 1 d P . 2
H93D H 0.5896 -0.0450 1.0247 0.110 Uiso 0.32 1 d PR . 2
H93E H 0.6428 -0.0060 1.0136 0.110 Uiso 0.32 1 d PR . 2
H93F H 0.5739 0.0110 0.9777 0.110 Uiso 0.32 1 d PR . 2
O58X O 0.6528(11) -0.0603(8) 0.9613(9) 0.060(2) Uani 0.32 1 d P F 2
C91 C 0.9313(5) -0.1021(4) 0.8540(4) 0.057(2) Uani 1 1 d . G .
H91A H 0.9650 -0.1384 0.8440 0.085 Uiso 1 1 calc R . .
H91B H 0.9524 -0.0919 0.8831 0.085 Uiso 1 1 calc R . .
H91C H 0.9222 -0.0682 0.8237 0.085 Uiso 1 1 calc R . .
O57 O 0.7349(6) -0.1326(4) 0.8934(3) 0.0636(19) Uiso 0.62 1 d PD G 1
C92 C 0.7224(9) -0.1728(6) 0.9406(5) 0.0636(19) Uiso 0.62 1 d PD G 1
H92A H 0.7138 -0.2080 0.9309 0.095 Uiso 0.62 1 calc PR G 1
H92B H 0.6800 -0.1512 0.9587 0.095 Uiso 0.62 1 calc PR G 1
H92C H 0.7649 -0.1865 0.9640 0.095 Uiso 0.62 1 calc PR G 1
C92X C 0.7241(13) -0.1616(8) 0.9662(7) 0.0636(19) Uiso 0.38 1 d PD G 2
H92D H 0.7329 -0.2055 0.9730 0.095 Uiso 0.38 1 calc PR G 2
H92E H 0.6719 -0.1408 0.9638 0.095 Uiso 0.38 1 calc PR G 2
H92F H 0.7451 -0.1509 0.9950 0.095 Uiso 0.38 1 calc PR G 2
O108 O 0.7574(7) -0.1431(4) 0.9170(5) 0.0636(19) Uiso 0.38 1 d PD G 2
O59 O 1.0646(2) 0.04822(18) 0.67305(16) 0.0282(9) Uani 1 1 d . . .
O60 O 0.9739(2) 0.01952(19) 0.71637(18) 0.0302(9) Uani 1 1 d . . .
C94 C 1.0356(3) 0.0088(3) 0.6944(2) 0.0236(12) Uani 1 1 d . . .
C95 C 1.0761(4) -0.0561(3) 0.6939(2) 0.0296(13) Uani 1 1 d . H .
C96 C 1.1479(4) -0.0702(3) 0.6771(2) 0.0348(15) Uani 1 1 d . . .
H96 H 1.1703 -0.0394 0.6663 0.042 Uiso 1 1 calc R . .
C97 C 1.1858(4) -0.1310(3) 0.6767(3) 0.0471(19) Uani 1 1 d . H .
C98 C 1.1532(5) -0.1760(3) 0.6933(3) 0.059(2) Uani 1 1 d D . .
C99 C 1.0811(5) -0.1603(3) 0.7096(3) 0.055(2) Uani 1 1 d D H .
C100 C 1.0421(4) -0.1009(3) 0.7105(3) 0.0365(15) Uani 1 1 d . . .
H100 H 0.9934 -0.0906 0.7221 0.044 Uiso 1 1 calc R H .
O61 O 1.2553(3) -0.1501(3) 0.6603(2) 0.0614(17) Uani 1 1 d . . .
C101 C 1.2847(4) -0.1057(4) 0.6304(4) 0.054(2) Uani 1 1 d . H .
H10D H 1.3347 -0.1254 0.6211 0.081 Uiso 1 1 calc R . .
H10E H 1.2841 -0.0755 0.6514 0.081 Uiso 1 1 calc R . .
H10F H 1.2557 -0.0857 0.5982 0.081 Uiso 1 1 calc R . .
O62 O 1.1800(5) -0.2361(3) 0.6850(3) 0.0414(17) Uiso 0.60 1 d PD H 1
C102 C 1.2167(9) -0.2736(7) 0.7326(6) 0.066(4) Uiso 0.60 1 d PD H 1
H10G H 1.2362 -0.3156 0.7279 0.099 Uiso 0.60 1 calc PR H 1
H10H H 1.1825 -0.2715 0.7617 0.099 Uiso 0.60 1 calc PR H 1
H10I H 1.2564 -0.2593 0.7406 0.099 Uiso 0.60 1 calc PR H 1
O62X O 1.2077(6) -0.2327(4) 0.6986(5) 0.0414(17) Uiso 0.40 1 d PD H 2
C10X C 1.2457(14) -0.2617(11) 0.7477(8) 0.066(4) Uiso 0.40 1 d PD H 2
H10J H 1.2811 -0.3003 0.7439 0.099 Uiso 0.40 1 calc PR H 2
H10K H 1.2111 -0.2691 0.7751 0.099 Uiso 0.40 1 calc PR H 2
H10L H 1.2708 -0.2354 0.7578 0.099 Uiso 0.40 1 calc PR H 2
O63X O 1.0686(13) -0.2143(8) 0.7332(15) 0.050(4) Uani 0.34 1 d PD H 1
C10Y C 0.9952(17) -0.196(2) 0.747(2) 0.066(6) Uani 0.34 1 d PD H 1
H10M H 0.9809 -0.2311 0.7639 0.099 Uiso 0.34 1 calc PR H 1
H10N H 0.9657 -0.1755 0.7146 0.099 Uiso 0.34 1 calc PR H 1
H10O H 0.9878 -0.1674 0.7706 0.099 Uiso 0.34 1 calc PR H 1
O63 O 1.0474(6) -0.2054(4) 0.7201(6) 0.050(4) Uani 0.66 1 d PD H 2
C103 C 0.9736(10) -0.1948(11) 0.7314(9) 0.066(6) Uani 0.66 1 d PD H 2
H10P H 0.9623 -0.2332 0.7374 0.099 Uiso 0.66 1 calc PR H 2
H10Q H 0.9445 -0.1666 0.7016 0.099 Uiso 0.66 1 calc PR H 2
H10R H 0.9625 -0.1773 0.7631 0.099 Uiso 0.66 1 calc PR H 2
O64 O 0.9615(2) 0.12270(17) 0.85355(15) 0.0228(8) Uani 1 1 d . . .
O65 O 0.9541(2) 0.04972(19) 0.81263(16) 0.0279(9) Uani 1 1 d . . .
C104 C 0.9878(3) 0.0707(3) 0.8411(2) 0.0248(12) Uani 1 1 d . . .
C105 C 1.0599(3) 0.0320(3) 0.8619(2) 0.0272(13) Uani 1 1 d . . .
C106 C 1.0985(3) 0.0533(3) 0.8934(2) 0.0299(13) Uani 1 1 d . . .
H106 H 1.0789 0.0926 0.9012 0.036 Uiso 1 1 calc R . .
C107 C 1.1668(4) 0.0158(3) 0.9134(2) 0.0351(15) Uani 1 1 d . . .
C108 C 1.1941(3) -0.0419(3) 0.9028(2) 0.0342(15) Uani 1 1 d . . .
C109 C 1.1553(4) -0.0626(3) 0.8708(3) 0.0383(16) Uani 1 1 d . . .
C110 C 1.0876(4) -0.0259(3) 0.8503(3) 0.0342(14) Uani 1 1 d . . .
H110 H 1.0608 -0.0400 0.8289 0.041 Uiso 1 1 calc R . .
O66 O 1.2090(3) 0.0313(2) 0.9454(2) 0.0497(13) Uani 1 1 d . . .
O67 O 1.2610(3) -0.0793(2) 0.92160(18) 0.0454(13) Uani 1 1 d . . .
O68 O 1.1875(3) -0.1206(2) 0.8628(2) 0.0564(15) Uani 1 1 d . . .
C111 C 1.1825(5) 0.0899(4) 0.9572(5) 0.074(3) Uani 1 1 d . . .
H11A H 1.2173 0.0955 0.9802 0.111 Uiso 1 1 calc R . .
H11B H 1.1361 0.0944 0.9750 0.111 Uiso 1 1 calc R . .
H11C H 1.1758 0.1203 0.9244 0.111 Uiso 1 1 calc R . .
C112 C 1.2578(5) -0.1181(5) 0.9728(4) 0.083(4) Uani 1 1 d . . .
H11D H 1.3067 -0.1438 0.9844 0.125 Uiso 1 1 calc R . .
H11E H 1.2277 -0.1436 0.9697 0.125 Uiso 1 1 calc R . .
H11F H 1.2368 -0.0927 0.9986 0.125 Uiso 1 1 calc R . .
C113 C 1.1448(7) -0.1461(5) 0.8376(6) 0.102(5) Uani 1 1 d . . .
H11G H 1.1732 -0.1873 0.8341 0.153 Uiso 1 1 calc R . .
H11H H 1.1297 -0.1212 0.8026 0.153 Uiso 1 1 calc R . .
H11I H 1.1019 -0.1476 0.8587 0.153 Uiso 1 1 calc R . .
O69 O 1.1466(2) 0.19603(19) 0.74061(17) 0.0297(9) Uani 1 1 d . . .
O70 O 1.1407(2) 0.11198(18) 0.71636(16) 0.0266(9) Uani 1 1 d . . .
C114 C 1.1661(3) 0.1392(3) 0.7435(2) 0.0293(13) Uani 1 1 d . . .
C115 C 1.2255(3) 0.1008(3) 0.7820(3) 0.0338(14) Uani 1 1 d . . .
C116 C 1.2501(4) 0.1285(4) 0.8170(3) 0.0503(19) Uani 1 1 d . . .
H116 H 1.2281 0.1702 0.8178 0.060 Uiso 1 1 calc R . .
C117 C 1.3086(5) 0.0925(5) 0.8510(4) 0.067(3) Uani 1 1 d . . .
C118 C 1.3406(4) 0.0318(5) 0.8493(4) 0.062(3) Uani 1 1 d . . .
C119 C 1.3153(4) 0.0052(4) 0.8139(3) 0.050(2) Uani 1 1 d . . .
C120 C 1.2564(4) 0.0406(3) 0.7797(3) 0.0363(15) Uani 1 1 d . . .
H120 H 1.2384 0.0232 0.7555 0.044 Uiso 1 1 calc R . .
C121 C 1.2961(12) 0.1808(9) 0.8942(6) 0.074(5) Uani 0.64 1 d PD I 1
H12A H 1.3157 0.1906 0.9241 0.110 Uiso 0.64 1 calc PR I 1
H12B H 1.2437 0.1888 0.8981 0.110 Uiso 0.64 1 calc PR I 1
H12C H 1.3058 0.2058 0.8614 0.110 Uiso 0.64 1 calc PR I 1
O71 O 1.3292(13) 0.1186(8) 0.8928(6) 0.070(5) Uani 0.64 1 d PD I 1
C12Z C 1.327(2) 0.1711(17) 0.8776(12) 0.074(5) Uani 0.36 1 d PD I 2
H12D H 1.3601 0.1805 0.8992 0.110 Uiso 0.36 1 calc PR I 2
H12E H 1.2779 0.1831 0.8917 0.110 Uiso 0.36 1 calc PR I 2
H12F H 1.3266 0.1932 0.8412 0.110 Uiso 0.36 1 calc PR I 2
O71X O 1.350(3) 0.1078(15) 0.8784(13) 0.070(5) Uani 0.36 1 d PD I 2
O72 O 1.4001(3) 0.0000(3) 0.8816(3) 0.082(2) Uani 1 1 d D . .
O73 O 1.3524(3) -0.0540(3) 0.8134(3) 0.070(2) Uani 1 1 d . I .
C122 C 1.410(2) -0.0644(9) 0.9094(13) 0.079(4) Uiso 0.32 1 d PD I 1
H12G H 1.4546 -0.0797 0.9306 0.119 Uiso 0.32 1 calc PR I 1
H12H H 1.4128 -0.0896 0.8832 0.119 Uiso 0.32 1 calc PR I 1
H12I H 1.3687 -0.0659 0.9323 0.119 Uiso 0.32 1 calc PR I 1
C12A C 1.3818(9) -0.0072(8) 0.9392(6) 0.079(4) Uiso 0.68 1 d PD . 2
H12J H 1.3671 0.0323 0.9478 0.119 Uiso 0.68 1 d PR . 2
H12K H 1.3431 -0.0248 0.9467 0.119 Uiso 0.68 1 d PR . 2
H12L H 1.4237 -0.0325 0.9600 0.119 Uiso 0.68 1 d PR . 2
C123 C 1.3236(7) -0.0823(5) 0.7794(5) 0.093(4) Uani 1 1 d . . .
H12M H 1.3542 -0.1244 0.7819 0.140 Uiso 1 1 calc R I .
H12N H 1.3226 -0.0603 0.7429 0.140 Uiso 1 1 calc R . .
H12O H 1.2743 -0.0816 0.7901 0.140 Uiso 1 1 calc R . .
O74 O 0.8649(2) 0.19935(18) 0.91452(15) 0.0237(8) Uani 1 1 d . . .
O75 O 0.7497(2) 0.23238(19) 0.94046(15) 0.0279(9) Uani 1 1 d . . .
C124 C 0.8178(3) 0.2235(3) 0.9451(2) 0.0262(12) Uani 1 1 d . . .
C125 C 0.8421(4) 0.2447(3) 0.9892(2) 0.0318(14) Uani 1 1 d D . .
O76 O 1.009(3) 0.247(2) 1.0519(10) 0.049(5) Uani 0.64 1 d P J 1
O77 O 0.9071(5) 0.3228(4) 1.1001(4) 0.054(2) Uani 0.64 1 d PD J 1
C126 C 0.9207(10) 0.2323(7) 0.9984(9) 0.022(3) Uani 0.64 1 d PD J 1
H126 H 0.9555 0.2070 0.9792 0.026 Uiso 0.64 1 calc PR J 1
C127 C 0.9413(18) 0.2568(8) 1.0332(11) 0.040(4) Uani 0.64 1 d PD J 1
C128 C 0.8842(7) 0.2973(5) 1.0632(4) 0.036(2) Uani 0.64 1 d PD J 1
C129 C 0.8105(7) 0.3081(5) 1.0540(4) 0.044(3) Uani 0.64 1 d PD J 1
C130 C 0.7898(9) 0.2826(5) 1.0174(5) 0.034(3) Uani 0.64 1 d PD J 1
H130 H 0.7398 0.2904 1.0107 0.041 Uiso 0.64 1 calc PR J 1
C131 C 1.061(4) 0.214(4) 1.021(3) 0.059(3) Uani 0.64 1 d PD J 1
H13A H 1.1090 0.2073 1.0353 0.089 Uiso 0.64 1 calc PR J 1
H13B H 1.0564 0.2375 0.9848 0.089 Uiso 0.64 1 calc PR J 1
H13C H 1.0528 0.1753 1.0214 0.089 Uiso 0.64 1 calc PR J 1
C132 C 0.9265(10) 0.2832(7) 1.1494(6) 0.064(4) Uani 0.64 1 d P J 1
H13D H 0.9422 0.3040 1.1734 0.097 Uiso 0.64 1 calc PR J 1
H13E H 0.9660 0.2472 1.1449 0.097 Uiso 0.64 1 calc PR J 1
H13F H 0.8846 0.2712 1.1642 0.097 Uiso 0.64 1 calc PR J 1
O76X O 1.007(5) 0.257(5) 1.040(2) 0.049(5) Uani 0.36 1 d P J 2
O77X O 0.9193(10) 0.2743(9) 1.1271(7) 0.054(2) Uani 0.36 1 d PD J 2
C12Q C 0.905(2) 0.2416(10) 0.993(2) 0.022(3) Uani 0.36 1 d PD J 2
H12Q H 0.9377 0.2314 0.9651 0.026 Uiso 0.36 1 calc PR J 2
C12E C 0.930(4) 0.2550(12) 1.044(2) 0.040(4) Uani 0.36 1 d PD J 2
C12X C 0.8916(13) 0.2681(8) 1.0799(8) 0.036(2) Uani 0.36 1 d PD J 2
C12Y C 0.8180(13) 0.2717(8) 1.0755(8) 0.044(3) Uani 0.36 1 d PD J 2
C13W C 0.7935(19) 0.2598(8) 1.0301(12) 0.034(3) Uani 0.36 1 d PD J 2
H13W H 0.7443 0.2619 1.0269 0.041 Uiso 0.36 1 calc PR J 2
C13G C 1.063(7) 0.212(7) 1.017(5) 0.059(3) Uani 0.36 1 d PD J 2
H13G H 1.1092 0.2207 1.0183 0.089 Uiso 0.36 1 calc PR J 2
H13H H 1.0505 0.2142 0.9807 0.089 Uiso 0.36 1 calc PR J 2
H13I H 1.0682 0.1713 1.0378 0.089 Uiso 0.36 1 calc PR J 2
C13H C 0.9170(17) 0.3364(12) 1.1248(11) 0.064(4) Uani 0.36 1 d P J 2
H13J H 0.9364 0.3397 1.1578 0.097 Uiso 0.36 1 calc PR J 2
H13K H 0.8668 0.3628 1.1197 0.097 Uiso 0.36 1 calc PR J 2
H13L H 0.9462 0.3488 1.0953 0.097 Uiso 0.36 1 calc PR J 2
O78 O 0.7647(5) 0.3448(5) 1.0843(4) 0.058(2) Uani 0.62 1 d P J 1
C133 C 0.6886(9) 0.3632(11) 1.0709(9) 0.096(6) Uani 0.62 1 d P J 1
H13M H 0.6608 0.3890 1.0946 0.143 Uiso 0.62 1 calc PR J 1
H13N H 0.6727 0.3271 1.0745 0.143 Uiso 0.62 1 calc PR J 1
H13O H 0.6806 0.3858 1.0344 0.143 Uiso 0.62 1 calc PR J 1
O78X O 0.7737(9) 0.2995(8) 1.1133(6) 0.058(2) Uani 0.38 1 d P J 2
C13Q C 0.7024(16) 0.3090(19) 1.1091(14) 0.096(6) Uani 0.38 1 d P J 2
H13P H 0.6776 0.3276 1.1381 0.143 Uiso 0.38 1 calc PR J 2
H13Q H 0.6933 0.2703 1.1107 0.143 Uiso 0.38 1 calc PR J 2
H13R H 0.6842 0.3361 1.0754 0.143 Uiso 0.38 1 calc PR J 2
O79 O 0.8849(2) 0.28421(19) 0.54716(16) 0.0279(9) Uani 1 1 d . . .
O80 O 0.8058(2) 0.35555(18) 0.58341(15) 0.0272(9) Uani 1 1 d . . .
C134 C 0.8303(3) 0.3306(3) 0.5448(2) 0.0276(13) Uani 1 1 d . K .
C135 C 0.7916(3) 0.3596(3) 0.4936(2) 0.0510(11) Uani 1 1 d D . .
C138 C 0.7107(3) 0.4110(3) 0.4005(2) 0.0510(11) Uani 1 1 d D . .
C136 C 0.8246(7) 0.3521(4) 0.4450(3) 0.0510(11) Uani 0.61 1 d PD K 1
H136 H 0.8743 0.3296 0.4440 0.061 Uiso 0.61 1 calc PR K 1
C137 C 0.7840(4) 0.3778(4) 0.3980(6) 0.0510(11) Uani 0.61 1 d PD K 1
C139 C 0.6770(5) 0.4189(4) 0.4488(3) 0.0510(11) Uani 0.61 1 d PD K 1
C140 C 0.7182(3) 0.3929(3) 0.4955(6) 0.0510(11) Uani 0.61 1 d PD K 1
H140 H 0.6963 0.3977 0.5285 0.061 Uiso 0.61 1 calc PR K 1
O81 O 0.8077(6) 0.3732(5) 0.3485(3) 0.049(3) Uani 0.61 1 d PD K 1
C141 C 0.8833(8) 0.3381(9) 0.3470(5) 0.070(5) Uani 0.61 1 d PD K 1
H14A H 0.8972 0.3363 0.3104 0.105 Uiso 0.61 1 calc PR K 1
H14B H 0.8906 0.2970 0.3674 0.105 Uiso 0.61 1 calc PR K 1
H14C H 0.9132 0.3573 0.3622 0.105 Uiso 0.61 1 calc PR K 1
O83 O 0.6007(5) 0.4432(6) 0.4498(4) 0.070(3) Uani 0.61 1 d PD K 1
C143 C 0.5687(7) 0.4507(7) 0.4984(4) 0.0510(11) Uani 0.61 1 d PD K 1
H14D H 0.5161 0.4676 0.4936 0.076 Uiso 0.61 1 calc PR K 1
H14E H 0.5871 0.4784 0.5129 0.076 Uiso 0.61 1 calc PR K 1
H14F H 0.5805 0.4113 0.5227 0.076 Uiso 0.61 1 calc PR K 1
C13Z C 0.8162(9) 0.3370(8) 0.4482(4) 0.0510(11) Uani 0.39 1 d PD K 2
H13Z H 0.8598 0.3045 0.4487 0.061 Uiso 0.39 1 calc PR K 2
C13X C 0.7749(6) 0.3633(5) 0.4020(9) 0.0510(11) Uani 0.39 1 d PD K 2
C13Y C 0.6890(7) 0.4317(6) 0.4472(4) 0.0510(11) Uani 0.39 1 d PD K 2
C14Y C 0.7279(5) 0.4072(5) 0.4945(9) 0.0510(11) Uani 0.39 1 d PD K 2
H14Y H 0.7120 0.4221 0.5258 0.061 Uiso 0.39 1 calc PR K 2
O81X O 0.7997(12) 0.3503(7) 0.3560(4) 0.049(3) Uani 0.39 1 d PD K 2
C14X C 0.8684(13) 0.3040(13) 0.3537(9) 0.070(5) Uani 0.39 1 d PD K 2
H14G H 0.8789 0.3001 0.3169 0.105 Uiso 0.39 1 calc PR K 2
H14H H 0.8660 0.2652 0.3745 0.105 Uiso 0.39 1 calc PR K 2
H14I H 0.9068 0.3153 0.3680 0.105 Uiso 0.39 1 calc PR K 2
O83Y O 0.6315(9) 0.4868(6) 0.4407(7) 0.069(5) Uani 0.39 1 d PD K 2
C14Z C 0.6298(11) 0.5434(8) 0.4496(8) 0.0510(11) Uani 0.39 1 d PD K 2
H14J H 0.5842 0.5739 0.4401 0.076 Uiso 0.39 1 d PR K 2
H14K H 0.6371 0.5355 0.4871 0.076 Uiso 0.39 1 d PR K 2
H14L H 0.6680 0.5573 0.4322 0.076 Uiso 0.39 1 d PR K 2
C142 C 0.6309(6) 0.4003(5) 0.3419(4) 0.078(3) Uani 1 1 d . . .
H14M H 0.6041 0.4204 0.3087 0.117 Uiso 1 1 calc R K .
H14N H 0.5968 0.3949 0.3701 0.117 Uiso 1 1 calc R . .
H14O H 0.6638 0.3606 0.3381 0.117 Uiso 1 1 calc R . .
O82 O 0.6710(4) 0.4361(3) 0.3542(2) 0.0727(19) Uani 1 1 d . K .
O84 O 0.7886(2) 0.33375(18) 0.86327(15) 0.0252(9) Uani 1 1 d . . .
O85 O 0.9051(2) 0.3317(2) 0.86669(17) 0.0301(9) Uani 1 1 d . . .
C144 C 0.8392(3) 0.3499(3) 0.8787(2) 0.0284(13) Uani 1 1 d . . .
C145 C 0.8196(4) 0.3920(3) 0.9167(3) 0.0345(15) Uani 1 1 d . . .
C146 C 0.8738(4) 0.4055(3) 0.9390(3) 0.0353(15) Uani 1 1 d . . .
H146 H 0.9230 0.3867 0.9317 0.042 Uiso 1 1 calc R . .
C147 C 0.8556(4) 0.4470(3) 0.9726(3) 0.0403(16) Uani 1 1 d . . .
C148 C 0.7829(5) 0.4752(4) 0.9818(3) 0.053(2) Uani 1 1 d . . .
C149 C 0.7293(5) 0.4610(5) 0.9589(4) 0.072(3) Uani 1 1 d D . .
C150 C 0.7474(4) 0.4188(4) 0.9254(4) 0.057(2) Uani 1 1 d . . .
H150 H 0.7109 0.4091 0.9093 0.069 Uiso 1 1 calc R . .
O86 O 0.9046(3) 0.4647(3) 0.9962(2) 0.0510(13) Uani 1 1 d . . .
O87 O 0.7620(3) 0.5179(3) 1.0134(3) 0.0671(18) Uani 1 1 d . . .
C151 C 0.9781(5) 0.4307(5) 0.9940(4) 0.066(3) Uani 1 1 d . . .
H15A H 1.0079 0.4475 1.0121 0.099 Uiso 1 1 calc R . .
H15B H 0.9927 0.4325 0.9571 0.099 Uiso 1 1 calc R . .
H15C H 0.9849 0.3884 1.0113 0.099 Uiso 1 1 calc R . .
C152 C 0.7812(6) 0.4963(5) 1.0672(4) 0.076(3) Uani 1 1 d . . .
H15D H 0.7641 0.5298 1.0861 0.114 Uiso 1 1 calc R . .
H15E H 0.8340 0.4794 1.0709 0.114 Uiso 1 1 calc R . .
H15F H 0.7590 0.4648 1.0819 0.114 Uiso 1 1 calc R . .
C153 C 0.6000(7) 0.4841(9) 0.9404(7) 0.079(6) Uani 0.65 1 d PD L 1
H15G H 0.5532 0.5126 0.9467 0.119 Uiso 0.65 1 calc PR L 1
H15H H 0.6004 0.4427 0.9560 0.119 Uiso 0.65 1 calc PR L 1
H15I H 0.6077 0.4878 0.9023 0.119 Uiso 0.65 1 calc PR L 1
O88 O 0.6570(4) 0.4978(4) 0.9641(4) 0.056(3) Uani 0.65 1 d PD L 1
C15X C 0.6115(13) 0.4490(16) 0.9681(13) 0.079(6) Uani 0.35 1 d PD L 2
H15J H 0.5680 0.4569 0.9897 0.119 Uiso 0.35 1 calc PR L 2
H15K H 0.6319 0.4054 0.9696 0.119 Uiso 0.35 1 calc PR L 2
H15L H 0.5988 0.4699 0.9315 0.119 Uiso 0.35 1 calc PR L 2
O88X O 0.6643(7) 0.4711(10) 0.9881(7) 0.056(3) Uani 0.35 1 d PD L 2
O89 O 0.6797(2) 0.36173(19) 0.79252(16) 0.0297(9) Uani 1 1 d . . .
O90 O 0.6409(2) 0.3216(2) 0.87068(17) 0.0352(10) Uani 1 1 d . . .
C154 C 0.6364(3) 0.3637(3) 0.8312(2) 0.0303(14) Uani 1 1 d . . .
C155 C 0.5754(3) 0.4206(3) 0.8278(3) 0.0323(14) Uani 1 1 d . . .
C156 C 0.5189(3) 0.4204(3) 0.8632(3) 0.0355(15) Uani 1 1 d . . .
H156 H 0.5200 0.3850 0.8886 0.043 Uiso 1 1 calc R . .
C157 C 0.4603(4) 0.4738(3) 0.8606(3) 0.0442(18) Uani 1 1 d . . .
C158 C 0.4564(4) 0.5238(3) 0.8217(4) 0.054(2) Uani 1 1 d . M .
C159 C 0.5147(4) 0.5239(3) 0.7872(3) 0.0473(19) Uani 1 1 d . . .
C160 C 0.5748(3) 0.4721(3) 0.7911(3) 0.0369(15) Uani 1 1 d . M .
H160 H 0.6150 0.4723 0.7688 0.044 Uiso 1 1 calc R . .
O91 O 0.4039(3) 0.4786(3) 0.8951(2) 0.0575(15) Uani 1 1 d . . .
O92 O 0.3997(3) 0.5765(3) 0.8173(4) 0.086(2) Uani 1 1 d . . .
C161 C 0.4107(5) 0.4307(4) 0.9400(3) 0.057(2) Uani 1 1 d . . .
H16A H 0.3670 0.4399 0.9611 0.085 Uiso 1 1 calc R . .
H16B H 0.4528 0.4268 0.9613 0.085 Uiso 1 1 calc R . .
H16C H 0.4171 0.3926 0.9283 0.085 Uiso 1 1 calc R . .
C162 C 0.3307(5) 0.5713(5) 0.8046(6) 0.104(5) Uani 1 1 d . M .
H16D H 0.2934 0.6107 0.8022 0.155 Uiso 1 1 calc R . .
H16E H 0.3181 0.5413 0.8322 0.155 Uiso 1 1 calc R . .
H16F H 0.3338 0.5584 0.7707 0.155 Uiso 1 1 calc R . .
O93 O 0.511(3) 0.579(3) 0.7439(14) 0.058(6) Uani 0.53 1 d P M 1
C163 C 0.5678(12) 0.5733(10) 0.7109(9) 0.064(5) Uani 0.53 1 d P M 1
H16G H 0.5598 0.6109 0.6846 0.096 Uiso 0.53 1 calc PR M 1
H16H H 0.5729 0.5395 0.6932 0.096 Uiso 0.53 1 calc PR M 1
H16I H 0.6121 0.5657 0.7313 0.096 Uiso 0.53 1 calc PR M 1
O93X O 0.508(3) 0.574(3) 0.7602(17) 0.058(6) Uani 0.47 1 d P M 2
C16Y C 0.5771(13) 0.5882(11) 0.7365(10) 0.064(5) Uani 0.47 1 d P M 2
H16J H 0.5636 0.6296 0.7157 0.096 Uiso 0.47 1 calc PR M 2
H16K H 0.6009 0.5596 0.7138 0.096 Uiso 0.47 1 calc PR M 2
H16L H 0.6103 0.5845 0.7651 0.096 Uiso 0.47 1 calc PR M 2
O94 O 0.6815(2) 0.3762(2) 0.64437(18) 0.0381(11) Uani 1 1 d . . .
C164 C 0.6282(3) 0.3756(3) 0.6719(3) 0.0332(14) Uani 1 1 d . N .
H164 H 0.6332 0.3427 0.7010 0.040 Uiso 1 1 calc R . .
N2 N 0.5646(3) 0.4175(3) 0.6638(2) 0.0457(15) Uani 1 1 d . . .
C165 C 0.5015(4) 0.4141(4) 0.6963(3) 0.0459(18) Uani 1 1 d . N .
H16M H 0.5145 0.3764 0.7229 0.069 Uiso 1 1 calc R . .
H16N H 0.4620 0.4147 0.6739 0.069 Uiso 1 1 calc R . .
H16O H 0.4858 0.4488 0.7139 0.069 Uiso 1 1 calc R . .
C166 C 0.5494(9) 0.4605(9) 0.6124(7) 0.069(6) Uani 0.60 1 d P N 1
H16P H 0.5936 0.4547 0.5917 0.104 Uiso 0.60 1 calc PR N 1
H16Q H 0.5326 0.5021 0.6184 0.104 Uiso 0.60 1 calc PR N 1
H16R H 0.5118 0.4531 0.5933 0.104 Uiso 0.60 1 calc PR N 1
C16X C 0.5590(14) 0.4801(15) 0.6370(11) 0.069(6) Uani 0.40 1 d P N 2
H16S H 0.5423 0.5073 0.6619 0.104 Uiso 0.40 1 calc PR N 2
H16T H 0.5245 0.4927 0.6074 0.104 Uiso 0.40 1 calc PR N 2
H16U H 0.6066 0.4818 0.6238 0.104 Uiso 0.40 1 calc PR N 2
O95 O 0.6104(3) 0.2302(2) 0.94364(18) 0.0379(11) Uiso 1 1 d D . .
C167 C 0.5663(8) 0.1983(6) 0.9442(6) 0.052(4) Uiso 0.50 1 d PD . .
H167 H 0.5720 0.1742 0.9181 0.063 Uiso 0.50 1 calc PR . .
N3 N 0.5132(7) 0.1973(5) 0.9794(5) 0.057(4) Uiso 0.50 1 d PD . .
C168 C 0.4696(9) 0.1616(8) 0.9754(7) 0.061(5) Uiso 0.50 1 d PD . .
H16V H 0.4861 0.1406 0.9470 0.091 Uiso 0.50 1 d PR . .
H16W H 0.4726 0.1326 1.0078 0.091 Uiso 0.50 1 d PR . .
H16X H 0.4203 0.1866 0.9687 0.091 Uiso 0.50 1 d PR . .
C169 C 0.5054(15) 0.2338(11) 1.0164(10) 0.104(8) Uiso 0.50 1 d PD . .
H16Y H 0.5417 0.2540 1.0111 0.156 Uiso 0.50 1 d PR . .
H16Z H 0.4583 0.2633 1.0122 0.156 Uiso 0.50 1 d PR . .
H16{ H 0.5105 0.2094 1.0513 0.156 Uiso 0.50 1 d PR . .
C170 C 1.4598(13) -0.0478(9) 0.6600(9) 0.083(6) Uiso 0.50 1 d PD . .
H17A H 1.4987 -0.0820 0.6786 0.124 Uiso 0.50 1 calc PR . .
H17B H 1.4759 -0.0334 0.6247 0.124 Uiso 0.50 1 calc PR . .
H17C H 1.4172 -0.0607 0.6568 0.124 Uiso 0.50 1 calc PR . .
C171 C 1.4403(10) 0.0029(7) 0.6904(7) 0.069(5) Uiso 0.50 1 d PD . .
H17D H 1.4235 -0.0108 0.7261 0.083 Uiso 0.50 1 d PR . .
H17E H 1.4826 0.0168 0.6940 0.083 Uiso 0.50 1 d PR . .
O96 O 1.3833(9) 0.0493(8) 0.6590(7) 0.095(6) Uiso 0.50 1 d PD . .
C172 C 1.3653(10) 0.1046(8) 0.6802(7) 0.061(5) Uiso 0.50 1 d PD . .
H17F H 1.4064 0.1193 0.6778 0.073 Uiso 0.50 1 d PR . .
H17G H 1.3523 0.0967 0.7165 0.073 Uiso 0.50 1 d PR . .
C173 C 1.3029(12) 0.1520(11) 0.6483(10) 0.098(8) Uiso 0.50 1 d PD . .
H17H H 1.2902 0.1890 0.6614 0.148 Uiso 0.50 1 d PR . .
H17I H 1.3166 0.1597 0.6121 0.148 Uiso 0.50 1 d PR . .
H17J H 1.2621 0.1369 0.6510 0.148 Uiso 0.50 1 d PR . .
O97 O 0.6724(9) 0.7061(8) 1.0314(7) 0.034(4) Uiso 0.25 1 d PD . .
C174 C 0.7245(8) 0.6759(10) 1.0126(8) 0.032(5) Uiso 0.25 1 d PD . .
H174 H 0.7206 0.6625 0.9806 0.048 Uiso 0.25 1 d PR . .
N4 N 0.7909(9) 0.6590(10) 1.0393(9) 0.032(5) Uiso 0.25 1 d PD . .
C175 C 0.8529(13) 0.6180(13) 1.0156(12) 0.046(7) Uiso 0.25 1 d PD . .
H17K H 0.8364 0.6066 0.9861 0.069 Uiso 0.25 1 d PR . .
H17L H 0.8882 0.6384 1.0040 0.069 Uiso 0.25 1 d PR . .
H17M H 0.8742 0.5825 1.0418 0.069 Uiso 0.25 1 d PR . .
C176 C 0.813(3) 0.679(2) 1.0852(14) 0.083(13) Uiso 0.25 1 d PD . .
H17N H 0.7708 0.7053 1.0986 0.125 Uiso 0.25 1 d PR . .
H17O H 0.8336 0.6440 1.1123 0.125 Uiso 0.25 1 d PR . .
H17P H 0.8476 0.6999 1.0745 0.125 Uiso 0.25 1 d PR . .
O98 O 1.0227(7) 0.0738(6) 1.0368(5) 0.068(3) Uiso 0.50 1 d PD . .
C177 C 1.0404(8) 0.0198(7) 1.0317(7) 0.074(6) Uiso 0.50 1 d PD . .
H177 H 1.0814 -0.0081 1.0521 0.112 Uiso 0.50 1 d PR . .
N5 N 1.0000 0.0000 1.0000 0.050(2) Uiso 1 2 d SD . .
C178 C 0.9299(5) 0.0378(8) 0.9734(7) 0.066(5) Uiso 0.50 1 d PD . .
H17Q H 0.9043 0.0800 0.9713 0.099 Uiso 0.50 1 d PR . .
H17R H 0.9418 0.0303 0.9385 0.099 Uiso 0.50 1 d PR . .
H17S H 0.9000 0.0139 0.9898 0.099 Uiso 0.50 1 d PR . .
C179 C 1.0270(10) -0.0681(8) 0.9958(7) 0.054(4) Uiso 0.50 1 d P . .
H17T H 1.0722 -0.0877 1.0146 0.082 Uiso 0.50 1 d PR . .
H17U H 0.9919 -0.0875 1.0107 0.082 Uiso 0.50 1 d PR . .
H17V H 1.0337 -0.0711 0.9594 0.082 Uiso 0.50 1 d PR . .
O99 O 0.9243(8) -0.3180(5) 0.7777(4) 0.038(3) Uani 0.50 1 d PU . .
C180 C 0.8726(9) -0.3124(5) 0.7863(5) 0.027(3) Uani 0.50 1 d P . .
H180 H 0.8495 -0.3272 0.7629 0.032 Uiso 0.50 1 d PR . .
N6 N 0.8344(8) -0.2845(5) 0.8314(5) 0.033(3) Uani 0.50 1 d P . .
C181 C 0.7601(9) -0.2744(8) 0.8336(8) 0.061(5) Uani 0.50 1 d P . .
H18G H 0.7431 -0.2919 0.8075 0.091 Uiso 0.50 1 d PR . .
H18H H 0.7360 -0.2305 0.8272 0.091 Uiso 0.50 1 d PR . .
H18I H 0.7487 -0.2928 0.8691 0.091 Uiso 0.50 1 d PR . .
C182 C 0.8781(7) -0.2679(6) 0.8634(5) 0.033(3) Uani 0.50 1 d P . .
H18J H 0.9294 -0.2825 0.8548 0.049 Uiso 0.50 1 d PR . .
H18K H 0.8710 -0.2853 0.9002 0.049 Uiso 0.50 1 d PR . .
H18L H 0.8625 -0.2236 0.8583 0.049 Uiso 0.50 1 d PR . .
C183 C 0.4131(17) 0.7231(12) 0.6857(12) 0.045(3) Uani 0.25 1 d PDU . .
H18T H 0.4204 0.7209 0.6484 0.068 Uiso 0.25 1 calc PR . .
H18U H 0.3619 0.7293 0.6941 0.068 Uiso 0.25 1 calc PR . .
H18V H 0.4425 0.6851 0.7075 0.068 Uiso 0.25 1 calc PR . .
C184 C 0.4352(11) 0.7750(11) 0.6967(12) 0.045(3) Uani 0.25 1 d PDU . .
H18W H 0.4350 0.8042 0.6633 0.054 Uiso 0.25 1 calc PR . .
H18X H 0.4002 0.7963 0.7207 0.054 Uiso 0.25 1 calc PR . .
O100 O 0.5061(10) 0.7530(8) 0.7203(8) 0.045(3) Uani 0.25 1 d PD . .
C185 C 0.5358(13) 0.8013(10) 0.7228(12) 0.045(3) Uani 0.25 1 d PD . .
H18Y H 0.5006 0.8324 0.7392 0.054 Uiso 0.25 1 calc PR . .
H18Z H 0.5454 0.8207 0.6867 0.054 Uiso 0.25 1 calc PR . .
C186 C 0.6054(14) 0.7760(14) 0.7548(12) 0.045(3) Uani 0.25 1 d PD . .
H400 H 0.6358 0.7393 0.7434 0.068 Uiso 0.25 1 calc PR . .
H401 H 0.5943 0.7660 0.7922 0.068 Uiso 0.25 1 calc PR . .
H402 H 0.6312 0.8062 0.7495 0.068 Uiso 0.25 1 calc PR . .
C187 C 0.374(2) 0.233(2) 0.4222(19) 0.086(5) Uani 0.25 1 d PD . .
H18M H 0.3578 0.2211 0.3917 0.128 Uiso 0.25 1 calc PR . .
H18N H 0.3318 0.2594 0.4372 0.128 Uiso 0.25 1 calc PR . .
H18O H 0.3957 0.1964 0.4488 0.128 Uiso 0.25 1 calc PR . .
C188 C 0.429(2) 0.266(2) 0.4048(13) 0.086(5) Uani 0.25 1 d PD . .
H18P H 0.4711 0.2401 0.3892 0.103 Uiso 0.25 1 calc PR . .
H18Q H 0.4069 0.3035 0.3783 0.103 Uiso 0.25 1 calc PR . .
O101 O 0.4496(16) 0.2810(13) 0.4521(12) 0.086(5) Uani 0.25 1 d PD . .
C189 C 0.505(2) 0.310(2) 0.4390(16) 0.086(5) Uani 0.25 1 d PD . .
H18R H 0.4912 0.3425 0.4071 0.103 Uiso 0.25 1 calc PR . .
H18S H 0.5515 0.2802 0.4322 0.103 Uiso 0.25 1 calc PR . .
C190 C 0.513(3) 0.336(2) 0.4863(16) 0.086(5) Uani 0.25 1 d PD . .
H19D H 0.5508 0.3565 0.4795 0.128 Uiso 0.25 1 calc PR . .
H19E H 0.5266 0.3039 0.5175 0.128 Uiso 0.25 1 calc PR . .
H19F H 0.4671 0.3661 0.4923 0.128 Uiso 0.25 1 calc PR . .
O1W O 0.6004(13) 0.2700(11) 1.0320(9) 0.056(6) Uiso 0.25 1 d P . .
O2W O 0.4450(15) 0.1970(13) 0.9783(11) 0.067(7) Uiso 0.25 1 d P . .
O3W O 0.4369(13) 0.2587(11) 0.9666(9) 0.056(6) Uiso 0.25 1 d P . .
O4W O 0.4655(9) 0.2829(8) 0.9296(7) 0.069(4) Uiso 0.40 1 d P . .
O5W O 1.2585(10) 0.0263(8) 0.6494(7) 0.036(4) Uiso 0.25 1 d P . .
O6W O 0.4544(11) 0.3930(9) 0.5340(8) 0.083(5) Uiso 0.40 1 d P . .
O7W O 0.6466(13) 0.5754(11) 0.4138(9) 0.056(6) Uiso 0.25 1 d P . .
O8W O 0.8070(18) 0.6752(15) 1.0445(13) 0.078(9) Uiso 0.25 1 d P . .
O9W O 1.424(3) 0.041(2) 0.616(2) 0.050(12) Uiso 0.11 1 d P . .
O10W O 0.574(2) 0.6307(16) 0.8837(14) 0.038(8) Uiso 0.13 1 d P . .
O11W O 1.3762(14) 0.0723(15) 0.6673(11) 0.015(5) Uiso 0.14 1 d P . .
O12W O 0.642(2) 0.2188(17) 1.1238(15) 0.036(8) Uiso 0.12 1 d P . .
O13W O 0.795(2) 0.6578(18) 1.0151(18) 0.041(9) Uiso 0.13 1 d P . .
O14W O 0.4763(19) 0.7083(16) 0.8780(14) 0.036(8) Uiso 0.13 1 d P . .
O15W O 0.611(3) 0.646(2) 0.9174(19) 0.052(11) Uiso 0.12 1 d P . .
O16W O 0.8489(16) -0.2963(14) 0.8131(14) 0.054(8) Uiso 0.25 1 d P . .
O17W O 0.9508(10) -0.3272(8) 0.7780(6) 0.015(4) Uiso 0.25 1 d P . .
O18W O 0.532(2) 0.6507(19) 0.9516(16) 0.043(10) Uiso 0.12 1 d P . .

loop_
_atom_site_aniso_label
_atom_site_aniso_U_11
_atom_site_aniso_U_22
_atom_site_aniso_U_33
_atom_site_aniso_U_23
_atom_site_aniso_U_13
_atom_site_aniso_U_12
Fe1 0.0182(4) 0.0275(4) 0.0233(4) -0.0053(3) 0.0038(3) -0.0038(3)
Fe2 0.0180(4) 0.0263(4) 0.0218(4) -0.0061(3) 0.0012(3) -0.0062(3)
Fe3 0.0202(4) 0.0219(4) 0.0205(4) -0.0063(3) 0.0036(3) -0.0035(3)
Fe4 0.0179(4) 0.0212(4) 0.0194(4) -0.0057(3) 0.0020(3) -0.0042(3)
Fe5 0.0202(4) 0.0240(4) 0.0197(4) -0.0039(3) 0.0009(3) -0.0029(3)
Fe6 0.0208(4) 0.0216(4) 0.0222(4) -0.0082(3) 0.0031(3) -0.0068(3)
Fe7 0.0171(4) 0.0201(4) 0.0183(4) -0.0063(3) 0.0022(3) -0.0048(3)
Fe8 0.0208(4) 0.0252(4) 0.0202(4) -0.0088(3) 0.0028(3) -0.0066(3)
Fe9 0.0206(4) 0.0209(4) 0.0194(4) -0.0059(3) 0.0016(3) -0.0050(3)
Fe10 0.0183(4) 0.0208(4) 0.0219(4) -0.0076(3) 0.0030(3) -0.0049(3)
Fe11 0.0190(4) 0.0236(4) 0.0216(4) -0.0079(3) 0.0030(3) -0.0063(3)
Cl1 0.0330(8) 0.0393(9) 0.0289(8) -0.0081(6) -0.0063(6) -0.0049(7)
O1 0.0166(18) 0.022(2) 0.0218(19) -0.0056(15) 0.0012(15) -0.0050(15)
O2 0.025(2) 0.021(2) 0.0186(19) -0.0009(15) 0.0002(16) -0.0061(16)
O3 0.0173(19) 0.024(2) 0.025(2) -0.0050(16) 0.0004(16) -0.0064(16)
O4 0.0170(18) 0.0204(19) 0.0209(19) -0.0058(15) 0.0030(15) -0.0073(15)
O5 0.0170(18) 0.0212(19) 0.0224(19) -0.0051(15) 0.0027(15) -0.0049(15)
O6 0.0193(19) 0.023(2) 0.0182(18) -0.0016(15) -0.0026(15) -0.0046(15)
O7 0.024(2) 0.024(2) 0.0185(19) -0.0099(16) 0.0047(15) -0.0075(16)
O8 0.0205(19) 0.024(2) 0.0213(19) -0.0095(16) -0.0013(15) -0.0074(16)
O13 0.037(2) 0.029(2) 0.024(2) -0.0041(18) 0.0015(18) -0.0134(19)
O14 0.042(3) 0.024(2) 0.030(2) -0.0072(18) 0.0066(19) -0.0110(19)
C1 0.029(3) 0.023(3) 0.032(3) -0.010(3) 0.005(3) -0.005(2)
C2 0.033(3) 0.030(3) 0.033(3) -0.009(3) 0.010(3) -0.011(3)
C3 0.064(5) 0.041(4) 0.029(3) -0.008(3) 0.005(3) -0.025(4)
C4 0.070(5) 0.038(4) 0.048(4) -0.019(3) 0.009(4) -0.025(4)
C5 0.045(4) 0.033(4) 0.061(5) -0.010(3) 0.016(4) -0.017(3)
C6 0.046(4) 0.033(4) 0.044(4) 0.002(3) 0.004(3) -0.005(3)
C7 0.043(4) 0.030(3) 0.031(3) -0.003(3) 0.009(3) -0.004(3)
O15 0.152(7) 0.044(3) 0.053(4) -0.018(3) -0.007(4) -0.046(4)
O16 0.071(4) 0.030(3) 0.085(4) -0.012(3) 0.017(3) -0.018(3)
O17 0.088(5) 0.033(3) 0.058(4) 0.007(3) -0.011(3) -0.003(3)
C9 0.099(8) 0.045(5) 0.102(9) 0.003(5) 0.008(7) -0.029(5)
C10 0.064(6) 0.062(6) 0.048(5) 0.003(4) -0.004(4) -0.011(5)
O18 0.029(2) 0.024(2) 0.037(2) -0.0144(18) 0.0092(19) -0.0100(18)
O19 0.026(2) 0.031(2) 0.031(2) -0.0166(18) 0.0039(17) -0.0102(18)
C11 0.025(3) 0.028(3) 0.027(3) -0.005(2) 0.003(2) -0.009(2)
C12 0.037(4) 0.039(4) 0.040(4) -0.022(3) 0.004(3) -0.016(3)
C13 0.053(5) 0.062(5) 0.049(4) -0.032(4) 0.016(4) -0.035(4)
C14 0.051(5) 0.074(6) 0.086(7) -0.056(5) 0.013(5) -0.029(5)
C15 0.053(5) 0.059(5) 0.076(6) -0.034(5) -0.007(4) -0.028(4)
C16 0.046(4) 0.041(4) 0.061(5) -0.015(4) 0.010(4) -0.027(3)
C17 0.034(4) 0.048(4) 0.040(4) -0.019(3) 0.009(3) -0.019(3)
C18 0.078(9) 0.041(6) 0.069(8) -0.031(6) 0.018(7) -0.020(6)
O20 0.080(5) 0.040(6) 0.052(6) -0.022(4) 0.011(5) -0.027(5)
C18X 0.078(9) 0.041(6) 0.069(8) -0.031(6) 0.018(7) -0.020(6)
O20X 0.080(5) 0.040(6) 0.052(6) -0.022(4) 0.011(5) -0.027(5)
O21 0.067(4) 0.072(5) 0.140(7) -0.061(5) 0.000(4) -0.035(4)
O22 0.066(4) 0.077(4) 0.068(4) -0.028(3) 0.015(3) -0.048(3)
C19 0.101(10) 0.064(8) 0.224(19) -0.049(10) 0.035(11) -0.049(7)
C20 0.059(5) 0.086(7) 0.066(6) -0.009(5) 0.021(5) -0.047(5)
O23 0.031(2) 0.021(2) 0.025(2) -0.0078(16) 0.0018(17) -0.0091(17)
O24 0.027(2) 0.023(2) 0.026(2) -0.0038(17) 0.0053(17) -0.0054(17)
C21 0.020(3) 0.024(3) 0.032(3) -0.005(2) 0.008(2) -0.009(2)
C22 0.030(3) 0.023(3) 0.029(3) -0.005(2) 0.005(3) -0.003(2)
C23 0.030(3) 0.025(3) 0.032(3) -0.010(3) 0.006(3) -0.005(2)
C24 0.035(4) 0.033(4) 0.039(4) -0.011(3) 0.015(3) -0.004(3)
C25 0.051(4) 0.021(3) 0.042(4) -0.003(3) 0.019(3) -0.002(3)
C26 0.039(4) 0.030(3) 0.031(3) 0.001(3) 0.003(3) 0.005(3)
C27 0.039(4) 0.028(3) 0.025(3) -0.008(3) 0.008(3) -0.003(3)
O25 0.068(4) 0.023(2) 0.046(3) -0.008(2) 0.011(3) -0.014(2)
O26 0.078(4) 0.022(2) 0.042(3) 0.000(2) 0.024(3) 0.001(2)
O27 0.073(4) 0.035(3) 0.039(3) -0.004(2) -0.002(3) 0.013(3)
C28 0.068(5) 0.033(4) 0.052(5) -0.019(3) 0.006(4) -0.016(4)
C29 0.106(8) 0.034(4) 0.073(6) -0.009(4) 0.048(6) -0.009(5)
C30 0.090(7) 0.054(5) 0.030(4) -0.004(4) -0.005(4) 0.015(5)
O28 0.027(2) 0.043(3) 0.029(2) -0.018(2) 0.0111(18) -0.0122(19)
C31 0.038(4) 0.061(5) 0.042(4) -0.019(4) 0.013(3) -0.024(4)
N1 0.043(4) 0.087(5) 0.034(3) -0.023(3) 0.017(3) -0.033(4)
C32 0.039(4) 0.050(5) 0.048(4) -0.004(4) 0.009(3) -0.016(3)
C33 0.093(8) 0.140(11) 0.064(6) -0.049(7) 0.042(6) -0.080(8)
O29 0.026(2) 0.025(2) 0.027(2) -0.0093(17) 0.0043(17) -0.0077(17)
O30 0.029(2) 0.023(2) 0.027(2) -0.0108(17) 0.0062(17) -0.0097(17)
C34 0.024(3) 0.024(3) 0.023(3) -0.010(2) 0.003(2) -0.014(2)
C35 0.038(3) 0.025(3) 0.028(3) -0.015(2) 0.012(3) -0.014(3)
C36 0.060(5) 0.044(4) 0.038(4) 0.002(3) 0.024(4) 0.012(4)
C37 0.057(5) 0.069(6) 0.050(5) 0.002(4) 0.032(4) 0.024(4)
C38 0.061(5) 0.036(4) 0.034(4) -0.008(3) 0.022(3) -0.015(4)
C39 0.049(4) 0.035(3) 0.022(3) -0.005(3) 0.015(3) -0.025(3)
C40 0.037(4) 0.042(4) 0.030(3) -0.015(3) 0.005(3) -0.014(3)
O31 0.059(5) 0.039(5) 0.045(5) -0.016(4) 0.017(4) 0.009(4)
C41 0.038(6) 0.063(8) 0.049(6) -0.016(6) 0.004(5) 0.004(5)
O31X 0.059(5) 0.039(5) 0.045(5) -0.016(4) 0.017(4) 0.009(4)
C41X 0.038(6) 0.063(8) 0.049(6) -0.016(6) 0.004(5) 0.004(5)
O32 0.073(4) 0.061(4) 0.043(3) -0.006(3) 0.035(3) 0.002(3)
O33 0.056(3) 0.063(3) 0.027(2) -0.009(2) 0.014(2) -0.014(3)
C42 0.053(7) 0.086(11) 0.059(8) 0.009(8) 0.016(6) -0.025(8)
C42X 0.053(7) 0.086(11) 0.059(8) 0.009(8) 0.016(6) -0.025(8)
C43 0.059(5) 0.072(6) 0.031(4) -0.005(4) 0.003(4) -0.008(4)
O34 0.035(2) 0.036(2) 0.022(2) -0.0055(18) -0.0033(18) -0.011(2)
O35 0.029(2) 0.036(2) 0.021(2) -0.0072(18) 0.0008(17) -0.0102(19)
C44 0.022(3) 0.029(3) 0.027(3) -0.006(3) 0.001(2) -0.003(2)
C45 0.028(3) 0.032(3) 0.027(3) -0.011(3) 0.003(2) -0.005(3)
C46 0.037(4) 0.049(4) 0.022(3) -0.007(3) 0.003(3) -0.018(3)
C47 0.060(5) 0.059(5) 0.034(4) -0.019(3) 0.009(3) -0.035(4)
C48 0.073(6) 0.068(5) 0.034(4) -0.024(4) 0.009(4) -0.042(5)
C49 0.055(5) 0.067(5) 0.023(3) -0.019(3) 0.008(3) -0.032(4)
C50 0.033(3) 0.034(3) 0.032(3) -0.012(3) 0.006(3) -0.019(3)
O36 0.088(5) 0.090(5) 0.047(3) -0.020(3) 0.007(3) -0.065(4)
O37 0.122(6) 0.085(5) 0.037(3) -0.024(3) 0.001(3) -0.066(5)
O38 0.099(5) 0.071(4) 0.031(3) -0.018(3) 0.011(3) -0.051(4)
C51 0.084(7) 0.084(7) 0.051(5) -0.003(5) 0.000(5) -0.061(6)
C53 0.067(5) 0.060(5) 0.027(4) -0.004(3) 0.011(4) -0.027(4)
O39 0.0190(19) 0.031(2) 0.026(2) -0.0083(17) 0.0023(16) -0.0106(17)
O40 0.023(2) 0.034(2) 0.026(2) -0.0094(18) 0.0016(17) -0.0064(18)
C54 0.022(3) 0.023(3) 0.021(3) -0.006(2) 0.000(2) -0.004(2)
C55 0.025(3) 0.022(3) 0.030(3) -0.011(2) 0.003(2) -0.002(2)
C56 0.043(4) 0.038(4) 0.032(3) -0.013(3) 0.003(3) -0.016(3)
C57 0.053(4) 0.046(4) 0.037(4) -0.019(3) 0.004(3) -0.024(4)
C58 0.027(3) 0.044(4) 0.030(3) -0.019(3) -0.002(3) -0.010(3)
C59 0.031(3) 0.036(3) 0.019(3) -0.008(2) -0.002(2) -0.005(3)
C60 0.027(3) 0.031(3) 0.027(3) -0.006(3) 0.001(2) -0.010(3)
O41 0.137(6) 0.102(5) 0.051(4) -0.043(4) 0.034(4) -0.095(5)
O42 0.045(3) 0.051(3) 0.034(3) -0.025(2) -0.003(2) -0.011(2)
O43 0.061(3) 0.073(4) 0.021(2) -0.011(2) 0.001(2) -0.034(3)
C61 0.083(10) 0.059(10) 0.058(7) -0.023(7) 0.014(9) -0.052(8)
C61X 0.083(10) 0.059(10) 0.058(7) -0.023(7) 0.014(9) -0.052(8)
C62 0.047(4) 0.039(4) 0.036(4) -0.014(3) 0.006(3) -0.008(3)
C63 0.112(8) 0.089(7) 0.033(4) -0.003(4) -0.004(5) -0.063(7)
O44 0.025(2) 0.038(2) 0.026(2) -0.0079(18) 0.0030(17) -0.0130(19)
O45 0.022(2) 0.030(2) 0.036(2) -0.0057(19) -0.0002(18) -0.0080(18)
C64 0.034(3) 0.032(3) 0.018(3) -0.008(2) 0.002(2) -0.015(3)
C65 0.037(4) 0.040(4) 0.027(3) -0.014(3) 0.003(3) -0.017(3)
C66 0.037(4) 0.049(4) 0.054(4) -0.019(4) 0.011(3) -0.023(3)
C67 0.032(4) 0.065(5) 0.073(6) -0.016(4) 0.015(4) -0.023(4)
C68 0.052(5) 0.048(5) 0.062(5) -0.014(4) 0.001(4) -0.032(4)
C69 0.051(4) 0.037(4) 0.043(4) -0.012(3) 0.000(3) -0.021(3)
C70 0.036(4) 0.040(4) 0.036(4) -0.007(3) 0.004(3) -0.020(3)
O46 0.044(3) 0.060(4) 0.158(8) -0.037(4) 0.023(4) -0.027(3)
O47 0.064(4) 0.069(4) 0.102(5) -0.026(4) 0.014(4) -0.046(4)
O48 0.058(3) 0.035(3) 0.068(4) -0.022(3) 0.010(3) -0.027(3)
C71 0.044(6) 0.069(7) 0.233(18) -0.039(9) 0.049(8) -0.021(5)
C72 0.111(11) 0.106(10) 0.138(13) -0.015(9) 0.007(9) -0.075(9)
C73 0.067(6) 0.037(4) 0.066(5) -0.014(4) 0.001(4) -0.018(4)
O49 0.018(2) 0.041(3) 0.032(2) -0.0058(19) 0.0019(18) -0.0080(18)
O50 0.025(2) 0.055(3) 0.030(2) -0.006(2) -0.0006(19) -0.011(2)
C74 0.019(3) 0.035(3) 0.037(4) -0.005(3) 0.002(3) -0.009(3)
C75 0.026(3) 0.038(4) 0.030(3) -0.003(3) 0.004(3) -0.010(3)
C76 0.031(4) 0.055(4) 0.034(4) -0.014(3) 0.002(3) -0.009(3)
C77 0.023(3) 0.066(5) 0.041(4) -0.023(4) 0.004(3) -0.003(3)
C78 0.016(3) 0.053(4) 0.047(4) -0.015(3) -0.003(3) -0.009(3)
C79 0.024(3) 0.044(4) 0.043(4) -0.009(3) -0.003(3) -0.011(3)
C80 0.024(3) 0.049(4) 0.033(3) -0.010(3) 0.008(3) -0.007(3)
O51 0.023(2) 0.107(5) 0.056(3) -0.038(3) 0.006(2) -0.009(3)
O52 0.020(2) 0.069(4) 0.049(3) -0.019(3) -0.003(2) -0.010(2)
O53 0.028(3) 0.086(4) 0.048(3) -0.034(3) -0.003(2) -0.008(3)
C81 0.035(5) 0.140(10) 0.082(7) -0.076(7) -0.002(5) 0.005(5)
C82 0.036(4) 0.074(6) 0.091(7) -0.022(5) -0.004(4) -0.023(4)
C83 0.048(6) 0.183(14) 0.072(7) -0.075(8) 0.006(5) -0.002(7)
O54 0.021(2) 0.030(2) 0.028(2) -0.0077(17) 0.0058(17) -0.0082(17)
O55 0.023(2) 0.027(2) 0.032(2) -0.0079(18) 0.0067(17) -0.0072(17)
C84 0.026(3) 0.029(3) 0.018(3) -0.011(2) 0.000(2) -0.005(2)
C85 0.031(3) 0.031(3) 0.029(3) -0.009(3) 0.006(3) -0.010(3)
C86 0.027(3) 0.036(3) 0.029(3) -0.007(3) 0.005(3) -0.011(3)
C87 0.043(4) 0.036(4) 0.027(3) -0.007(3) 0.008(3) -0.013(3)
C88 0.071(6) 0.035(4) 0.086(7) -0.024(4) 0.033(5) -0.031(4)
C89 0.069(6) 0.044(5) 0.116(9) -0.023(5) 0.055(6) -0.032(5)
C90 0.042(4) 0.043(4) 0.066(5) -0.017(4) 0.026(4) -0.021(3)
O56 0.046(3) 0.034(3) 0.058(3) -0.014(2) 0.015(2) -0.009(2)
C93 0.054(7) 0.085(9) 0.104(11) -0.043(8) 0.037(7) -0.045(7)
O58 0.052(5) 0.044(4) 0.095(7) -0.014(5) 0.024(5) -0.031(4)
C93X 0.054(7) 0.085(9) 0.104(11) -0.043(8) 0.037(7) -0.045(7)
O58X 0.052(5) 0.044(4) 0.095(7) -0.014(5) 0.024(5) -0.031(4)
C91 0.054(5) 0.047(5) 0.076(6) -0.035(4) 0.025(4) -0.013(4)
O59 0.036(2) 0.021(2) 0.030(2) -0.0123(17) 0.0134(18) -0.0098(18)
O60 0.029(2) 0.024(2) 0.040(2) -0.0161(19) 0.0121(19) -0.0070(18)
C94 0.027(3) 0.018(3) 0.025(3) -0.009(2) -0.005(2) -0.002(2)
C95 0.040(4) 0.026(3) 0.021(3) -0.007(2) 0.004(3) -0.007(3)
C96 0.041(4) 0.032(3) 0.027(3) -0.004(3) 0.005(3) -0.007(3)
C97 0.046(4) 0.040(4) 0.039(4) -0.005(3) 0.010(3) 0.007(3)
C98 0.085(6) 0.028(4) 0.048(5) -0.010(3) 0.033(4) 0.001(4)
C99 0.080(6) 0.027(4) 0.058(5) -0.013(3) 0.027(4) -0.015(4)
C100 0.044(4) 0.026(3) 0.037(4) -0.010(3) 0.016(3) -0.007(3)
O61 0.051(3) 0.046(3) 0.060(4) -0.004(3) 0.023(3) 0.016(3)
C101 0.039(4) 0.062(5) 0.063(5) -0.026(4) 0.014(4) -0.009(4)
O63X 0.067(8) 0.014(4) 0.059(10) -0.002(4) 0.020(7) -0.007(5)
C10Y 0.101(13) 0.060(6) 0.074(15) -0.041(9) 0.044(11) -0.065(10)
O63 0.067(8) 0.014(4) 0.059(10) -0.002(4) 0.020(7) -0.007(5)
C103 0.101(13) 0.060(6) 0.074(15) -0.041(9) 0.044(11) -0.065(10)
O64 0.0198(19) 0.022(2) 0.025(2) -0.0099(16) 0.0026(16) -0.0016(16)
O65 0.028(2) 0.028(2) 0.025(2) -0.0068(17) 0.0008(17) -0.0046(18)
C104 0.026(3) 0.025(3) 0.024(3) -0.002(2) 0.003(2) -0.010(2)
C105 0.025(3) 0.030(3) 0.022(3) -0.002(2) 0.005(2) -0.004(2)
C106 0.028(3) 0.032(3) 0.027(3) -0.008(3) 0.002(3) -0.005(3)
C107 0.030(3) 0.046(4) 0.020(3) 0.001(3) -0.001(3) -0.003(3)
C108 0.029(3) 0.035(4) 0.026(3) 0.007(3) 0.005(3) 0.000(3)
C109 0.034(4) 0.034(4) 0.035(4) -0.002(3) 0.001(3) 0.002(3)
C110 0.030(3) 0.030(3) 0.036(3) -0.009(3) 0.004(3) 0.001(3)
O66 0.033(3) 0.054(3) 0.053(3) -0.006(3) -0.019(2) 0.001(2)
O67 0.029(2) 0.056(3) 0.030(2) 0.005(2) -0.001(2) 0.009(2)
O68 0.051(3) 0.029(3) 0.072(4) -0.014(3) -0.003(3) 0.015(2)
C111 0.053(5) 0.063(6) 0.104(8) -0.040(6) -0.040(5) 0.007(4)
C112 0.045(5) 0.102(8) 0.052(5) 0.036(5) -0.004(4) 0.016(5)
C113 0.089(8) 0.045(6) 0.167(13) -0.052(7) -0.053(8) 0.016(5)
O69 0.026(2) 0.031(2) 0.032(2) -0.0103(18) -0.0015(18) -0.0064(18)
O70 0.023(2) 0.027(2) 0.028(2) -0.0076(17) -0.0005(17) -0.0051(17)
C114 0.023(3) 0.042(4) 0.023(3) -0.011(3) -0.002(2) -0.007(3)
C115 0.027(3) 0.044(4) 0.030(3) -0.002(3) -0.005(3) -0.013(3)
C116 0.051(5) 0.057(5) 0.043(4) -0.004(4) -0.016(4) -0.018(4)
C117 0.059(5) 0.095(8) 0.054(5) 0.015(5) -0.030(4) -0.048(6)
C118 0.031(4) 0.082(7) 0.060(5) 0.025(5) -0.016(4) -0.024(4)
C119 0.033(4) 0.046(4) 0.056(5) 0.007(4) 0.006(4) -0.001(3)
C120 0.031(3) 0.039(4) 0.033(3) -0.001(3) 0.005(3) -0.006(3)
C121 0.105(17) 0.109(12) 0.031(10) -0.022(8) 0.000(7) -0.063(13)
O71 0.086(15) 0.106(9) 0.033(10) 0.001(6) -0.026(8) -0.054(9)
C12Z 0.105(17) 0.109(12) 0.031(10) -0.022(8) 0.000(7) -0.063(13)
O71X 0.086(15) 0.106(9) 0.033(10) 0.001(6) -0.026(8) -0.054(9)
O72 0.043(3) 0.100(5) 0.078(5) 0.042(4) -0.028(3) -0.019(3)
O73 0.047(3) 0.050(4) 0.076(4) 0.021(3) 0.010(3) 0.014(3)
C123 0.097(9) 0.043(6) 0.111(10) -0.005(6) 0.024(8) 0.010(6)
O74 0.023(2) 0.027(2) 0.0201(19) -0.0069(16) 0.0007(16) -0.0044(17)
O75 0.027(2) 0.035(2) 0.021(2) -0.0052(17) 0.0059(17) -0.0100(18)
C124 0.029(3) 0.024(3) 0.025(3) -0.003(2) 0.007(2) -0.009(2)
C125 0.034(3) 0.042(4) 0.023(3) -0.020(3) 0.008(3) -0.011(3)
O76 0.047(5) 0.084(17) 0.027(13) -0.026(12) 0.000(12) -0.028(10)
O77 0.072(5) 0.057(5) 0.045(5) -0.031(4) -0.002(4) -0.022(5)
C126 0.014(10) 0.027(5) 0.017(6) -0.007(4) -0.007(7) 0.005(5)
C127 0.034(12) 0.074(6) 0.027(13) -0.026(5) 0.022(7) -0.029(5)
C128 0.045(5) 0.044(8) 0.021(6) -0.010(5) 0.004(5) -0.018(7)
C129 0.055(6) 0.051(7) 0.032(6) -0.023(5) 0.012(5) -0.016(6)
C130 0.033(4) 0.027(8) 0.041(9) -0.010(7) 0.008(6) -0.005(8)
C131 0.038(7) 0.110(9) 0.041(10) -0.035(7) 0.009(4) -0.027(6)
C132 0.098(11) 0.061(8) 0.046(8) -0.021(6) -0.007(7) -0.033(8)
O76X 0.047(5) 0.084(17) 0.027(13) -0.026(12) 0.000(12) -0.028(10)
O77X 0.072(5) 0.057(5) 0.045(5) -0.031(4) -0.002(4) -0.022(5)
C12Q 0.014(10) 0.027(5) 0.017(6) -0.007(4) -0.007(7) 0.005(5)
C12E 0.034(12) 0.074(6) 0.027(13) -0.026(5) 0.022(7) -0.029(5)
C12X 0.045(5) 0.044(8) 0.021(6) -0.010(5) 0.004(5) -0.018(7)
C12Y 0.055(6) 0.051(7) 0.032(6) -0.023(5) 0.012(5) -0.016(6)
C13W 0.033(4) 0.027(8) 0.041(9) -0.010(7) 0.008(6) -0.005(8)
C13G 0.038(7) 0.110(9) 0.041(10) -0.035(7) 0.009(4) -0.027(6)
C13H 0.098(11) 0.061(8) 0.046(8) -0.021(6) -0.007(7) -0.033(8)
O78 0.055(5) 0.070(6) 0.049(5) -0.038(4) 0.008(4) -0.001(5)
C133 0.059(9) 0.151(18) 0.102(14) -0.095(12) 0.037(10) -0.028(12)
O78X 0.055(5) 0.070(6) 0.049(5) -0.038(4) 0.008(4) -0.001(5)
C13Q 0.059(9) 0.151(18) 0.102(14) -0.095(12) 0.037(10) -0.028(12)
O79 0.027(2) 0.032(2) 0.024(2) -0.0068(17) -0.0005(17) -0.0054(18)
O80 0.030(2) 0.027(2) 0.021(2) -0.0044(17) -0.0006(17) -0.0046(18)
C134 0.023(3) 0.027(3) 0.035(3) -0.008(3) 0.001(3) -0.008(2)
C135 0.046(2) 0.063(3) 0.0354(17) -0.0095(18) -0.0086(15) -0.0037(18)
C138 0.046(2) 0.063(3) 0.0354(17) -0.0095(18) -0.0086(15) -0.0037(18)
C136 0.046(2) 0.063(3) 0.0354(17) -0.0095(18) -0.0086(15) -0.0037(18)
C137 0.046(2) 0.063(3) 0.0354(17) -0.0095(18) -0.0086(15) -0.0037(18)
C139 0.046(2) 0.063(3) 0.0354(17) -0.0095(18) -0.0086(15) -0.0037(18)
C140 0.046(2) 0.063(3) 0.0354(17) -0.0095(18) -0.0086(15) -0.0037(18)
O81 0.053(5) 0.076(8) 0.013(3) 0.011(4) 0.005(3) -0.024(5)
C141 0.075(10) 0.116(16) 0.016(5) -0.009(8) 0.011(5) -0.028(9)
O83 0.042(5) 0.091(8) 0.054(6) 0.003(6) -0.009(5) 0.002(5)
C143 0.046(2) 0.063(3) 0.0354(17) -0.0095(18) -0.0086(15) -0.0037(18)
C13Z 0.046(2) 0.063(3) 0.0354(17) -0.0095(18) -0.0086(15) -0.0037(18)
C13X 0.046(2) 0.063(3) 0.0354(17) -0.0095(18) -0.0086(15) -0.0037(18)
C13Y 0.046(2) 0.063(3) 0.0354(17) -0.0095(18) -0.0086(15) -0.0037(18)
C14Y 0.046(2) 0.063(3) 0.0354(17) -0.0095(18) -0.0086(15) -0.0037(18)
O81X 0.053(5) 0.076(8) 0.013(3) 0.011(4) 0.005(3) -0.024(5)
C14X 0.075(10) 0.116(16) 0.016(5) -0.009(8) 0.011(5) -0.028(9)
O83Y 0.082(11) 0.036(8) 0.073(10) -0.025(7) -0.054(9) 0.022(8)
C14Z 0.046(2) 0.063(3) 0.0354(17) -0.0095(18) -0.0086(15) -0.0037(18)
C142 0.072(7) 0.102(8) 0.049(5) -0.023(5) -0.025(5) -0.003(6)
O82 0.081(5) 0.075(4) 0.044(3) 0.008(3) -0.029(3) -0.007(4)
O84 0.029(2) 0.024(2) 0.022(2) -0.0073(16) 0.0072(17) -0.0054(17)
O85 0.031(2) 0.034(2) 0.031(2) -0.0197(19) 0.0083(18) -0.0120(19)
C144 0.028(3) 0.036(3) 0.025(3) -0.008(3) 0.009(2) -0.016(3)
C145 0.038(4) 0.037(4) 0.034(3) -0.019(3) 0.014(3) -0.015(3)
C146 0.035(3) 0.036(4) 0.037(4) -0.016(3) 0.012(3) -0.008(3)
C147 0.046(4) 0.043(4) 0.041(4) -0.026(3) 0.009(3) -0.018(3)
C148 0.051(5) 0.058(5) 0.057(5) -0.038(4) 0.016(4) -0.010(4)
C149 0.062(6) 0.086(7) 0.092(7) -0.071(6) 0.034(5) -0.028(5)
C150 0.043(4) 0.079(6) 0.073(6) -0.058(5) 0.028(4) -0.028(4)
O86 0.052(3) 0.054(3) 0.055(3) -0.031(3) 0.007(3) -0.014(3)
O87 0.063(4) 0.082(4) 0.070(4) -0.056(4) 0.010(3) -0.017(3)
C151 0.052(5) 0.088(7) 0.067(6) -0.045(5) 0.003(4) -0.018(5)
C152 0.080(7) 0.099(8) 0.054(6) -0.042(6) 0.005(5) -0.017(6)
C153 0.032(6) 0.122(16) 0.079(12) -0.067(11) -0.009(7) 0.016(8)
O88 0.045(4) 0.071(8) 0.058(7) -0.043(5) 0.018(5) -0.010(5)
C15X 0.032(6) 0.122(16) 0.079(12) -0.067(11) -0.009(7) 0.016(8)
O88X 0.045(4) 0.071(8) 0.058(7) -0.043(5) 0.018(5) -0.010(5)
O89 0.021(2) 0.032(2) 0.028(2) -0.0053(18) 0.0039(17) 0.0023(17)
O90 0.030(2) 0.033(2) 0.031(2) -0.002(2) 0.0052(19) 0.0020(19)
C154 0.024(3) 0.030(3) 0.031(3) -0.010(3) -0.005(3) 0.004(3)
C155 0.019(3) 0.033(3) 0.039(4) -0.014(3) -0.002(3) 0.005(3)
C156 0.027(3) 0.037(4) 0.042(4) -0.013(3) 0.004(3) -0.006(3)
C157 0.026(3) 0.045(4) 0.057(5) -0.019(4) 0.008(3) 0.001(3)
C158 0.030(4) 0.030(4) 0.090(6) -0.012(4) 0.006(4) 0.005(3)
C159 0.030(4) 0.039(4) 0.060(5) 0.002(4) 0.000(3) 0.001(3)
C160 0.023(3) 0.039(4) 0.039(4) -0.003(3) -0.003(3) 0.001(3)
O91 0.033(3) 0.058(4) 0.072(4) -0.020(3) 0.020(3) 0.002(2)
O92 0.049(4) 0.036(3) 0.146(7) -0.001(4) 0.020(4) 0.012(3)
C161 0.043(4) 0.070(6) 0.050(5) -0.024(4) 0.019(4) -0.002(4)
C162 0.032(5) 0.090(8) 0.132(11) 0.036(7) 0.009(6) 0.023(5)
O93 0.036(5) 0.038(8) 0.07(2) 0.034(15) 0.016(15) 0.002(5)
C163 0.048(7) 0.048(10) 0.073(14) 0.012(8) 0.001(10) 0.001(6)
O93X 0.036(5) 0.038(8) 0.07(2) 0.034(15) 0.016(15) 0.002(5)
C16Y 0.048(7) 0.048(10) 0.073(14) 0.012(8) 0.001(10) 0.001(6)
O94 0.025(2) 0.045(3) 0.032(2) 0.001(2) 0.0034(19) 0.000(2)
C164 0.028(3) 0.031(3) 0.035(3) -0.002(3) -0.003(3) -0.003(3)
N2 0.033(3) 0.047(4) 0.044(3) 0.002(3) 0.003(3) 0.000(3)
C165 0.031(4) 0.053(5) 0.051(4) -0.010(4) 0.008(3) -0.011(3)
C166 0.028(6) 0.082(13) 0.066(13) 0.026(9) -0.007(8) 0.003(6)
C16X 0.028(6) 0.082(13) 0.066(13) 0.026(9) -0.007(8) 0.003(6)
O99 0.039(3) 0.038(3) 0.038(3) -0.0079(11) 0.0005(10) -0.0118(13)
C180 0.062(9) 0.013(5) 0.013(5) -0.007(4) -0.004(6) -0.019(6)
N6 0.055(8) 0.028(6) 0.025(6) -0.013(5) 0.012(6) -0.023(6)
C181 0.047(9) 0.040(9) 0.091(14) 0.005(9) -0.009(9) -0.018(7)
C182 0.042(7) 0.043(8) 0.021(6) -0.019(5) 0.005(5) -0.016(6)
C183 0.045(3) 0.045(3) 0.046(3) -0.0091(10) 0.0005(9) -0.0136(12)
C184 0.045(3) 0.045(3) 0.046(3) -0.0091(10) 0.0005(9) -0.0136(12)
O100 0.045(3) 0.045(3) 0.046(3) -0.0091(10) 0.0005(9) -0.0136(12)
C185 0.045(3) 0.045(3) 0.046(3) -0.0091(10) 0.0005(9) -0.0136(12)
C186 0.045(3) 0.045(3) 0.046(3) -0.0091(10) 0.0005(9) -0.0136(12)
C187 0.083(12) 0.074(12) 0.090(13) 0.000(10) -0.005(10) -0.020(9)
C188 0.083(12) 0.074(12) 0.090(13) 0.000(10) -0.005(10) -0.020(9)
O101 0.083(12) 0.074(12) 0.090(13) 0.000(10) -0.005(10) -0.020(9)
C189 0.083(12) 0.074(12) 0.090(13) 0.000(10) -0.005(10) -0.020(9)
C190 0.083(12) 0.074(12) 0.090(13) 0.000(10) -0.005(10) -0.020(9)

loop_
_atom_type_symbol
_atom_type_description
_atom_type_scat_dispersion_real
_atom_type_scat_dispersion_imag
_atom_type_scat_source
C C 0.0033 0.0016 'International Tables Vol C Tables 4.2.6.8 and 6.1.1.4'
H H 0.0000 0.0000 'International Tables Vol C Tables 4.2.6.8 and 6.1.1.4'
N N 0.0061 0.0033 'International Tables Vol C Tables 4.2.6.8 and 6.1.1.4'
O O 0.0106 0.0060 'International Tables Vol C Tables 4.2.6.8 and 6.1.1.4'
Cl Cl 0.1484 0.1585 'International Tables Vol C Tables 4.2.6.8 and 6.1.1.4'
Fe Fe 0.3463 0.8444 'International Tables Vol C Tables 4.2.6.8 and 6.1.1.4'

loop_
_geom_angle_atom_site_label_1
_geom_angle_atom_site_label_2
_geom_angle_atom_site_label_3
_geom_angle
_geom_angle_site_symmetry_1
_geom_angle_site_symmetry_3
O1 Fe1 O75 96.43(16) . .
O1 Fe1 O55 94.53(16) . .
O75 Fe1 O55 93.66(17) . .
O1 Fe1 O90 96.17(17) . .
O75 Fe1 O90 91.38(19) . .
O55 Fe1 O90 167.59(18) . .
O1 Fe1 O50 97.42(17) . .
O75 Fe1 O50 166.00(18) . .
O55 Fe1 O50 87.28(19) . .
O90 Fe1 O50 85.1(2) . .
O1 Fe1 O95 179.63(17) . .
O75 Fe1 O95 83.65(17) . .
O55 Fe1 O95 85.10(17) . .
O90 Fe1 O95 84.19(18) . .
O50 Fe1 O95 82.51(18) . .
O2 Fe2 O3 90.41(16) . .
O2 Fe2 O35 96.59(17) . .
O3 Fe2 O35 104.22(17) . .
O2 Fe2 O44 178.35(17) . .
O3 Fe2 O44 88.02(16) . .
O35 Fe2 O44 83.28(17) . .
O2 Fe2 O49 93.50(17) . .
O3 Fe2 O49 170.59(17) . .
O35 Fe2 O49 83.84(17) . .
O44 Fe2 O49 88.12(18) . .
O2 Fe2 O1 83.53(15) . .
O3 Fe2 O1 83.40(15) . .
O35 Fe2 O1 172.38(16) . .
O44 Fe2 O1 96.81(16) . .
O49 Fe2 O1 88.54(16) . .
O2 Fe3 O4 95.45(16) . .
O2 Fe3 O13 95.35(17) . .
O4 Fe3 O13 91.19(17) . .
O2 Fe3 O89 90.56(17) . .
O4 Fe3 O89 172.33(16) . .
O13 Fe3 O89 92.99(18) . .
O2 Fe3 O84 173.98(17) . .
O4 Fe3 O84 90.43(16) . .
O13 Fe3 O84 85.79(17) . .
O89 Fe3 O84 83.48(17) . .
O2 Fe3 O1 84.13(15) . .
O4 Fe3 O1 82.84(15) . .
O13 Fe3 O1 173.92(17) . .
O89 Fe3 O1 93.07(16) . .
O84 Fe3 O1 95.36(15) . .
O54 Fe4 O64 89.30(16) . .
O54 Fe4 O4 174.37(16) . .
O64 Fe4 O4 95.21(16) . .
O54 Fe4 O74 92.31(17) . .
O64 Fe4 O74 90.37(16) . .
O4 Fe4 O74 91.03(16) . .
O54 Fe4 O1 91.42(16) . .
O64 Fe4 O1 174.74(16) . .
O4 Fe4 O1 83.79(15) . .
O74 Fe4 O1 94.81(15) . .
O54 Fe4 O3 96.96(16) . .
O64 Fe4 O3 92.61(15) . .
O4 Fe4 O3 79.51(15) . .
O74 Fe4 O3 170.30(16) . .
O1 Fe4 O3 82.13(15) . .
O2 Fe5 O5 92.05(16) . .
O2 Fe5 O14 95.60(17) . .
O5 Fe5 O14 97.91(17) . .
O2 Fe5 O80 173.87(17) . .
O5 Fe5 O80 93.68(16) . .
O14 Fe5 O80 81.44(17) . .
O2 Fe5 O34 99.18(17) . .
O5 Fe5 O34 94.70(17) . .
O14 Fe5 O34 160.18(18) . .
O80 Fe5 O34 82.55(17) . .
O2 Fe5 O94 90.77(17) . .
O5 Fe5 O94 177.15(17) . .
O14 Fe5 O94 81.37(19) . .
O80 Fe5 O94 83.49(17) . .
O34 Fe5 O94 85.28(19) . .
O3 Fe6 O6 82.59(16) . .
O3 Fe6 O65 94.43(16) . .
O6 Fe6 O65 93.74(16) . .
O3 Fe6 O40 95.70(16) . .
O6 Fe6 O40 89.67(16) . .
O65 Fe6 O40 169.65(17) . .
O3 Fe6 O60 178.14(18) . .
O6 Fe6 O60 96.37(17) . .
O65 Fe6 O60 84.09(18) . .
O40 Fe6 O60 85.82(18) . .
O3 Fe6 O45 91.55(16) . .
O6 Fe6 O45 172.45(16) . .
O65 Fe6 O45 91.44(17) . .
O40 Fe6 O45 86.17(17) . .
O60 Fe6 O45 89.62(17) . .
O5 Fe7 O6 105.68(16) . .
O5 Fe7 O7 104.68(16) . .
O6 Fe7 O7 100.44(16) . .
O5 Fe7 O3 109.52(15) . .
O6 Fe7 O3 80.13(16) . .
O7 Fe7 O3 144.30(16) . .
O5 Fe7 O4 124.33(15) . .
O6 Fe7 O4 129.38(15) . .
O7 Fe7 O4 75.90(15) . .
O3 Fe7 O4 76.61(15) . .
O7 Fe8 O18 93.05(17) . .
O7 Fe8 O4 80.26(16) . .
O18 Fe8 O4 140.46(17) . .
O7 Fe8 O85 159.58(18) . .
O18 Fe8 O85 82.49(17) . .
O4 Fe8 O85 90.50(16) . .
O7 Fe8 Cl1 104.22(13) . .
O18 Fe8 Cl1 101.55(14) . .
O4 Fe8 Cl1 117.91(12) . .
O85 Fe8 Cl1 96.20(14) . .
O8 Fe9 O5 90.70(16) . .
O8 Fe9 O23 95.58(16) . .
O5 Fe9 O23 100.59(16) . .
O8 Fe9 O79 169.52(17) . .
O5 Fe9 O79 99.52(16) . .
O23 Fe9 O79 84.89(17) . .
O8 Fe9 O29 85.50(16) . .
O5 Fe9 O29 166.08(16) . .
O23 Fe9 O29 93.11(16) . .
O79 Fe9 O29 84.02(16) . .
O8 Fe9 O39 85.75(15) . .
O5 Fe9 O39 88.41(15) . .
O23 Fe9 O39 170.87(16) . .
O79 Fe9 O39 92.18(16) . .
O29 Fe9 O39 77.97(15) . .
O6 Fe10 O8 94.39(16) . .
O6 Fe10 O70 99.53(16) . .
O8 Fe10 O70 96.44(16) . .
O6 Fe10 O59 93.77(16) . .
O8 Fe10 O59 168.82(17) . .
O70 Fe10 O59 89.73(18) . .
O6 Fe10 O30 165.20(16) . .
O8 Fe10 O30 85.26(16) . .
O70 Fe10 O30 95.21(17) . .
O59 Fe10 O30 84.90(16) . .
O6 Fe10 O39 86.17(15) . .
O8 Fe10 O39 82.70(15) . .
O70 Fe10 O39 174.29(16) . .
O59 Fe10 O39 90.24(17) . .
O30 Fe10 O39 79.11(15) . .
O8 Fe11 O7 92.97(16) . .
O8 Fe11 O69 95.29(17) . .
O7 Fe11 O69 93.92(17) . .
O8 Fe11 O24 96.85(17) . .
O7 Fe11 O24 91.78(16) . .
O69 Fe11 O24 166.29(17) . .
O8 Fe11 O19 174.03(17) . .
O7 Fe11 O19 92.82(16) . .
O69 Fe11 O19 85.80(17) . .
O24 Fe11 O19 81.47(17) . .
O8 Fe11 O28 92.00(17) . .
O7 Fe11 O28 174.18(17) . .
O69 Fe11 O28 88.64(18) . .
O24 Fe11 O28 84.61(17) . .
O19 Fe11 O28 82.15(16) . .
Fe1 O1 Fe4 118.50(19) . .
Fe1 O1 Fe3 122.07(19) . .
Fe4 O1 Fe3 94.81(15) . .
Fe1 O1 Fe2 126.49(19) . .
Fe4 O1 Fe2 95.43(15) . .
Fe3 O1 Fe2 91.83(15) . .
Fe5 O2 Fe3 130.7(2) . .
Fe5 O2 Fe2 126.8(2) . .
Fe3 O2 Fe2 100.10(17) . .
Fe6 O3 Fe2 126.3(2) . .
Fe6 O3 Fe4 122.51(19) . .
Fe2 O3 Fe4 97.82(17) . .
Fe6 O3 Fe7 94.71(16) . .
Fe2 O3 Fe7 116.23(19) . .
Fe4 O3 Fe7 96.16(16) . .
Fe8 O4 Fe3 120.21(18) . .
Fe8 O4 Fe4 130.96(19) . .
Fe3 O4 Fe4 98.27(16) . .
Fe8 O4 Fe7 96.57(15) . .
Fe3 O4 Fe7 109.43(17) . .
Fe4 O4 Fe7 97.88(15) . .
Fe7 O5 Fe5 118.17(19) . .
Fe7 O5 Fe9 119.16(19) . .
Fe5 O5 Fe9 122.7(2) . .
Fe10 O6 Fe7 117.76(19) . .
Fe10 O6 Fe6 127.0(2) . .
Fe7 O6 Fe6 100.19(17) . .
Fe8 O7 Fe11 131.8(2) . .
Fe8 O7 Fe7 107.28(19) . .
Fe11 O7 Fe7 119.07(19) . .
Fe11 O8 Fe9 124.3(2) . .
Fe11 O8 Fe10 126.5(2) . .
Fe9 O8 Fe10 103.17(17) . .
C1 O13 Fe3 129.3(4) . .
C1 O14 Fe5 132.5(4) . .
O14 C1 O13 124.9(5) . .
O14 C1 C2 117.8(6) . .
O13 C1 C2 117.2(5) . .
C3 C2 C7 121.8(6) . .
C3 C2 C1 119.9(6) . .
C7 C2 C1 118.2(6) . .
C4 C3 C2 118.9(7) . .
C3 C4 O15 125.2(7) . .
C3 C4 C5 121.0(7) . .
O15 C4 C5 113.8(7) . .
O16 C5 C6 122.4(7) . .
O16 C5 C4 118.5(7) . .
C6 C5 C4 119.0(7) . .
C7 C6 O17 124.4(7) . .
C7 C6 C5 120.4(7) . .
O17 C6 C5 115.2(7) . .
C6 C7 C2 118.9(7) . .
C4 O15 C8X 114.5(8) . .
C4 O15 C8 114.5(7) . .
C5 O16 C9 115.3(7) . .
C6 O17 C10 116.3(6) . .
C11 O18 Fe8 127.4(4) . .
C11 O19 Fe11 126.4(4) . .
O19 C11 O18 126.5(5) . .
O19 C11 C12 117.8(5) . .
O18 C11 C12 115.7(5) . .
C13 C12 C17 122.0(6) . .
C13 C12 C11 117.6(6) . .
C17 C12 C11 120.4(6) . .
C12 C13 C14 118.1(7) . .
C15 C14 O20X 107.0(9) . .
C15 C14 C13 121.0(8) . .
O20X C14 C13 128.5(9) . .
C15 C14 O20 126.4(8) . .
C13 C14 O20 111.5(8) . .
O21 C15 C14 119.9(8) . .
O21 C15 C16 120.2(8) . .
C14 C15 C16 119.8(7) . .
O22 C16 C17 124.4(7) . .
O22 C16 C15 115.3(6) . .
C17 C16 C15 120.2(7) . .
C12 C17 C16 118.8(6) . .
C14 O20 C18 109.8(10) . .
C14 O20X C18X 113.9(13) . .
C15 O21 C19 114.1(10) . .
C16 O22 C20 117.7(6) . .
C21 O23 Fe9 126.9(4) . .
C21 O24 Fe11 130.4(4) . .
O24 C21 O23 123.2(5) . .
O24 C21 C22 118.5(5) . .
O23 C21 C22 118.4(5) . .
C27 C22 C23 121.4(6) . .
C27 C22 C21 119.0(6) . .
C23 C22 C21 119.5(6) . .
C22 C23 C24 119.4(6) . .
O25 C24 C23 124.1(6) . .
O25 C24 C25 116.2(6) . .
C23 C24 C25 119.7(6) . .
O26 C25 C26 120.9(7) . .
O26 C25 C24 119.2(7) . .
C26 C25 C24 119.9(6) . .
O27 C26 C25 115.9(6) . .
O27 C26 C27 123.4(7) . .
C25 C26 C27 120.6(6) . .
C22 C27 C26 119.0(6) . .
C24 O25 C28 117.5(5) . .
C25 O26 C29 112.7(6) . .
C26 O27 C30 116.2(6) . .
C31 O28 Fe11 128.9(5) . .
O28 C31 N1 125.3(7) . .
C31 N1 C32 121.8(7) . .
C31 N1 C33 124.3(7) . .
C32 N1 C33 113.7(6) . .
C34 O29 Fe9 127.4(4) . .
C34 O30 Fe10 127.3(4) . .
O30 C34 O29 126.5(5) . .
O30 C34 C35 116.8(5) . .
O29 C34 C35 116.6(5) . .
C36 C35 C40 120.8(6) . .
C36 C35 C34 120.1(6) . .
C40 C35 C34 119.1(6) . .
C35 C36 C37 120.3(7) . .
C36 C37 C38 119.5(7) . .
C36 C37 O31 123.1(8) . .
C38 C37 O31 111.4(8) . .
C36 C37 O31X 120.7(9) . .
C38 C37 O31X 117.4(8) . .
O32 C38 C39 116.9(7) . .
O32 C38 C37 124.0(7) . .
C39 C38 C37 119.1(6) . .
O33 C39 C38 114.8(6) . .
O33 C39 C40 124.4(6) . .
C38 C39 C40 120.8(6) . .
C35 C40 C39 119.1(6) . .
C37 O31 C41 114.5(10) . .
C37 O31X C41X 127.4(10) . .
C42 O32 C38 125.0(11) . .
C42 O32 C42X 51.2(13) . .
C38 O32 C42X 124.9(10) . .
C39 O33 C43 116.4(5) . .
C44 O34 Fe5 131.9(4) . .
C44 O35 Fe2 136.8(4) . .
O34 C44 O35 125.9(6) . .
O34 C44 C45 117.9(5) . .
O35 C44 C45 116.2(5) . .
C50 C45 C46 122.1(6) . .
C50 C45 C44 119.2(6) . .
C46 C45 C44 118.7(5) . .
C45 C46 C47 118.6(6) . .
O36 C47 C46 124.6(6) . .
O36 C47 C48 114.8(6) . .
C46 C47 C48 120.6(7) . .
O37 C48 C47 121.1(7) . .
O37 C48 C49 118.6(7) . .
C47 C48 C49 120.2(6) . .
O38 C49 C48 115.2(6) . .
O38 C49 C50 125.9(7) . .
C48 C49 C50 119.0(6) . .
C45 C50 C49 119.4(6) . .
C47 O36 C51 116.4(6) . .
C48 O37 C52 110.5(12) . .
C48 O37 C52X 110.5(11) . .
C52 O37 C52X 129.8(14) . .
C49 O38 C53 116.6(6) . .
C54 O39 Fe9 135.8(4) . .
C54 O39 Fe10 121.8(4) . .
Fe9 O39 Fe10 88.38(14) . .
C54 O40 Fe6 131.0(4) . .
O40 C54 O39 124.9(5) . .
O40 C54 C55 116.6(5) . .
O39 C54 C55 118.5(5) . .
C56 C55 C60 123.6(6) . .
C56 C55 C54 116.7(5) . .
C60 C55 C54 119.6(5) . .
C55 C56 C57 117.8(6) . .
C58 C57 O41 116.5(6) . .
C58 C57 C56 121.2(6) . .
O41 C57 C56 122.2(7) . .
C57 C58 O42 120.3(6) . .
C57 C58 C59 120.5(6) . .
O42 C58 C59 119.2(6) . .
O43 C59 C58 115.9(5) . .
O43 C59 C60 124.5(6) . .
C58 C59 C60 119.6(6) . .
C55 C60 C59 117.2(6) . .
C57 O41 C61 115.7(7) . .
C57 O41 C61X 112.1(9) . .
C58 O42 C62 112.0(5) . .
C59 O43 C63 116.5(6) . .
C64 O44 Fe2 128.8(4) . .
C64 O45 Fe6 134.3(4) . .
O44 C64 O45 125.0(5) . .
O44 C64 C65 117.5(5) . .
O45 C64 C65 117.5(5) . .
C66 C65 C70 122.0(6) . .
C66 C65 C64 117.4(6) . .
C70 C65 C64 120.6(6) . .
C67 C66 C65 119.4(7) . .
C66 C67 C68 120.7(7) . .
C66 C67 O46 124.1(8) . .
C68 C67 O46 115.1(7) . .
O47 C68 C67 122.6(8) . .
O47 C68 C69 117.8(7) . .
C67 C68 C69 119.4(7) . .
O48 C69 C70 124.0(7) . .
O48 C69 C68 115.2(6) . .
C70 C69 C68 120.7(7) . .
C69 C70 C65 117.7(7) . .
C67 O46 C71 118.2(7) . .
C68 O47 C72 114.9(8) . .
C69 O48 C73 116.2(6) . .
C74 O49 Fe2 134.2(4) . .
C74 O50 Fe1 129.9(4) . .
O49 C74 O50 127.0(6) . .
O49 C74 C75 115.6(6) . .
O50 C74 C75 117.4(5) . .
C80 C75 C76 122.2(6) . .
C80 C75 C74 118.5(6) . .
C76 C75 C74 119.2(6) . .
C75 C76 C77 118.5(6) . .
O51 C77 C76 125.0(6) . .
O51 C77 C78 114.6(6) . .
C76 C77 C78 120.5(6) . .
O52 C78 C77 121.3(6) . .
O52 C78 C79 118.4(6) . .
C77 C78 C79 120.1(6) . .
O53 C79 C78 115.3(6) . .
O53 C79 C80 125.9(6) . .
C78 C79 C80 118.8(6) . .
C75 C80 C79 119.6(6) . .
C77 O51 C81 116.2(6) . .
C78 O52 C82 112.4(6) . .
C79 O53 C83 116.3(6) . .
C84 O54 Fe4 135.1(4) . .
C84 O55 Fe1 129.9(4) . .
O55 C84 O54 125.6(5) . .
O55 C84 C85 117.4(5) . .
O54 C84 C85 117.0(5) . .
C90 C85 C86 121.6(6) . .
C90 C85 C84 119.2(6) . .
C86 C85 C84 118.9(5) . .
C87 C86 C85 118.9(6) . .
O56 C87 C86 124.4(6) . .
O56 C87 C88 115.0(6) . .
C86 C87 C88 120.5(6) . .
C87 C88 C89 119.7(7) . .
C87 C88 O108 112.8(8) . .
C89 C88 O108 125.5(8) . .
C87 C88 O57 119.8(8) . .
C89 C88 O57 118.6(8) . .
C90 C89 C88 120.4(7) . .
C90 C89 O58 122.6(8) . .
C88 C89 O58 115.5(8) . .
C90 C89 O58X 120.7(11) . .
C88 C89 O58X 108.8(10) . .
O58 C89 O58X 45.1(9) . .
C85 C90 C89 118.8(7) . .
C87 O56 C91 115.7(6) . .
C89 O58 C93 118.2(8) . .
O58X C93X C12A 144(2) . 2_757
C89 O58X C93X 118.5(18) . .
C92 O57 C88 114.3(9) . .
C92X O108 C88 114.3(9) . .
C94 O59 Fe10 137.1(4) . .
C94 O60 Fe6 130.5(4) . .
O59 C94 O60 125.3(5) . .
O59 C94 C95 117.8(5) . .
O60 C94 C95 116.9(5) . .
C96 C95 C100 122.0(6) . .
C96 C95 C94 118.1(6) . .
C100 C95 C94 119.9(6) . .
C95 C96 C97 118.1(7) . .
O61 C97 C98 115.7(7) . .
O61 C97 C96 123.5(7) . .
C98 C97 C96 120.8(7) . .
C97 C98 C99 119.6(7) . .
C97 C98 O62X 107.9(9) . .
C99 C98 O62X 131.5(9) . .
C97 C98 O62 125.6(8) . .
C99 C98 O62 113.3(8) . .
C100 C99 O63X 131.1(16) . .
C100 C99 O63 120.4(9) . .
C100 C99 C98 121.2(7) . .
O63X C99 C98 106.1(13) . .
O63 C99 C98 118.1(9) . .
C99 C100 C95 118.3(7) . .
C97 O61 C101 117.8(6) . .
C98 O62 C102 107.7(9) . .
C98 O62X C10X 121.0(14) . .
C99 O63X C10Y 103(3) . .
C99 O63 C103 124.0(12) . .
C104 O64 Fe4 127.3(4) . .
C104 O65 Fe6 123.1(4) . .
O65 C104 O64 123.4(5) . .
O65 C104 C105 117.8(5) . .
O64 C104 C105 118.8(5) . .
C106 C105 C110 121.3(6) . .
C106 C105 C104 119.6(6) . .
C110 C105 C104 119.1(6) . .
C105 C106 C107 119.1(6) . .
O66 C107 C108 115.9(6) . .
O66 C107 C106 124.2(6) . .
C108 C107 C106 119.9(6) . .
O67 C108 C107 121.0(7) . .
O67 C108 C109 118.3(6) . .
C107 C108 C109 120.6(6) . .
O68 C109 C110 124.0(7) . .
O68 C109 C108 115.7(6) . .
C110 C109 C108 120.3(6) . .
C109 C110 C105 118.7(6) . .
C107 O66 C111 117.2(6) . .
C108 O67 C112 112.7(5) . .
C109 O68 C113 116.8(6) . .
C114 O69 Fe11 134.3(4) . .
C114 O70 Fe10 132.9(4) . .
O70 C114 O69 125.6(6) . .
O70 C114 C115 116.7(6) . .
O69 C114 C115 117.7(5) . .
C120 C115 C116 122.6(6) . .
C120 C115 C114 118.9(6) . .
C116 C115 C114 118.4(6) . .
C115 C116 C117 117.8(8) . .
O71X C117 C118 107.6(18) . .
O71X C117 C116 130.3(19) . .
C118 C117 C116 120.7(8) . .
C118 C117 O71 120.4(11) . .
C116 C117 O71 118.5(12) . .
O72 C118 C117 117.6(9) . .
O72 C118 C119 121.8(9) . .
C117 C118 C119 120.5(7) . .
O73 C119 C118 116.3(8) . .
O73 C119 C120 124.0(8) . .
C118 C119 C120 119.6(8) . .
C115 C120 C119 118.9(7) . .
C121 O71 C117 119.9(16) . .
C117 O71X C12Z 113(3) . .
C118 O72 C122 120.5(15) . .
C118 O72 C12A 112.7(9) . .
C122 O72 C12A 65.6(15) . .
C119 O73 C123 116.2(7) . .
O72 C12A C93X 143.3(15) . 2_757
C124 O74 Fe4 133.3(4) . .
C124 O75 Fe1 134.5(4) . .
O74 C124 O75 124.5(5) . .
O74 C124 C125 118.2(5) . .
O75 C124 C125 117.2(5) . .
C12Q C125 C13W 121(3) . .
C12Q C125 C130 119(3) . .
C13W C125 C126 119.0(18) . .
C130 C125 C126 121.0(14) . .
C12Q C125 C124 119(3) . .
C13W C125 C124 119.0(16) . .
C130 C125 C124 119.1(9) . .
C126 C125 C124 119.5(12) . .
C127 O76 C131 111(5) . .
C128 O77 C132 113.7(10) . .
C127 C126 C125 119(2) . .
C126 C127 O76 129(3) . .
C126 C127 C128 119(3) . .
O76 C127 C128 112(3) . .
O77 C128 C129 121.0(11) . .
O77 C128 C127 118.3(19) . .
C129 C128 C127 120.8(19) . .
C130 C129 O78 125.6(13) . .
C130 C129 C128 119.6(12) . .
O78 C129 C128 114.8(10) . .
C129 C130 C125 120.5(14) . .
C13G O76X C12E 122(10) . .
C12X O77X C13H 110.7(19) . .
C125 C12Q C12E 117(4) . .
C12X C12E O76X 124(7) . .
C12X C12E C12Q 125(6) . .
O76X C12E C12Q 111(4) . .
C12E C12X O77X 122(5) . .
C12E C12X C12Y 118(5) . .
O77X C12X C12Y 121(2) . .
O78X C12Y C13W 125(2) . .
O78X C12Y C12X 113.8(18) . .
C13W C12Y C12X 119(2) . .
C12Y C13W C125 120(3) . .
C129 O78 C133 115.9(10) . .
C13Q O78X C12Y 117.3(18) . .
C134 O79 Fe9 121.6(4) . .
C134 O80 Fe5 128.3(4) . .
O79 C134 O80 124.5(6) . .
O79 C134 C135 119.3(5) . .
O80 C134 C135 116.1(5) . .
C13Z C135 C14Y 122.8(14) . .
C14Y C135 C136 119.0(10) . .
C13Z C135 C140 118.0(9) . .
C136 C135 C140 120.4(9) . .
C13Z C135 C134 120.5(8) . .
C14Y C135 C134 116.5(10) . .
C136 C135 C134 122.5(6) . .
C140 C135 C134 117.0(7) . .
O82 C138 C13X 120.4(11) . .
O82 C138 C13Y 122.1(7) . .
C13X C138 C13Y 117.5(11) . .
O82 C138 C137 118.9(7) . .
C13Y C138 C137 116.1(9) . .
O82 C138 C139 119.4(6) . .
C13X C138 C139 117.1(11) . .
C137 C138 C139 121.7(8) . .
C135 C136 C137 119.9(10) . .
O81 C137 C138 114.3(9) . .
O81 C137 C136 126.7(7) . .
C138 C137 C136 119.1(11) . .
C140 C139 C138 118.6(8) . .
C140 C139 O83 121.4(6) . .
C138 C139 O83 119.1(7) . .
C139 C140 C135 120.4(10) . .
C137 O81 C141 113.2(10) . .
C143 O83 C139 117.8(9) . .
C135 C13Z C13X 118.1(15) . .
O81X C13X C138 116.3(15) . .
O81X C13X C13Z 121.3(11) . .
C138 C13X C13Z 121.7(17) . .
C14Y C13Y C138 123.4(11) . .
C14Y C13Y O83Y 121.4(7) . .
C138 C13Y O83Y 114.3(11) . .
C135 C14Y C13Y 116.5(15) . .
C13X O81X C14X 119.8(17) . .
C14Z O83Y C13Y 130.0(15) . .
O7W C14Z O83Y 116(2) . .
C138 O82 C142 113.3(7) . .
C144 O84 Fe3 126.8(4) . .
C144 O85 Fe8 137.3(4) . .
O85 C144 O84 126.0(6) . .
O85 C144 C145 117.0(5) . .
O84 C144 C145 117.0(5) . .
C146 C145 C150 122.4(6) . .
C146 C145 C144 119.1(6) . .
C150 C145 C144 118.4(6) . .
C145 C146 C147 119.3(6) . .
O86 C147 C148 116.0(6) . .
O86 C147 C146 124.5(7) . .
C148 C147 C146 119.5(7) . .
O87 C148 C149 118.0(7) . .
O87 C148 C147 121.8(7) . .
C149 C148 C147 120.2(7) . .
C148 C149 C150 120.4(8) . .
C148 C149 O88X 112.8(11) . .
C150 C149 O88X 121.6(11) . .
C148 C149 O88 116.4(8) . .
C150 C149 O88 122.4(9) . .
C145 C150 C149 118.1(8) . .
C147 O86 C151 116.9(6) . .
C148 O87 C152 115.6(8) . .
C149 O88 C153 117.6(9) . .
C149 O88X C15X 112.9(18) . .
C154 O89 Fe3 125.7(4) . .
C154 O90 Fe1 133.8(4) . .
O90 C154 O89 125.6(5) . .
O90 C154 C155 118.6(6) . .
O89 C154 C155 115.8(6) . .
C160 C155 C156 121.2(6) . .
C160 C155 C154 121.2(6) . .
C156 C155 C154 117.7(6) . .
C155 C156 C157 118.7(7) . .
O91 C157 C158 116.6(6) . .
O91 C157 C156 122.8(7) . .
C158 C157 C156 120.6(7) . .
O92 C158 C157 122.5(8) . .
O92 C158 C159 117.5(7) . .
C157 C158 C159 119.8(6) . .
O93X C159 C160 128(3) . .
O93X C159 C158 112(3) . .
C160 C159 C158 119.9(7) . .
C160 C159 O93 120(2) . .
C158 C159 O93 120(2) . .
C155 C160 C159 119.5(6) . .
C157 O91 C161 118.0(6) . .
C158 O92 C162 114.7(8) . .
C163 O93 C159 116(4) . .
C159 O93X C16Y 118(5) . .
C164 O94 Fe5 127.6(4) . .
O94 C164 N2 124.3(6) . .
C164 N2 C165 122.8(6) . .
C164 N2 C16X 120.6(12) . .
C165 N2 C16X 112.5(13) . .
C164 N2 C166 119.0(9) . .
C165 N2 C166 116.1(8) . .
C167 O95 Fe1 119.0(8) . .
O95 C167 N3 124.0(15) . .
O2W N3 C167 136.3(16) . .
C167 N3 C168 118.3(15) . .
O2W N3 C169 98.0(19) . .
C167 N3 C169 116.6(17) . .
C168 N3 C169 125.1(18) . .
O2W N3 O3W 52.5(15) . .
C167 N3 O3W 114.7(11) . .
C168 N3 O3W 87.2(11) . .
C169 N3 O3W 68.9(13) . .
O2W C168 N3 68(2) . .
N3 C169 O3W 64.2(12) . .
O96 C171 C170 103.4(16) . .
C170 C171 O11W 122.0(19) . .
C170 C171 O9W 73.2(19) . .
O11W C171 O9W 56.1(19) . .
O11W O96 O9W 123(5) . .
O11W O96 C171 110(4) . .
O9W O96 C171 89(2) . .
O9W O96 C172 124(3) . .
C171 O96 C172 109.5(14) . .
O11W C172 C173 109(3) . .
O96 C172 C173 108.9(16) . .
O97 C174 O13W 142(3) . .
O97 C174 N4 118.1(19) . .
O97 C174 O8W 110.2(18) . .
O8W N4 O13W 109(7) . .
O8W N4 C174 128(4) . .
O13W N4 C174 68(4) . .
O8W N4 C175 97(4) . .
O13W N4 C175 53(4) . .
C174 N4 C175 115(2) . .
O13W N4 C176 147(5) . .
C174 N4 C176 131(2) . .
C175 N4 C176 113(2) . .
C177 O98 C179 71.7(12) . 2_757
O98 C177 C178 171.0(15) . 2_757
O98 C177 N5 121.6(12) . .
C178 C177 N5 65.9(6) 2_757 .
O98 C177 C179 57.7(11) . 2_757
C178 C177 C179 129.6(8) 2_757 2_757
N5 C177 C179 63.9(7) . 2_757
C177 N5 C177 180.000(4) 2_757 .
C177 N5 C178 55.0(10) 2_757 .
C177 N5 C178 125.0(10) . .
C177 N5 C178 125.0(10) 2_757 2_757
C177 N5 C178 55.0(10) . 2_757
C178 N5 C178 180.0(13) . 2_757
C177 N5 C179 62.3(9) 2_757 .
C177 N5 C179 117.7(9) . .
C178 N5 C179 117.2(10) . .
C178 N5 C179 62.8(10) 2_757 .
C177 N5 C179 117.7(9) 2_757 2_757
C177 N5 C179 62.3(9) . 2_757
C178 N5 C179 62.8(10) . 2_757
C178 N5 C179 117.2(10) 2_757 2_757
C179 N5 C179 180.0(13) . 2_757
C177 C178 N5 59.1(4) 2_757 .
C177 C178 C179 119.7(7) 2_757 2_757
N5 C178 C179 60.8(8) . 2_757
O98 C179 C177 50.6(7) 2_757 2_757
O98 C179 N5 104.3(12) 2_757 .
C177 C179 N5 53.7(6) 2_757 .
O98 C179 C178 160.3(15) 2_757 2_757
C177 C179 C178 110.0(11) 2_757 2_757
N5 C179 C178 56.4(7) . 2_757
O16W C180 O99 126(2) . .
O16W C180 O17W 125(2) . .
O99 C180 N6 124.6(13) . .
O17W C180 N6 123.9(11) . .
O16W N6 C181 114(4) . .
O16W N6 C182 118(4) . .
C181 N6 C182 128.2(15) . .
C181 N6 C180 116.2(13) . .
C182 N6 C180 115.4(12) . .
O100 C184 C183 110(2) . .
C184 O100 C185 112.5(17) . .
O100 C185 C186 110(2) . .
O101 C188 C187 106(3) . .
C189 O101 C188 109(3) . .
O101 C189 C190 106(3) . .
C168 O2W N3 76(2) . .
C168 O2W O3W 148(3) . .
N3 O2W O3W 78.1(18) . .
O4W O3W O2W 124(2) . .
O4W O3W N3 91.4(17) . .
O2W O3W N3 49.4(14) . .
O4W O3W C169 102.4(19) . .
O2W O3W C169 79.8(17) . .
N3 O3W C169 46.9(9) . .
N4 O8W C176 120(6) . .
O13W O8W C176 156(5) . .
N4 O8W C175 62(3) . .
O13W O8W C175 47(3) . .
C176 O8W C175 127(4) . .
C176 O8W C174 127(4) . .
C175 O8W C174 88(2) . .
O96 O9W C171 47.7(17) . .
O11W O9W C171 56.0(19) . .
O96 O11W C172 178(6) . .
C172 O11W O9W 141(3) . .
O96 O11W C171 51(3) . .
C172 O11W C171 128(3) . .
O9W O11W C171 68(2) . .
N4 O13W C175 102(5) . .
O8W O13W C175 97(4) . .
N4 O13W C174 85(4) . .
O8W O13W C174 105(4) . .
C175 O13W C174 151(4) . .
O10W O15W O18W 80(3) . .
N6 O16W C180 176(5) . .
N6 O16W O99 148(4) . .
N6 O16W C181 47(3) . .
C180 O16W C181 136(3) . .
O99 O16W C181 164(2) . .
N6 O16W C182 45(3) . .
C180 O16W C182 132(3) . .
O99 O16W C182 103.3(16) . .
C181 O16W C182 92(2) . .

loop_
_geom_bond_atom_site_label_1
_geom_bond_atom_site_label_2
_geom_bond_distance
_geom_bond_site_symmetry_2
Fe1 O1 1.917(4) .
Fe1 O75 1.989(4) .
Fe1 O55 2.013(4) .
Fe1 O90 2.025(5) .
Fe1 O50 2.040(4) .
Fe1 O95 2.091(5) .
Fe2 O2 1.955(4) .
Fe2 O3 1.968(4) .
Fe2 O35 1.998(4) .
Fe2 O44 2.026(4) .
Fe2 O49 2.031(4) .
Fe2 O1 2.089(4) .
Fe3 O2 1.946(4) .
Fe3 O4 1.997(4) .
Fe3 O13 2.001(4) .
Fe3 O89 2.028(4) .
Fe3 O84 2.031(4) .
Fe3 O1 2.074(4) .
Fe4 O54 1.987(4) .
Fe4 O64 1.994(4) .
Fe4 O4 2.001(4) .
Fe4 O74 2.014(4) .
Fe4 O1 2.033(4) .
Fe4 O3 2.077(4) .
Fe5 O2 1.892(4) .
Fe5 O5 1.939(4) .
Fe5 O14 2.024(4) .
Fe5 O80 2.030(4) .
Fe5 O34 2.049(4) .
Fe5 O94 2.159(4) .
Fe6 O3 1.959(4) .
Fe6 O6 1.965(4) .
Fe6 O65 2.012(4) .
Fe6 O40 2.033(4) .
Fe6 O60 2.036(4) .
Fe6 O45 2.048(4) .
Fe7 O5 1.904(4) .
Fe7 O6 1.923(4) .
Fe7 O7 1.931(4) .
Fe7 O3 2.095(4) .
Fe7 O4 2.115(4) .
Fe8 O7 1.874(4) .
Fe8 O18 1.984(4) .
Fe8 O4 1.990(4) .
Fe8 O85 2.026(4) .
Fe8 Cl1 2.2411(17) .
Fe9 O8 1.929(4) .
Fe9 O5 1.948(4) .
Fe9 O23 1.995(4) .
Fe9 O79 2.055(4) .
Fe9 O29 2.098(4) .
Fe9 O39 2.122(4) .
Fe10 O6 1.894(4) .
Fe10 O8 1.939(4) .
Fe10 O70 1.982(4) .
Fe10 O59 2.021(4) .
Fe10 O30 2.087(4) .
Fe10 O39 2.225(4) .
Fe11 O8 1.895(4) .
Fe11 O7 1.897(4) .
Fe11 O69 2.040(4) .
Fe11 O24 2.058(4) .
Fe11 O19 2.084(4) .
Fe11 O28 2.103(4) .
O13 C1 1.270(7) .
O14 C1 1.253(7) .
C1 C2 1.500(9) .
C2 C3 1.374(9) .
C2 C7 1.398(9) .
C3 C4 1.365(10) .
C4 O15 1.384(9) .
C4 C5 1.413(12) .
C5 O16 1.381(9) .
C5 C6 1.387(11) .
C6 C7 1.379(10) .
C6 O17 1.382(9) .
O15 C8X 1.464(14) .
O15 C8 1.464(14) .
O16 C9 1.412(12) .
O17 C10 1.427(11) .
O18 C11 1.262(7) .
O19 C11 1.257(7) .
C11 C12 1.510(9) .
C12 C13 1.387(10) .
C12 C17 1.392(9) .
C13 C14 1.425(10) .
C14 C15 1.369(13) .
C14 O20X 1.415(17) .
C14 O20 1.430(13) .
C15 O21 1.357(9) .
C15 C16 1.412(12) .
C16 O22 1.365(9) .
C16 C17 1.402(10) .
C18 O20 1.4500(10) .
C18X O20X 1.4499(11) .
O21 C19 1.405(17) .
O22 C20 1.422(11) .
O23 C21 1.292(7) .
O24 C21 1.267(7) .
C21 C22 1.488(8) .
C22 C27 1.379(9) .
C22 C23 1.384(9) .
C23 C24 1.394(9) .
C24 O25 1.370(9) .
C24 C25 1.395(10) .
C25 O26 1.374(8) .
C25 C26 1.385(11) .
C26 O27 1.380(8) .
C26 C27 1.391(9) .
O25 C28 1.432(9) .
O26 C29 1.444(11) .
O27 C30 1.441(10) .
O28 C31 1.215(8) .
C31 N1 1.322(9) .
N1 C32 1.430(10) .
N1 C33 1.473(11) .
O29 C34 1.271(7) .
O30 C34 1.260(7) .
C34 C35 1.500(8) .
C35 C36 1.374(10) .
C35 C40 1.390(9) .
C36 C37 1.398(10) .
C37 C38 1.409(11) .
C37 O31 1.414(10) .
C37 O31X 1.415(10) .
C38 O32 1.356(8) .
C38 C39 1.391(11) .
C39 O33 1.370(8) .
C39 C40 1.401(9) .
O31 C41 1.428(14) .
O31X C41X 1.429(14) .
O32 C42 1.281(17) .
O32 C42X 1.41(2) .
O33 C43 1.464(10) .
O34 C44 1.252(8) .
O35 C44 1.257(7) .
C44 C45 1.506(8) .
C45 C50 1.375(9) .
C45 C46 1.393(9) .
C46 C47 1.395(9) .
C47 O36 1.383(9) .
C47 C48 1.396(11) .
C48 O37 1.372(9) .
C48 C49 1.403(11) .
C49 O38 1.347(8) .
C49 C50 1.418(9) .
O36 C51 1.430(10) .
O37 C52 1.52(3) .
O37 C52X 1.71(3) .
O38 C53 1.425(10) .
O39 C54 1.285(7) .
O40 C54 1.260(7) .
C54 C55 1.494(8) .
C55 C56 1.376(9) .
C55 C60 1.396(9) .
C56 C57 1.402(9) .
C57 C58 1.366(10) .
C57 O41 1.372(9) .
C58 O42 1.377(7) .
C58 C59 1.407(9) .
C59 O43 1.347(8) .
C59 C60 1.419(8) .
O41 C61 1.455(16) .
O41 C61X 1.63(3) .
O42 C62 1.436(8) .
O43 C63 1.390(10) .
O44 C64 1.256(7) .
O45 C64 1.287(7) .
C64 C65 1.506(9) .
C65 C66 1.381(10) .
C65 C70 1.405(10) .
C66 C67 1.378(11) .
C67 C68 1.395(12) .
C67 O46 1.398(10) .
C68 O47 1.382(9) .
C68 C69 1.401(11) .
C69 O48 1.371(9) .
C69 C70 1.400(10) .
O46 C71 1.429(13) .
O47 C72 1.392(15) .
O48 C73 1.422(10) .
O49 C74 1.249(7) .
O50 C74 1.252(8) .
C74 C75 1.512(9) .
C75 C80 1.371(9) .
C75 C76 1.383(9) .
C76 C77 1.390(10) .
C77 O51 1.377(8) .
C77 C78 1.393(10) .
C78 O52 1.375(8) .
C78 C79 1.400(10) .
C79 O53 1.364(8) .
C79 C80 1.406(9) .
O51 C81 1.432(11) .
O52 C82 1.441(10) .
O53 C83 1.432(11) .
O54 C84 1.274(7) .
O55 C84 1.272(7) .
C84 C85 1.505(9) .
C85 C90 1.383(9) .
C85 C86 1.396(9) .
C86 C87 1.379(9) .
C87 O56 1.366(8) .
C87 C88 1.393(11) .
C88 C89 1.395(12) .
C88 O108 1.452(10) .
C88 O57 1.452(10) .
C89 C90 1.389(11) .
C89 O58 1.425(12) .
C89 O58X 1.47(2) .
O56 C91 1.440(10) .
C93 O58 1.443(17) .
C93X O58X 1.48(4) .
C93X C12A 1.93(4) 2_757
O57 C92 1.4498(10) .
C92X O108 1.4498(10) .
O59 C94 1.259(7) .
O60 C94 1.278(7) .
C94 C95 1.496(8) .
C95 C96 1.401(9) .
C95 C100 1.403(9) .
C96 C97 1.402(10) .
C97 O61 1.362(9) .
C97 C98 1.388(12) .
C98 C99 1.403(12) .
C98 O62X 1.413(9) .
C98 O62 1.413(9) .
C99 C100 1.380(10) .
C99 O63X 1.389(12) .
C99 O63 1.394(10) .
O61 C101 1.426(10) .
O62 C102 1.437(15) .
O62X C10X 1.437(15) .
O63X C10Y 1.405(13) .
O63 C103 1.405(13) .
O64 C104 1.279(7) .
O65 C104 1.275(7) .
C104 C105 1.472(8) .
C105 C106 1.395(9) .
C105 C110 1.400(9) .
C106 C107 1.404(9) .
C107 O66 1.371(8) .
C107 C108 1.382(10) .
C108 O67 1.374(8) .
C108 C109 1.399(10) .
C109 O68 1.376(8) .
C109 C110 1.392(9) .
O66 C111 1.412(10) .
O67 C112 1.462(9) .
O68 C113 1.418(12) .
O69 C114 1.268(8) .
O70 C114 1.254(7) .
C114 C115 1.498(9) .
C115 C120 1.376(10) .
C115 C116 1.402(10) .
C116 C117 1.409(11) .
C117 O71X 1.27(5) .
C117 C118 1.388(15) .
C117 O71 1.48(2) .
C118 O72 1.379(9) .
C118 C119 1.397(14) .
C119 O73 1.366(10) .
C119 C120 1.416(10) .
C121 O71 1.420(16) .
C12Z O71X 1.420(16) .
O72 C122 1.506(15) .
O72 C12A 1.506(15) .
O73 C123 1.437(15) .
C12A C93X 1.93(4) 2_757
O74 C124 1.260(7) .
O75 C124 1.283(7) .
C124 C125 1.487(8) .
C125 C12Q 1.21(5) .
C125 C13W 1.41(3) .
C125 C130 1.415(17) .
C125 C126 1.49(2) .
O76 C127 1.36(6) .
O76 C131 1.39(5) .
O77 C128 1.386(14) .
O77 C132 1.412(18) .
C126 C127 1.31(5) .
C127 C128 1.52(2) .
C128 C129 1.398(18) .
C129 C130 1.36(2) .
C129 O78 1.378(14) .
O76X C13G 1.46(11) .
O76X C12E 1.49(12) .
O77X C12X 1.41(3) .
O77X C13H 1.45(3) .
C12Q C12E 1.57(10) .
C12E C12X 1.20(6) .
C12X C12Y 1.42(3) .
C12Y O78X 1.40(2) .
C12Y C13W 1.40(4) .
O78 C133 1.45(2) .
O78X C13Q 1.34(3) .
O79 C134 1.261(7) .
O80 C134 1.265(7) .
C134 C135 1.486(9) .
C135 C13Z 1.395(9) .
C135 C14Y 1.395(9) .
C135 C136 1.404(6) .
C135 C140 1.404(6) .
C138 O82 1.381(8) .
C138 C13X 1.395(9) .
C138 C13Y 1.395(9) .
C138 C137 1.404(6) .
C138 C139 1.404(6) .
C136 C137 1.404(6) .
C137 O81 1.357(15) .
C139 C140 1.404(6) .
C139 O83 1.416(10) .
O81 C141 1.450(14) .
O83 C143 1.396(14) .
C13Z C13X 1.395(9) .
C13X O81X 1.32(2) .
C13Y C14Y 1.395(9) .
C13Y O83Y 1.416(10) .
O81X C14X 1.450(14) .
O83Y C14Z 1.396(14) .
C14Z O7W 1.18(3) .
C142 O82 1.405(13) .
O84 C144 1.267(7) .
O85 C144 1.264(7) .
C144 C145 1.496(9) .
C145 C146 1.375(10) .
C145 C150 1.379(10) .
C146 C147 1.398(9) .
C147 O86 1.367(9) .
C147 C148 1.396(11) .
C148 O87 1.382(9) .
C148 C149 1.382(13) .
C149 C150 1.408(11) .
C149 O88X 1.422(11) .
C149 O88 1.423(11) .
O86 C151 1.412(10) .
O87 C152 1.410(12) .
C153 O88 1.444(13) .
C15X O88X 1.444(13) .
O89 C154 1.277(8) .
O90 C154 1.260(8) .
C154 C155 1.483(8) .
C155 C160 1.382(10) .
C155 C156 1.398(9) .
C156 C157 1.407(9) .
C157 O91 1.372(9) .
C157 C158 1.374(12) .
C158 O92 1.374(9) .
C158 C159 1.409(11) .
C159 O93X 1.21(5) .
C159 C160 1.397(9) .
C159 O93 1.51(3) .
O91 C161 1.429(11) .
O92 C162 1.444(14) .
O93 C163 1.36(5) .
O93X C16Y 1.56(6) .
O94 C164 1.233(8) .
C164 N2 1.317(8) .
N2 C165 1.470(9) .
N2 C16X 1.48(3) .
N2 C166 1.480(18) .
O95 C167 1.307(17) .
C167 N3 1.35(2) .
N3 O2W 1.33(3) .
N3 C168 1.390(17) .
N3 C169 1.390(17) .
N3 O3W 1.71(3) .
C168 O2W 0.84(3) .
C169 O3W 1.78(3) .
C170 C171 1.512(10) .
C171 O96 1.438(10) .
C171 O11W 1.74(3) .
C171 O9W 1.94(5) .
O96 O11W 0.60(3) .
O96 O9W 1.34(5) .
O96 C172 1.458(10) .
C172 O11W 0.86(3) .
C172 C173 1.513(10) .
O97 C174 1.192(10) .
C174 O13W 1.30(4) .
C174 N4 1.3999(11) .
C174 O8W 1.83(4) .
N4 O8W 0.60(3) .
N4 O13W 0.63(4) .
N4 C175 1.4899(10) .
N4 C176 1.4899(11) .
C175 O13W 1.22(4) .
C175 O8W 1.67(4) .
C176 O8W 1.09(4) .
O98 C177 1.251(9) .
O98 C179 1.37(2) 2_757
C177 C178 1.34(2) 2_757
C177 N5 1.4003(10) .
C177 C179 1.54(2) 2_757
N5 C177 1.4003(10) 2_757
N5 C178 1.4894(10) .
N5 C178 1.4894(10) 2_757
N5 C179 1.560(17) .
N5 C179 1.560(17) 2_757
C178 C177 1.34(2) 2_757
C178 C179 1.59(2) 2_757
C179 O98 1.37(2) 2_757
C179 C177 1.54(2) 2_757
C179 C178 1.59(2) 2_757
O99 C180 0.994(17) .
O99 O16W 1.69(3) .
C180 O16W 0.90(3) .
C180 O17W 1.47(2) .
C180 N6 1.509(17) .
N6 O16W 0.61(3) .
N6 C181 1.39(2) .
N6 C182 1.405(17) .
C181 O16W 1.73(4) .
C182 O16W 1.77(4) .
C183 C184 1.504(10) .
C184 O100 1.433(10) .
O100 C185 1.446(10) .
C185 C186 1.510(10) .
C187 C188 1.516(10) .
C188 O101 1.452(10) .
O101 C189 1.448(10) .
C189 C190 1.520(10) .
O2W O3W 1.39(4) .
O3W O4W 1.22(3) .
O8W O13W 1.01(5) .
O9W O11W 1.74(6) .
O10W O15W 1.33(6) .
O15W O18W 1.71(6) .

loop_
_geom_torsion_atom_site_label_1
_geom_torsion_atom_site_label_2
_geom_torsion_atom_site_label_3
_geom_torsion_atom_site_label_4
_geom_torsion
_geom_torsion_site_symmetry_1
_geom_torsion_site_symmetry_4
O75 Fe1 O1 Fe4 42.5(2) . .
O55 Fe1 O1 Fe4 -51.7(2) . .
O90 Fe1 O1 Fe4 134.6(2) . .
O50 Fe1 O1 Fe4 -139.6(2) . .
O75 Fe1 O1 Fe3 -74.4(2) . .
O55 Fe1 O1 Fe3 -168.6(2) . .
O90 Fe1 O1 Fe3 17.7(2) . .
O50 Fe1 O1 Fe3 103.5(2) . .
O75 Fe1 O1 Fe2 164.9(2) . .
O55 Fe1 O1 Fe2 70.7(2) . .
O90 Fe1 O1 Fe2 -103.0(3) . .
O50 Fe1 O1 Fe2 -17.2(3) . .
O54 Fe4 O1 Fe1 48.3(2) . .
O4 Fe4 O1 Fe1 -134.7(2) . .
O74 Fe4 O1 Fe1 -44.2(2) . .
O3 Fe4 O1 Fe1 145.1(2) . .
O54 Fe4 O1 Fe3 178.94(16) . .
O4 Fe4 O1 Fe3 -4.01(15) . .
O74 Fe4 O1 Fe3 86.51(16) . .
O3 Fe4 O1 Fe3 -84.23(16) . .
O54 Fe4 O1 Fe2 -88.75(17) . .
O4 Fe4 O1 Fe2 88.30(16) . .
O74 Fe4 O1 Fe2 178.81(16) . .
O3 Fe4 O1 Fe2 8.08(15) . .
O2 Fe3 O1 Fe1 -131.6(2) . .
O4 Fe3 O1 Fe1 132.2(2) . .
O89 Fe3 O1 Fe1 -41.3(2) . .
O84 Fe3 O1 Fe1 42.4(2) . .
O2 Fe3 O1 Fe4 100.29(17) . .
O4 Fe3 O1 Fe4 4.02(15) . .
O89 Fe3 O1 Fe4 -169.46(16) . .
O84 Fe3 O1 Fe4 -85.74(16) . .
O2 Fe3 O1 Fe2 4.68(15) . .
O4 Fe3 O1 Fe2 -91.59(15) . .
O89 Fe3 O1 Fe2 94.92(16) . .
O84 Fe3 O1 Fe2 178.65(15) . .
O2 Fe2 O1 Fe1 128.5(3) . .
O3 Fe2 O1 Fe1 -140.3(3) . .
O44 Fe2 O1 Fe1 -53.1(3) . .
O49 Fe2 O1 Fe1 34.8(3) . .
O2 Fe2 O1 Fe4 -99.68(17) . .
O3 Fe2 O1 Fe4 -8.50(16) . .
O44 Fe2 O1 Fe4 78.70(17) . .
O49 Fe2 O1 Fe4 166.63(17) . .
O2 Fe2 O1 Fe3 -4.67(15) . .
O3 Fe2 O1 Fe3 86.51(15) . .
O44 Fe2 O1 Fe3 173.71(15) . .
O49 Fe2 O1 Fe3 -98.36(17) . .
O5 Fe5 O2 Fe3 81.9(3) . .
O14 Fe5 O2 Fe3 -16.2(3) . .
O34 Fe5 O2 Fe3 177.0(3) . .
O94 Fe5 O2 Fe3 -97.6(3) . .
O5 Fe5 O2 Fe2 -77.1(3) . .
O14 Fe5 O2 Fe2 -175.3(3) . .
O34 Fe5 O2 Fe2 18.0(3) . .
O94 Fe5 O2 Fe2 103.3(3) . .
O4 Fe3 O2 Fe5 -86.0(3) . .
O13 Fe3 O2 Fe5 5.7(3) . .
O89 Fe3 O2 Fe5 98.8(3) . .
O1 Fe3 O2 Fe5 -168.2(3) . .
O4 Fe3 O2 Fe2 77.13(18) . .
O13 Fe3 O2 Fe2 168.84(18) . .
O89 Fe3 O2 Fe2 -98.11(19) . .
O1 Fe3 O2 Fe2 -5.08(16) . .
O3 Fe2 O2 Fe5 85.8(3) . .
O35 Fe2 O2 Fe5 -18.6(3) . .
O49 Fe2 O2 Fe5 -102.8(3) . .
O1 Fe2 O2 Fe5 169.1(3) . .
O3 Fe2 O2 Fe3 -78.26(18) . .
O35 Fe2 O2 Fe3 177.38(17) . .
O49 Fe2 O2 Fe3 93.18(18) . .
O1 Fe2 O2 Fe3 5.05(16) . .
O6 Fe6 O3 Fe2 138.9(3) . .
O65 Fe6 O3 Fe2 -127.9(3) . .
O40 Fe6 O3 Fe2 50.0(3) . .
O45 Fe6 O3 Fe2 -36.3(3) . .
O6 Fe6 O3 Fe4 -89.1(2) . .
O65 Fe6 O3 Fe4 4.1(2) . .
O40 Fe6 O3 Fe4 -178.0(2) . .
O45 Fe6 O3 Fe4 95.6(2) . .
O6 Fe6 O3 Fe7 11.24(15) . .
O65 Fe6 O3 Fe7 104.45(17) . .
O40 Fe6 O3 Fe7 -77.68(17) . .
O45 Fe6 O3 Fe7 -163.98(17) . .
O2 Fe2 O3 Fe6 -127.5(3) . .
O35 Fe2 O3 Fe6 -30.6(3) . .
O44 Fe2 O3 Fe6 52.0(3) . .
O1 Fe2 O3 Fe6 149.1(3) . .
O2 Fe2 O3 Fe4 91.80(17) . .
O35 Fe2 O3 Fe4 -171.29(16) . .
O44 Fe2 O3 Fe4 -88.73(17) . .
O1 Fe2 O3 Fe4 8.36(15) . .
O2 Fe2 O3 Fe7 -9.1(2) . .
O35 Fe2 O3 Fe7 87.9(2) . .
O44 Fe2 O3 Fe7 170.4(2) . .
O1 Fe2 O3 Fe7 -92.5(2) . .
O54 Fe4 O3 Fe6 -60.9(2) . .
O64 Fe4 O3 Fe6 28.7(2) . .
O4 Fe4 O3 Fe6 123.5(2) . .
O1 Fe4 O3 Fe6 -151.4(2) . .
O54 Fe4 O3 Fe2 81.86(18) . .
O64 Fe4 O3 Fe2 171.47(17) . .
O4 Fe4 O3 Fe2 -93.71(17) . .
O1 Fe4 O3 Fe2 -8.62(16) . .
O54 Fe4 O3 Fe7 -160.53(16) . .
O64 Fe4 O3 Fe7 -70.91(17) . .
O4 Fe4 O3 Fe7 23.91(15) . .
O1 Fe4 O3 Fe7 109.00(16) . .
O5 Fe7 O3 Fe6 91.69(17) . .
O6 Fe7 O3 Fe6 -11.57(15) . .
O7 Fe7 O3 Fe6 -105.8(3) . .
O4 Fe7 O3 Fe6 -146.26(17) . .
O5 Fe7 O3 Fe2 -43.0(2) . .
O6 Fe7 O3 Fe2 -146.2(2) . .
O7 Fe7 O3 Fe2 119.5(3) . .
O4 Fe7 O3 Fe2 79.1(2) . .
O5 Fe7 O3 Fe4 -144.86(15) . .
O6 Fe7 O3 Fe4 111.88(17) . .
O7 Fe7 O3 Fe4 17.7(3) . .
O4 Fe7 O3 Fe4 -22.81(14) . .
O7 Fe8 O4 Fe3 -116.9(2) . .
O18 Fe8 O4 Fe3 -33.9(4) . .
O85 Fe8 O4 Fe3 44.8(2) . .
Cl1 Fe8 O4 Fe3 142.12(15) . .
O7 Fe8 O4 Fe4 106.6(3) . .
O18 Fe8 O4 Fe4 -170.5(2) . .
O85 Fe8 O4 Fe4 -91.7(3) . .
Cl1 Fe8 O4 Fe4 5.6(3) . .
O7 Fe8 O4 Fe7 0.18(15) . .
O18 Fe8 O4 Fe7 83.1(3) . .
O85 Fe8 O4 Fe7 161.87(17) . .
Cl1 Fe8 O4 Fe7 -100.85(13) . .
O2 Fe3 O4 Fe8 124.2(2) . .
O13 Fe3 O4 Fe8 28.7(2) . .
O84 Fe3 O4 Fe8 -57.1(2) . .
O1 Fe3 O4 Fe8 -152.5(2) . .
O2 Fe3 O4 Fe4 -87.48(17) . .
O13 Fe3 O4 Fe4 177.03(17) . .
O84 Fe3 O4 Fe4 91.23(17) . .
O1 Fe3 O4 Fe4 -4.12(15) . .
O2 Fe3 O4 Fe7 13.94(19) . .
O13 Fe3 O4 Fe7 -81.55(18) . .
O84 Fe3 O4 Fe7 -167.35(18) . .
O1 Fe3 O4 Fe7 97.31(18) . .
O64 Fe4 O4 Fe8 -37.9(3) . .
O74 Fe4 O4 Fe8 52.6(3) . .
O1 Fe4 O4 Fe8 147.3(3) . .
O3 Fe4 O4 Fe8 -129.6(3) . .
O64 Fe4 O4 Fe3 179.00(16) . .
O74 Fe4 O4 Fe3 -90.54(17) . .
O1 Fe4 O4 Fe3 4.19(15) . .
O3 Fe4 O4 Fe3 87.30(16) . .
O64 Fe4 O4 Fe7 67.94(16) . .
O74 Fe4 O4 Fe7 158.40(16) . .
O1 Fe4 O4 Fe7 -106.87(16) . .
O3 Fe4 O4 Fe7 -23.76(14) . .
O5 Fe7 O4 Fe8 -98.50(19) . .
O6 Fe7 O4 Fe8 91.9(2) . .
O7 Fe7 O4 Fe8 -0.17(15) . .
O3 Fe7 O4 Fe8 156.83(18) . .
O5 Fe7 O4 Fe3 26.8(2) . .
O6 Fe7 O4 Fe3 -142.84(18) . .
O7 Fe7 O4 Fe3 125.1(2) . .
O3 Fe7 O4 Fe3 -77.88(18) . .
O5 Fe7 O4 Fe4 128.50(17) . .
O6 Fe7 O4 Fe4 -41.1(2) . .
O7 Fe7 O4 Fe4 -133.18(18) . .
O3 Fe7 O4 Fe4 23.82(15) . .
O6 Fe7 O5 Fe5 140.2(2) . .
O7 Fe7 O5 Fe5 -114.3(2) . .
O3 Fe7 O5 Fe5 55.3(2) . .
O4 Fe7 O5 Fe5 -31.5(3) . .
O6 Fe7 O5 Fe9 -40.9(2) . .
O7 Fe7 O5 Fe9 64.6(2) . .
O3 Fe7 O5 Fe9 -125.8(2) . .
O4 Fe7 O5 Fe9 147.36(18) . .
O2 Fe5 O5 Fe7 -8.6(2) . .
O14 Fe5 O5 Fe7 87.4(2) . .
O80 Fe5 O5 Fe7 169.2(2) . .
O34 Fe5 O5 Fe7 -108.0(2) . .
O2 Fe5 O5 Fe9 172.6(2) . .
O14 Fe5 O5 Fe9 -91.5(2) . .
O80 Fe5 O5 Fe9 -9.6(2) . .
O34 Fe5 O5 Fe9 73.2(2) . .
O8 Fe9 O5 Fe7 -17.9(2) . .
O23 Fe9 O5 Fe7 -113.7(2) . .
O79 Fe9 O5 Fe7 159.8(2) . .
O29 Fe9 O5 Fe7 56.1(7) . .
O39 Fe9 O5 Fe7 67.9(2) . .
O8 Fe9 O5 Fe5 161.0(2) . .
O23 Fe9 O5 Fe5 65.2(2) . .
O79 Fe9 O5 Fe5 -21.4(3) . .
O29 Fe9 O5 Fe5 -125.1(6) . .
O39 Fe9 O5 Fe5 -113.3(2) . .
O8 Fe10 O6 Fe7 9.8(2) . .
O70 Fe10 O6 Fe7 107.1(2) . .
O59 Fe10 O6 Fe7 -162.6(2) . .
O30 Fe10 O6 Fe7 -78.3(7) . .
O39 Fe10 O6 Fe7 -72.6(2) . .
O8 Fe10 O6 Fe6 140.1(2) . .
O70 Fe10 O6 Fe6 -122.6(2) . .
O59 Fe10 O6 Fe6 -32.3(3) . .
O30 Fe10 O6 Fe6 52.0(7) . .
O39 Fe10 O6 Fe6 57.7(2) . .
O5 Fe7 O6 Fe10 45.8(2) . .
O7 Fe7 O6 Fe10 -62.8(2) . .
O3 Fe7 O6 Fe10 153.4(2) . .
O4 Fe7 O6 Fe10 -143.09(18) . .
O5 Fe7 O6 Fe6 -95.98(18) . .
O7 Fe7 O6 Fe6 155.40(16) . .
O3 Fe7 O6 Fe6 11.68(15) . .
O4 Fe7 O6 Fe6 75.1(2) . .
O3 Fe6 O6 Fe10 -149.1(3) . .
O65 Fe6 O6 Fe10 116.9(2) . .
O40 Fe6 O6 Fe10 -53.3(2) . .
O60 Fe6 O6 Fe10 32.4(3) . .
O3 Fe6 O6 Fe7 -12.42(16) . .
O65 Fe6 O6 Fe7 -106.41(17) . .
O40 Fe6 O6 Fe7 83.38(17) . .
O60 Fe6 O6 Fe7 169.14(18) . .
O18 Fe8 O7 Fe11 22.8(3) . .
O4 Fe8 O7 Fe11 163.6(3) . .
O85 Fe8 O7 Fe11 99.4(5) . .
Cl1 Fe8 O7 Fe11 -79.9(3) . .
O18 Fe8 O7 Fe7 -141.0(2) . .
O4 Fe8 O7 Fe7 -0.20(18) . .
O85 Fe8 O7 Fe7 -64.4(5) . .
Cl1 Fe8 O7 Fe7 116.32(16) . .
O8 Fe11 O7 Fe8 -174.3(3) . .
O69 Fe11 O7 Fe8 90.2(3) . .
O24 Fe11 O7 Fe8 -77.3(3) . .
O19 Fe11 O7 Fe8 4.3(3) . .
O8 Fe11 O7 Fe7 -12.0(2) . .
O69 Fe11 O7 Fe7 -107.6(2) . .
O24 Fe11 O7 Fe7 84.9(2) . .
O19 Fe11 O7 Fe7 166.5(2) . .
O5 Fe7 O7 Fe8 122.55(19) . .
O6 Fe7 O7 Fe8 -128.04(19) . .
O3 Fe7 O7 Fe8 -40.5(4) . .
O4 Fe7 O7 Fe8 0.19(17) . .
O5 Fe7 O7 Fe11 -43.6(3) . .
O6 Fe7 O7 Fe11 65.8(2) . .
O3 Fe7 O7 Fe11 153.4(2) . .
O4 Fe7 O7 Fe11 -166.0(2) . .
O7 Fe11 O8 Fe9 82.5(3) . .
O69 Fe11 O8 Fe9 176.7(2) . .
O24 Fe11 O8 Fe9 -9.7(3) . .
O28 Fe11 O8 Fe9 -94.5(3) . .
O7 Fe11 O8 Fe10 -65.5(3) . .
O69 Fe11 O8 Fe10 28.7(3) . .
O24 Fe11 O8 Fe10 -157.7(2) . .
O28 Fe11 O8 Fe10 117.5(3) . .
O5 Fe9 O8 Fe11 -65.5(2) . .
O23 Fe9 O8 Fe11 35.2(3) . .
O79 Fe9 O8 Fe11 127.2(9) . .
O29 Fe9 O8 Fe11 127.9(3) . .
O39 Fe9 O8 Fe11 -153.8(3) . .
O5 Fe9 O8 Fe10 88.55(18) . .
O23 Fe9 O8 Fe10 -170.74(18) . .
O79 Fe9 O8 Fe10 -78.7(10) . .
O29 Fe9 O8 Fe10 -78.05(18) . .
O39 Fe9 O8 Fe10 0.19(17) . .
O6 Fe10 O8 Fe11 67.5(3) . .
O70 Fe10 O8 Fe11 -32.6(3) . .
O59 Fe10 O8 Fe11 -155.7(8) . .
O30 Fe10 O8 Fe11 -127.3(3) . .
O39 Fe10 O8 Fe11 153.1(3) . .
O6 Fe10 O8 Fe9 -85.75(18) . .
O70 Fe10 O8 Fe9 174.13(18) . .
O59 Fe10 O8 Fe9 51.0(9) . .
O30 Fe10 O8 Fe9 79.41(18) . .
O39 Fe10 O8 Fe9 -0.18(16) . .
O2 Fe3 O13 C1 27.6(5) . .
O4 Fe3 O13 C1 123.2(5) . .
O89 Fe3 O13 C1 -63.2(5) . .
O84 Fe3 O13 C1 -146.4(5) . .
O2 Fe5 O14 C1 5.4(6) . .
O5 Fe5 O14 C1 -87.5(6) . .
O80 Fe5 O14 C1 179.9(6) . .
O34 Fe5 O14 C1 143.5(6) . .
O94 Fe5 O14 C1 95.3(6) . .
Fe5 O14 C1 O13 24.2(10) . .
Fe5 O14 C1 C2 -154.8(4) . .
Fe3 O13 C1 O14 -45.5(9) . .
Fe3 O13 C1 C2 133.5(5) . .
O14 C1 C2 C3 -174.2(6) . .
O13 C1 C2 C3 6.7(9) . .
O14 C1 C2 C7 8.4(9) . .
O13 C1 C2 C7 -170.7(6) . .
C7 C2 C3 C4 -0.6(11) . .
C1 C2 C3 C4 -177.9(7) . .
C2 C3 C4 O15 -178.8(8) . .
C2 C3 C4 C5 1.5(12) . .
C3 C4 C5 O16 176.9(7) . .
O15 C4 C5 O16 -2.8(11) . .
C3 C4 C5 C6 -0.1(12) . .
O15 C4 C5 C6 -179.8(7) . .
O16 C5 C6 C7 -179.2(7) . .
C4 C5 C6 C7 -2.3(12) . .
O16 C5 C6 O17 0.4(11) . .
C4 C5 C6 O17 177.2(7) . .
O17 C6 C7 C2 -176.2(7) . .
C5 C6 C7 C2 3.3(11) . .
C3 C2 C7 C6 -1.9(11) . .
C1 C2 C7 C6 175.5(6) . .
C3 C4 O15 C8X -13.3(15) . .
C5 C4 O15 C8X 166.4(11) . .
C3 C4 O15 C8 13.5(14) . .
C5 C4 O15 C8 -166.8(10) . .
C6 C5 O16 C9 -65.0(11) . .
C4 C5 O16 C9 118.2(9) . .
C7 C6 O17 C10 1.5(12) . .
C5 C6 O17 C10 -178.1(7) . .
O7 Fe8 O18 C11 -47.7(5) . .
O4 Fe8 O18 C11 -126.0(5) . .
O85 Fe8 O18 C11 152.3(5) . .
Cl1 Fe8 O18 C11 57.5(5) . .
O7 Fe11 O19 C11 -37.1(5) . .
O69 Fe11 O19 C11 -130.8(5) . .
O24 Fe11 O19 C11 54.3(5) . .
O28 Fe11 O19 C11 140.0(5) . .
Fe11 O19 C11 O18 24.7(9) . .
Fe11 O19 C11 C12 -156.9(4) . .
Fe8 O18 C11 O19 28.3(9) . .
Fe8 O18 C11 C12 -150.1(4) . .
O19 C11 C12 C13 -169.9(7) . .
O18 C11 C12 C13 8.7(9) . .
O19 C11 C12 C17 11.3(10) . .
O18 C11 C12 C17 -170.2(6) . .
C17 C12 C13 C14 -4.1(13) . .
C11 C12 C13 C14 177.0(8) . .
C12 C13 C14 C15 3.5(15) . .
C12 C13 C14 O20X 159.5(12) . .
C12 C13 C14 O20 -165.2(8) . .
O20X C14 C15 O21 22.8(14) . .
C13 C14 C15 O21 -176.6(9) . .
O20 C14 C15 O21 -9.8(17) . .
O20X C14 C15 C16 -161.6(10) . .
C13 C14 C15 C16 -1.0(15) . .
O20 C14 C15 C16 165.8(10) . .
O21 C15 C16 O22 -4.1(13) . .
C14 C15 C16 O22 -179.7(9) . .
O21 C15 C16 C17 174.8(8) . .
C14 C15 C16 C17 -0.8(14) . .
C13 C12 C17 C16 2.4(12) . .
C11 C12 C17 C16 -178.8(7) . .
O22 C16 C17 C12 179.0(8) . .
C15 C16 C17 C12 0.2(12) . .
C15 C14 O20 C18 61.3(15) . .
O20X C14 O20 C18 -3.5(12) . .
C13 C14 O20 C18 -130.8(11) . .
C15 C14 O20X C18X 155.4(15) . .
C13 C14 O20X C18X -3(2) . .
O20 C14 O20X C18X -74.2(17) . .
C14 C15 O21 C19 -112.7(12) . .
C16 C15 O21 C19 71.8(12) . .
C17 C16 O22 C20 14.0(13) . .
C15 C16 O22 C20 -167.2(8) . .
O8 Fe9 O23 C21 -50.5(5) . .
O5 Fe9 O23 C21 41.3(5) . .
O79 Fe9 O23 C21 140.1(5) . .
O29 Fe9 O23 C21 -136.2(5) . .
O8 Fe11 O24 C21 -30.3(5) . .
O7 Fe11 O24 C21 -123.5(5) . .
O69 Fe11 O24 C21 121.9(8) . .
O19 Fe11 O24 C21 143.9(5) . .
O28 Fe11 O24 C21 61.1(5) . .
Fe11 O24 C21 O23 25.3(8) . .
Fe11 O24 C21 C22 -154.2(4) . .
Fe9 O23 C21 O24 24.2(8) . .
Fe9 O23 C21 C22 -156.3(4) . .
O24 C21 C22 C27 -177.8(6) . .
O23 C21 C22 C27 2.7(8) . .
O24 C21 C22 C23 3.5(8) . .
O23 C21 C22 C23 -176.0(5) . .
C27 C22 C23 C24 -0.4(10) . .
C21 C22 C23 C24 178.3(6) . .
C22 C23 C24 O25 -179.4(6) . .
C22 C23 C24 C25 -1.1(10) . .
O25 C24 C25 O26 -1.2(10) . .
C23 C24 C25 O26 -179.6(6) . .
O25 C24 C25 C26 -179.5(6) . .
C23 C24 C25 C26 2.0(10) . .
O26 C25 C26 O27 0.1(10) . .
C24 C25 C26 O27 178.4(6) . .
O26 C25 C26 C27 -179.8(6) . .
C24 C25 C26 C27 -1.5(11) . .
C23 C22 C27 C26 1.0(10) . .
C21 C22 C27 C26 -177.8(6) . .
O27 C26 C27 C22 -179.9(6) . .
C25 C26 C27 C22 0.0(10) . .
C23 C24 O25 C28 -4.5(10) . .
C25 C24 O25 C28 177.1(7) . .
C26 C25 O26 C29 -77.9(10) . .
C24 C25 O26 C29 103.8(9) . .
C25 C26 O27 C30 167.1(8) . .
C27 C26 O27 C30 -13.0(11) . .
O8 Fe11 O28 C31 -9.8(6) . .
O69 Fe11 O28 C31 85.5(6) . .
O24 Fe11 O28 C31 -106.5(6) . .
O19 Fe11 O28 C31 171.4(6) . .
Fe11 O28 C31 N1 -175.2(6) . .
O28 C31 N1 C32 -1.2(13) . .
O28 C31 N1 C33 -175.8(10) . .
O8 Fe9 O29 C34 37.1(4) . .
O5 Fe9 O29 C34 -37.4(9) . .
O23 Fe9 O29 C34 132.4(4) . .
O79 Fe9 O29 C34 -143.0(4) . .
O39 Fe9 O29 C34 -49.5(4) . .
O6 Fe10 O30 C34 49.2(9) . .
O8 Fe10 O30 C34 -40.1(4) . .
O70 Fe10 O30 C34 -136.1(4) . .
O59 Fe10 O30 C34 134.6(4) . .
O39 Fe10 O30 C34 43.4(4) . .
Fe10 O30 C34 O29 1.6(8) . .
Fe10 O30 C34 C35 179.4(4) . .
Fe9 O29 C34 O30 0.4(8) . .
Fe9 O29 C34 C35 -177.4(4) . .
O30 C34 C35 C36 -11.4(9) . .
O29 C34 C35 C36 166.6(7) . .
O30 C34 C35 C40 169.2(5) . .
O29 C34 C35 C40 -12.8(8) . .
C40 C35 C36 C37 5.9(13) . .
C34 C35 C36 C37 -173.5(8) . .
C35 C36 C37 C38 -7.6(15) . .
C35 C36 C37 O31 -158.0(11) . .
C35 C36 C37 O31X 154.6(9) . .
C36 C37 C38 O32 -175.1(9) . .
O31 C37 C38 O32 -21.5(14) . .
O31X C37 C38 O32 22.1(14) . .
C36 C37 C38 C39 5.0(14) . .
O31 C37 C38 C39 158.6(9) . .
O31X C37 C38 C39 -157.8(8) . .
O32 C38 C39 O33 1.4(10) . .
C37 C38 C39 O33 -178.7(8) . .
O32 C38 C39 C40 179.3(7) . .
C37 C38 C39 C40 -0.8(11) . .
C36 C35 C40 C39 -1.6(10) . .
C34 C35 C40 C39 177.8(5) . .
O33 C39 C40 C35 176.7(6) . .
C38 C39 C40 C35 -0.9(10) . .
C36 C37 O31 C41 -7(2) . .
C38 C37 O31 C41 -159.5(12) . .
O31X C37 O31 C41 92.8(16) . .
C36 C37 O31X C41X -13.5(19) . .
C38 C37 O31X C41X 149.1(14) . .
O31 C37 O31X C41X -119.7(19) . .
C39 C38 O32 C42 135.1(13) . .
C37 C38 O32 C42 -44.7(16) . .
C39 C38 O32 C42X -161.2(15) . .
C37 C38 O32 C42X 18.9(19) . .
C38 C39 O33 C43 -175.6(7) . .
C40 C39 O33 C43 6.6(10) . .
O2 Fe5 O34 C44 -4.8(5) . .
O5 Fe5 O34 C44 88.0(5) . .
O14 Fe5 O34 C44 -142.6(6) . .
O80 Fe5 O34 C44 -178.9(5) . .
O94 Fe5 O34 C44 -94.9(5) . .
O2 Fe2 O35 C44 7.3(6) . .
O3 Fe2 O35 C44 -84.8(6) . .
O44 Fe2 O35 C44 -171.0(6) . .
O49 Fe2 O35 C44 100.1(6) . .
Fe5 O34 C44 O35 -5.9(9) . .
Fe5 O34 C44 C45 172.2(4) . .
Fe2 O35 C44 O34 4.2(10) . .
Fe2 O35 C44 C45 -173.9(4) . .
O34 C44 C45 C50 8.6(9) . .
O35 C44 C45 C50 -173.1(6) . .
O34 C44 C45 C46 -172.5(6) . .
O35 C44 C45 C46 5.8(8) . .
C50 C45 C46 C47 -1.8(10) . .
C44 C45 C46 C47 179.4(6) . .
C45 C46 C47 O36 -179.6(8) . .
C45 C46 C47 C48 -1.1(12) . .
O36 C47 C48 O37 -1.8(13) . .
C46 C47 C48 O37 179.6(8) . .
O36 C47 C48 C49 -177.3(8) . .
C46 C47 C48 C49 4.0(14) . .
O37 C48 C49 O38 -0.7(13) . .
C47 C48 C49 O38 174.9(8) . .
O37 C48 C49 C50 -179.8(8) . .
C47 C48 C49 C50 -4.2(13) . .
C46 C45 C50 C49 1.6(10) . .
C44 C45 C50 C49 -179.6(6) . .
O38 C49 C50 C45 -177.5(8) . .
C48 C49 C50 C45 1.4(11) . .
C46 C47 O36 C51 -5.5(13) . .
C48 C47 O36 C51 175.9(9) . .
C47 C48 O37 C52 83.1(15) . .
C49 C48 O37 C52 -101.3(14) . .
C47 C48 O37 C52X -67.4(14) . .
C49 C48 O37 C52X 108.2(13) . .
C48 C49 O38 C53 -174.1(8) . .
C50 C49 O38 C53 4.9(13) . .
O8 Fe9 O39 C54 136.5(5) . .
O5 Fe9 O39 C54 45.6(5) . .
O79 Fe9 O39 C54 -53.8(5) . .
O29 Fe9 O39 C54 -137.2(5) . .
O8 Fe9 O39 Fe10 -0.16(15) . .
O5 Fe9 O39 Fe10 -90.98(15) . .
O79 Fe9 O39 Fe10 169.55(15) . .
O29 Fe9 O39 Fe10 86.13(15) . .
O6 Fe10 O39 C54 -50.6(4) . .
O8 Fe10 O39 C54 -145.6(4) . .
O59 Fe10 O39 C54 43.1(4) . .
O30 Fe10 O39 C54 127.9(4) . .
O6 Fe10 O39 Fe9 95.09(16) . .
O8 Fe10 O39 Fe9 0.16(15) . .
O59 Fe10 O39 Fe9 -171.15(15) . .
O30 Fe10 O39 Fe9 -86.39(15) . .
O3 Fe6 O40 C54 118.3(5) . .
O6 Fe6 O40 C54 35.8(5) . .
O65 Fe6 O40 C54 -73.5(11) . .
O60 Fe6 O40 C54 -60.6(5) . .
O45 Fe6 O40 C54 -150.5(5) . .
Fe6 O40 C54 O39 -44.6(8) . .
Fe6 O40 C54 C55 133.2(4) . .
Fe9 O39 C54 O40 -74.6(7) . .
Fe10 O39 C54 O40 51.6(7) . .
Fe9 O39 C54 C55 107.8(6) . .
Fe10 O39 C54 C55 -126.1(4) . .
O40 C54 C55 C56 -18.4(8) . .
O39 C54 C55 C56 159.5(6) . .
O40 C54 C55 C60 165.6(5) . .
O39 C54 C55 C60 -16.6(8) . .
C60 C55 C56 C57 0.3(10) . .
C54 C55 C56 C57 -175.6(6) . .
C55 C56 C57 C58 -0.1(11) . .
C55 C56 C57 O41 177.4(7) . .
O41 C57 C58 O42 3.4(11) . .
C56 C57 C58 O42 -179.0(6) . .
O41 C57 C58 C59 -178.1(7) . .
C56 C57 C58 C59 -0.5(11) . .
C57 C58 C59 O43 -179.2(7) . .
O42 C58 C59 O43 -0.8(9) . .
C57 C58 C59 C60 0.9(10) . .
O42 C58 C59 C60 179.4(6) . .
C56 C55 C60 C59 0.1(9) . .
C54 C55 C60 C59 175.9(5) . .
O43 C59 C60 C55 179.5(6) . .
C58 C59 C60 C55 -0.7(9) . .
C58 C57 O41 C61 -171.0(11) . .
C56 C57 O41 C61 11.5(15) . .
C58 C57 O41 C61X 147.3(12) . .
C56 C57 O41 C61X -30.2(15) . .
C57 C58 O42 C62 -90.5(8) . .
C59 C58 O42 C62 91.0(7) . .
C58 C59 O43 C63 -167.3(8) . .
C60 C59 O43 C63 12.6(11) . .
O3 Fe2 O44 C64 -53.7(5) . .
O35 Fe2 O44 C64 50.8(5) . .
O49 Fe2 O44 C64 134.8(5) . .
O1 Fe2 O44 C64 -136.8(5) . .
O3 Fe6 O45 C64 3.6(5) . .
O65 Fe6 O45 C64 98.1(5) . .
O40 Fe6 O45 C64 -92.0(5) . .
O60 Fe6 O45 C64 -177.9(5) . .
Fe2 O44 C64 O45 37.1(8) . .
Fe2 O44 C64 C65 -145.2(4) . .
Fe6 O45 C64 O44 -4.3(9) . .
Fe6 O45 C64 C65 177.9(4) . .
O44 C64 C65 C66 8.8(9) . .
O45 C64 C65 C66 -173.3(6) . .
O44 C64 C65 C70 -172.9(6) . .
O45 C64 C65 C70 5.1(9) . .
C70 C65 C66 C67 2.0(12) . .
C64 C65 C66 C67 -179.7(7) . .
C65 C66 C67 C68 -1.0(13) . .
C65 C66 C67 O46 -177.6(8) . .
C66 C67 C68 O47 -175.1(8) . .
O46 C67 C68 O47 1.8(13) . .
C66 C67 C68 C69 -0.5(14) . .
O46 C67 C68 C69 176.4(8) . .
O47 C68 C69 O48 -4.1(11) . .
C67 C68 C69 O48 -179.0(8) . .
O47 C68 C69 C70 175.9(7) . .
C67 C68 C69 C70 1.0(12) . .
O48 C69 C70 C65 180.0(7) . .
C68 C69 C70 C65 -0.1(11) . .
C66 C65 C70 C69 -1.4(10) . .
C64 C65 C70 C69 -179.7(6) . .
C66 C67 O46 C71 2.1(16) . .
C68 C67 O46 C71 -174.7(11) . .
C67 C68 O47 C72 -68.9(13) . .
C69 C68 O47 C72 116.3(11) . .
C70 C69 O48 C73 2.5(11) . .
C68 C69 O48 C73 -177.4(7) . .
O2 Fe2 O49 C74 -127.6(6) . .
O35 Fe2 O49 C74 136.1(6) . .
O44 Fe2 O49 C74 52.7(6) . .
O1 Fe2 O49 C74 -44.2(6) . .
O1 Fe1 O50 C74 -17.0(6) . .
O75 Fe1 O50 C74 154.6(7) . .
O55 Fe1 O50 C74 -111.2(6) . .
O90 Fe1 O50 C74 78.6(6) . .
O95 Fe1 O50 C74 163.4(6) . .
Fe2 O49 C74 O50 23.0(11) . .
Fe2 O49 C74 C75 -157.4(4) . .
Fe1 O50 C74 O49 18.1(10) . .
Fe1 O50 C74 C75 -161.5(4) . .
O49 C74 C75 C80 27.1(9) . .
O50 C74 C75 C80 -153.3(6) . .
O49 C74 C75 C76 -151.0(7) . .
O50 C74 C75 C76 28.6(10) . .
C80 C75 C76 C77 -0.9(11) . .
C74 C75 C76 C77 177.1(7) . .
C75 C76 C77 O51 -175.3(8) . .
C75 C76 C77 C78 5.0(12) . .
O51 C77 C78 O52 -1.7(12) . .
C76 C77 C78 O52 178.1(7) . .
O51 C77 C78 C79 174.3(7) . .
C76 C77 C78 C79 -5.9(12) . .
O52 C78 C79 O53 -2.1(10) . .
C77 C78 C79 O53 -178.2(7) . .
O52 C78 C79 C80 178.8(7) . .
C77 C78 C79 C80 2.7(11) . .
C76 C75 C80 C79 -2.2(11) . .
C74 C75 C80 C79 179.7(6) . .
O53 C79 C80 C75 -177.7(7) . .
C78 C79 C80 C75 1.3(11) . .
C76 C77 O51 C81 20.7(13) . .
C78 C77 O51 C81 -159.5(9) . .
C77 C78 O52 C82 -74.2(10) . .
C79 C78 O52 C82 109.7(8) . .
C78 C79 O53 C83 -179.8(9) . .
C80 C79 O53 C83 -0.8(13) . .
O64 Fe4 O54 C84 174.9(5) . .
O74 Fe4 O54 C84 84.6(5) . .
O1 Fe4 O54 C84 -10.3(5) . .
O3 Fe4 O54 C84 -92.6(5) . .
O1 Fe1 O55 C84 20.0(5) . .
O75 Fe1 O55 C84 -76.7(5) . .
O90 Fe1 O55 C84 169.5(7) . .
O50 Fe1 O55 C84 117.2(5) . .
O95 Fe1 O55 C84 -160.0(5) . .
Fe1 O55 C84 O54 15.9(8) . .
Fe1 O55 C84 C85 -165.7(4) . .
Fe4 O54 C84 O55 -21.8(9) . .
Fe4 O54 C84 C85 159.8(4) . .
O55 C84 C85 C90 -0.5(9) . .
O54 C84 C85 C90 178.1(6) . .
O55 C84 C85 C86 173.5(5) . .
O54 C84 C85 C86 -7.9(8) . .
C90 C85 C86 C87 -1.8(10) . .
C84 C85 C86 C87 -175.6(6) . .
C85 C86 C87 O56 178.4(6) . .
C85 C86 C87 C88 0.8(10) . .
O56 C87 C88 C89 -177.6(9) . .
C86 C87 C88 C89 0.2(14) . .
O56 C87 C88 O108 17.8(12) . .
C86 C87 C88 O108 -164.3(8) . .
O56 C87 C88 O57 -13.5(12) . .
C86 C87 C88 O57 164.3(8) . .
C87 C88 C89 C90 -0.2(17) . .
O108 C88 C89 C90 162.3(11) . .
O57 C88 C89 C90 -164.5(10) . .
C87 C88 C89 O58 165.9(9) . .
O108 C88 C89 O58 -31.7(17) . .
O57 C88 C89 O58 1.6(15) . .
C87 C88 C89 O58X -145.7(12) . .
O108 C88 C89 O58X 16.8(18) . .
O57 C88 C89 O58X 50.0(16) . .
C86 C85 C90 C89 1.9(13) . .
C84 C85 C90 C89 175.6(8) . .
C88 C89 C90 C85 -0.8(16) . .
O58 C89 C90 C85 -165.9(10) . .
O58X C89 C90 C85 140.6(13) . .
C86 C87 O56 C91 4.3(10) . .
C88 C87 O56 C91 -177.9(8) . .
C90 C89 O58 C93 -0.6(18) . .
C88 C89 O58 C93 -166.4(12) . .
O58X C89 O58 C93 102.0(17) . .
C90 C89 O58X C93X 9(3) . .
C88 C89 O58X C93X 155(2) . .
O58 C89 O58X C93X -98(2) . .
C12A C93X O58X C89 -87(4) 2_757 .
C87 C88 O57 C92 122.9(11) . .
C89 C88 O57 C92 -72.8(14) . .
O108 C88 O57 C92 39.6(13) . .
C87 C88 O108 C92X 135.1(14) . .
C89 C88 O108 C92X -28(2) . .
O57 C88 O108 C92X -114.1(19) . .
O6 Fe10 O59 C94 7.7(6) . .
O8 Fe10 O59 C94 -129.1(8) . .
O70 Fe10 O59 C94 107.2(6) . .
O30 Fe10 O59 C94 -157.5(6) . .
O39 Fe10 O59 C94 -78.5(6) . .
O6 Fe6 O60 C94 -6.0(5) . .
O65 Fe6 O60 C94 -99.1(5) . .
O40 Fe6 O60 C94 83.2(5) . .
O45 Fe6 O60 C94 169.4(5) . .
Fe10 O59 C94 O60 16.0(9) . .
Fe10 O59 C94 C95 -164.2(4) . .
Fe6 O60 C94 O59 -16.2(9) . .
Fe6 O60 C94 C95 164.0(4) . .
O59 C94 C95 C96 9.4(8) . .
O60 C94 C95 C96 -170.8(5) . .
O59 C94 C95 C100 -171.2(6) . .
O60 C94 C95 C100 8.5(8) . .
C100 C95 C96 C97 0.7(10) . .
C94 C95 C96 C97 -180.0(6) . .
C95 C96 C97 O61 178.8(7) . .
C95 C96 C97 C98 -1.1(11) . .
O61 C97 C98 C99 -178.4(8) . .
C96 C97 C98 C99 1.5(13) . .
O61 C97 C98 O62X 11.7(11) . .
C96 C97 C98 O62X -168.4(8) . .
O61 C97 C98 O62 -13.2(13) . .
C96 C97 C98 O62 166.7(8) . .
C97 C98 C99 C100 -1.5(14) . .
O62X C98 C99 C100 165.7(11) . .
O62 C98 C99 C100 -168.4(8) . .
C97 C98 C99 O63X -168.6(19) . .
O62X C98 C99 O63X -1(2) . .
O62 C98 C99 O63X 25(2) . .
C97 C98 C99 O63 172.6(10) . .
O62X C98 C99 O63 -20.3(17) . .
O62 C98 C99 O63 5.7(14) . .
O63X C99 C100 C95 165(2) . .
O63 C99 C100 C95 -172.9(10) . .
C98 C99 C100 C95 1.0(12) . .
C96 C95 C100 C99 -0.6(10) . .
C94 C95 C100 C99 180.0(7) . .
C98 C97 O61 C101 164.0(8) . .
C96 C97 O61 C101 -15.9(12) . .
C97 C98 O62 C102 99.0(12) . .
C99 C98 O62 C102 -95.0(12) . .
O62X C98 O62 C102 41.2(14) . .
C97 C98 O62X C10X 90.9(17) . .
C99 C98 O62X C10X -77(2) . .
O62 C98 O62X C10X -135(2) . .
C100 C99 O63X C10Y 17(4) . .
O63 C99 O63X C10Y -50(5) . .
C98 C99 O63X C10Y -178(2) . .
C100 C99 O63 C103 1(2) . .
O63X C99 O63 C103 127(8) . .
C98 C99 O63 C103 -173.2(15) . .
O54 Fe4 O64 C104 48.6(5) . .
O4 Fe4 O64 C104 -128.0(5) . .
O74 Fe4 O64 C104 140.9(5) . .
O3 Fe4 O64 C104 -48.3(5) . .
O3 Fe6 O65 C104 -54.9(5) . .
O6 Fe6 O65 C104 27.9(5) . .
O40 Fe6 O65 C104 136.9(9) . .
O60 Fe6 O65 C104 123.9(5) . .
O45 Fe6 O65 C104 -146.6(4) . .
Fe6 O65 C104 O64 53.2(7) . .
Fe6 O65 C104 C105 -128.7(5) . .
Fe4 O64 C104 O65 12.2(8) . .
Fe4 O64 C104 C105 -165.9(4) . .
O65 C104 C105 C106 -179.8(5) . .
O64 C104 C105 C106 -1.6(8) . .
O65 C104 C105 C110 -0.9(8) . .
O64 C104 C105 C110 177.3(5) . .
C110 C105 C106 C107 0.5(9) . .
C104 C105 C106 C107 179.3(6) . .
C105 C106 C107 O66 -178.8(6) . .
C105 C106 C107 C108 -1.5(9) . .
O66 C107 C108 O67 -3.1(9) . .
C106 C107 C108 O67 179.4(6) . .
O66 C107 C108 C109 179.7(6) . .
C106 C107 C108 C109 2.2(10) . .
O67 C108 C109 O68 2.6(9) . .
C107 C108 C109 O68 179.9(6) . .
O67 C108 C109 C110 -179.1(6) . .
C107 C108 C109 C110 -1.8(10) . .
O68 C109 C110 C105 178.9(6) . .
C108 C109 C110 C105 0.8(10) . .
C106 C105 C110 C109 -0.1(10) . .
C104 C105 C110 C109 -179.0(6) . .
C108 C107 O66 C111 -179.7(8) . .
C106 C107 O66 C111 -2.3(11) . .
C107 C108 O67 C112 91.7(9) . .
C109 C108 O67 C112 -91.0(9) . .
C110 C109 O68 C113 -7.9(12) . .
C108 C109 O68 C113 170.4(9) . .
O8 Fe11 O69 C114 -15.0(6) . .
O7 Fe11 O69 C114 78.4(6) . .
O24 Fe11 O69 C114 -167.2(6) . .
O19 Fe11 O69 C114 170.9(6) . .
O28 Fe11 O69 C114 -106.8(6) . .
O6 Fe10 O70 C114 -70.0(6) . .
O8 Fe10 O70 C114 25.6(6) . .
O59 Fe10 O70 C114 -163.7(6) . .
O30 Fe10 O70 C114 111.4(6) . .
Fe10 O70 C114 O69 -16.9(10) . .
Fe10 O70 C114 C115 164.2(4) . .
Fe11 O69 C114 O70 10.0(10) . .
Fe11 O69 C114 C115 -171.2(4) . .
O70 C114 C115 C120 10.2(9) . .
O69 C114 C115 C120 -168.8(6) . .
O70 C114 C115 C116 -173.3(6) . .
O69 C114 C115 C116 7.7(9) . .
C120 C115 C116 C117 -0.3(12) . .
C114 C115 C116 C117 -176.6(7) . .
C115 C116 C117 O71X 165(2) . .
C115 C116 C117 C118 0.3(13) . .
C115 C116 C117 O71 -172.2(10) . .
O71X C117 C118 O72 9(2) . .
C116 C117 C118 O72 176.6(8) . .
O71 C117 C118 O72 -11.1(15) . .
O71X C117 C118 C119 -167.7(18) . .
C116 C117 C118 C119 -0.1(14) . .
O71 C117 C118 C119 172.2(11) . .
O72 C118 C119 O73 0.4(12) . .
C117 C118 C119 O73 176.9(8) . .
O72 C118 C119 C120 -176.7(7) . .
C117 C118 C119 C120 -0.1(12) . .
C116 C115 C120 C119 0.0(11) . .
C114 C115 C120 C119 176.4(6) . .
O73 C119 C120 C115 -176.6(7) . .
C118 C119 C120 C115 0.2(11) . .
O71X C117 O71 C121 120(6) . .
C118 C117 O71 C121 -179.9(13) . .
C116 C117 O71 C121 -7(2) . .
C118 C117 O71X C12Z 173(2) . .
C116 C117 O71X C12Z 7(4) . .
O71 C117 O71X C12Z -59(5) . .
C117 C118 O72 C122 140.7(18) . .
C119 C118 O72 C122 -43(2) . .
C117 C118 O72 C12A 66.6(12) . .
C119 C118 O72 C12A -116.7(11) . .
C118 C119 O73 C123 176.3(8) . .
C120 C119 O73 C123 -6.8(12) . .
C118 O72 C12A C93X -105(3) . 2_757
C122 O72 C12A C93X 141(3) . 2_757
O54 Fe4 O74 C124 -73.8(5) . .
O64 Fe4 O74 C124 -163.2(5) . .
O4 Fe4 O74 C124 101.6(5) . .
O1 Fe4 O74 C124 17.8(5) . .
O1 Fe1 O75 C124 -13.4(6) . .
O55 Fe1 O75 C124 81.5(5) . .
O90 Fe1 O75 C124 -109.8(5) . .
O50 Fe1 O75 C124 175.0(7) . .
O95 Fe1 O75 C124 166.2(6) . .
Fe4 O74 C124 O75 10.2(9) . .
Fe4 O74 C124 C125 -168.4(4) . .
Fe1 O75 C124 O74 -14.0(9) . .
Fe1 O75 C124 C125 164.6(4) . .
O74 C124 C125 C12Q 4.5(12) . .
O75 C124 C125 C12Q -174.2(10) . .
O74 C124 C125 C13W -166.6(8) . .
O75 C124 C125 C13W 14.7(10) . .
O74 C124 C125 C130 167.3(5) . .
O75 C124 C125 C130 -11.4(8) . .
O74 C124 C125 C126 -4.9(8) . .
O75 C124 C125 C126 176.4(5) . .
C12Q C125 C126 C127 81(26) . .
C13W C125 C126 C127 -26.0(9) . .
C130 C125 C126 C127 0.3(3) . .
C124 C125 C126 C127 172.4(6) . .
C125 C126 C127 O76 172(2) . .
C125 C126 C127 C128 0.0(3) . .
C131 O76 C127 C126 13(5) . .
C131 O76 C127 C128 -175(4) . .
C132 O77 C128 C129 97.8(12) . .
C132 O77 C128 C127 -81.7(12) . .
C126 C127 C128 O77 179.8(8) . .
O76 C127 C128 O77 6(2) . .
C126 C127 C128 C129 0.3(6) . .
O76 C127 C128 C129 -173.1(19) . .
O77 C128 C129 C130 179.7(9) . .
C127 C128 C129 C130 -0.7(8) . .
O77 C128 C129 O78 -0.4(11) . .
C127 C128 C129 O78 179.2(9) . .
O78 C129 C130 C125 -178.9(10) . .
C128 C129 C130 C125 1.0(8) . .
C12Q C125 C130 C129 -10.1(17) . .
C13W C125 C130 C129 91(5) . .
C126 C125 C130 C129 -0.8(6) . .
C124 C125 C130 C129 -172.9(6) . .
C13W C125 C12Q C12E -0.1(3) . .
C130 C125 C12Q C12E 26.3(10) . .
C126 C125 C12Q C12E -77(26) . .
C124 C125 C12Q C12E -171.0(8) . .
C13G O76X C12E C12X 144(8) . .
C13G O76X C12E C12Q -43(9) . .
C125 C12Q C12E C12X 0.1(4) . .
C125 C12Q C12E O76X -173(4) . .
O76X C12E C12X O77X -13(4) . .
C12Q C12E C12X O77X 174.1(16) . .
O76X C12E C12X C12Y 172(5) . .
C12Q C12E C12X C12Y -0.2(7) . .
C13H O77X C12X C12E 92(2) . .
C13H O77X C12X C12Y -94(2) . .
C12E C12X C12Y O78X -167.0(16) . .
O77X C12X C12Y O78X 19(2) . .
C12E C12X C12Y C13W 0.3(8) . .
O77X C12X C12Y C13W -174.1(16) . .
O78X C12Y C13W C125 165.4(18) . .
C12X C12Y C13W C125 -0.3(8) . .
C12Q C125 C13W C12Y 0.2(6) . .
C130 C125 C13W C12Y -92(5) . .
C126 C125 C13W C12Y 9.4(13) . .
C124 C125 C13W C12Y 171.1(8) . .
C130 C129 O78 C133 -7.8(18) . .
C128 C129 O78 C133 172.2(14) . .
C13W C12Y O78X C13Q 8(3) . .
C12X C12Y O78X C13Q 175(3) . .
O8 Fe9 O79 C134 -148.5(8) . .
O5 Fe9 O79 C134 44.4(5) . .
O23 Fe9 O79 C134 -55.5(5) . .
O29 Fe9 O79 C134 -149.2(5) . .
O39 Fe9 O79 C134 133.2(4) . .
O5 Fe5 O80 C134 54.5(5) . .
O14 Fe5 O80 C134 152.0(5) . .
O34 Fe5 O80 C134 -39.7(5) . .
O94 Fe5 O80 C134 -125.8(5) . .
Fe9 O79 C134 O80 -15.9(8) . .
Fe9 O79 C134 C135 163.0(4) . .
Fe5 O80 C134 O79 -44.3(8) . .
Fe5 O80 C134 C135 136.7(4) . .
O79 C134 C135 C13Z -1.6(10) . .
O80 C134 C135 C13Z 177.4(7) . .
O79 C134 C135 C14Y 174.2(7) . .
O80 C134 C135 C14Y -6.8(9) . .
O79 C134 C135 C136 -22.2(8) . .
O80 C134 C135 C136 156.8(5) . .
O79 C134 C135 C140 154.3(5) . .
O80 C134 C135 C140 -26.8(7) . .
C13Z C135 C136 C137 87(4) . .
C14Y C135 C136 C137 -20.5(9) . .
C140 C135 C136 C137 0.01(6) . .
C134 C135 C136 C137 176.3(6) . .
O82 C138 C137 O81 -1.4(9) . .
C13X C138 C137 O81 99(5) . .
C13Y C138 C137 O81 -162.4(9) . .
C139 C138 C137 O81 178.4(9) . .
O82 C138 C137 C136 -179.8(6) . .
C13X C138 C137 C136 -80(5) . .
C13Y C138 C137 C136 19.2(8) . .
C139 C138 C137 C136 -0.04(9) . .
C135 C136 C137 O81 -178.2(10) . .
C135 C136 C137 C138 0.01(8) . .
O82 C138 C139 C140 179.8(6) . .
C13X C138 C139 C140 19.6(8) . .
C13Y C138 C139 C140 -76(2) . .
C137 C138 C139 C140 0.04(6) . .
O82 C138 C139 O83 10.9(10) . .
C13X C138 C139 O83 -149.3(10) . .
C13Y C138 C139 O83 115(2) . .
C137 C138 C139 O83 -168.9(10) . .
C138 C139 C140 C135 -0.02(3) . .
O83 C139 C140 C135 168.6(10) . .
C13Z C135 C140 C139 -20.1(8) . .
C14Y C135 C140 C139 91(4) . .
C136 C135 C140 C139 -0.01(3) . .
C134 C135 C140 C139 -176.5(5) . .
C138 C137 O81 C141 -179.2(11) . .
C136 C137 O81 C141 -0.8(15) . .
C140 C139 O83 C143 11.6(16) . .
C138 C139 O83 C143 -179.8(10) . .
C14Y C135 C13Z C13X -0.01(6) . .
C136 C135 C13Z C13X -83(4) . .
C140 C135 C13Z C13X 19.9(8) . .
C134 C135 C13Z C13X 175.5(5) . .
O82 C138 C13X O81X 9.4(15) . .
C13Y C138 C13X O81X -170.6(15) . .
C137 C138 C13X O81X -81(4) . .
C139 C138 C13X O81X 169.5(11) . .
O82 C138 C13X C13Z -180.0(6) . .
C13Y C138 C13X C13Z 0.04(8) . .
C137 C138 C13X C13Z 90(4) . .
C139 C138 C13X C13Z -19.9(8) . .
C135 C13Z C13X O81X 170.1(16) . .
C135 C13Z C13X C138 -0.01(8) . .
O82 C138 C13Y C14Y 180.0(7) . .
C13X C138 C13Y C14Y -0.04(6) . .
C137 C138 C13Y C14Y -19.7(8) . .
C139 C138 C13Y C14Y 93(2) . .
O82 C138 C13Y O83Y -11.2(15) . .
C13X C138 C13Y O83Y 168.8(15) . .
C137 C138 C13Y O83Y 149.1(11) . .
C139 C138 C13Y O83Y -98(2) . .
C13Z C135 C14Y C13Y 0.01(3) . .
C136 C135 C14Y C13Y 20.1(8) . .
C140 C135 C14Y C13Y -79(4) . .
C134 C135 C14Y C13Y -175.7(5) . .
C138 C13Y C14Y C135 0.02(3) . .
O83Y C13Y C14Y C135 -168.0(16) . .
C138 C13X O81X C14X 176.1(18) . .
C13Z C13X O81X C14X 5(2) . .
C14Y C13Y O83Y C14Z 53(3) . .
C138 C13Y O83Y C14Z -116(2) . .
C13Y O83Y C14Z O7W 88(3) . .
C13X C138 O82 C142 76.7(10) . .
C13Y C138 O82 C142 -103.3(10) . .
C137 C138 O82 C142 96.9(8) . .
C139 C138 O82 C142 -82.9(9) . .
O4 Fe3 O84 C144 49.0(5) . .
O13 Fe3 O84 C144 -42.2(5) . .
O89 Fe3 O84 C144 -135.7(5) . .
O1 Fe3 O84 C144 131.9(5) . .
O7 Fe8 O85 C144 47.6(9) . .
O18 Fe8 O85 C144 126.0(6) . .
O4 Fe8 O85 C144 -14.9(6) . .
Cl1 Fe8 O85 C144 -133.1(6) . .
Fe8 O85 C144 O84 7.8(11) . .
Fe8 O85 C144 C145 -175.5(4) . .
Fe3 O84 C144 O85 -29.4(9) . .
Fe3 O84 C144 C145 153.9(4) . .
O85 C144 C145 C146 -4.2(9) . .
O84 C144 C145 C146 172.8(6) . .
O85 C144 C145 C150 171.9(7) . .
O84 C144 C145 C150 -11.1(10) . .
C150 C145 C146 C147 1.1(12) . .
C144 C145 C146 C147 177.0(6) . .
C145 C146 C147 O86 -178.7(7) . .
C145 C146 C147 C148 -1.5(11) . .
O86 C147 C148 O87 -0.5(13) . .
C146 C147 C148 O87 -178.0(8) . .
O86 C147 C148 C149 178.9(9) . .
C146 C147 C148 C149 1.4(14) . .
O87 C148 C149 C150 178.5(10) . .
C147 C148 C149 C150 -0.8(16) . .
O87 C148 C149 O88X -26.5(17) . .
C147 C148 C149 O88X 154.2(13) . .
O87 C148 C149 O88 8.2(15) . .
C147 C148 C149 O88 -171.2(9) . .
C146 C145 C150 C149 -0.5(14) . .
C144 C145 C150 C149 -176.4(8) . .
C148 C149 C150 C145 0.4(16) . .
O88X C149 C150 C145 -152.4(14) . .
O88 C149 C150 C145 170.2(10) . .
C148 C147 O86 C151 170.7(8) . .
C146 C147 O86 C151 -11.9(12) . .
C149 C148 O87 C152 114.4(11) . .
C147 C148 O87 C152 -66.2(12) . .
C148 C149 O88 C153 179.9(13) . .
C150 C149 O88 C153 9.7(18) . .
O88X C149 O88 C153 -89(2) . .
C148 C149 O88X C15X -172(2) . .
C150 C149 O88X C15X -18(3) . .
O88 C149 O88X C15X 84(3) . .
O2 Fe3 O89 C154 134.2(5) . .
O13 Fe3 O89 C154 -130.4(5) . .
O84 Fe3 O89 C154 -45.0(5) . .
O1 Fe3 O89 C154 50.1(5) . .
O1 Fe1 O90 C154 24.0(6) . .
O75 Fe1 O90 C154 120.7(6) . .
O55 Fe1 O90 C154 -125.4(8) . .
O50 Fe1 O90 C154 -72.9(6) . .
O95 Fe1 O90 C154 -155.9(6) . .
Fe1 O90 C154 O89 -24.2(10) . .
Fe1 O90 C154 C155 154.4(5) . .
Fe3 O89 C154 O90 -23.7(9) . .
Fe3 O89 C154 C155 157.7(4) . .
O90 C154 C155 C160 167.8(6) . .
O89 C154 C155 C160 -13.5(9) . .
O90 C154 C155 C156 -11.6(9) . .
O89 C154 C155 C156 167.1(6) . .
C160 C155 C156 C157 0.8(10) . .
C154 C155 C156 C157 -179.8(6) . .
C155 C156 C157 O91 -177.3(7) . .
C155 C156 C157 C158 4.3(11) . .
O91 C157 C158 O92 0.7(13) . .
C156 C157 C158 O92 179.2(8) . .
O91 C157 C158 C159 175.3(8) . .
C156 C157 C158 C159 -6.2(13) . .
O92 C158 C159 O93X 5(4) . .
C157 C158 C159 O93X -170(4) . .
O92 C158 C159 C160 177.8(8) . .
C157 C158 C159 C160 2.9(13) . .
O92 C158 C159 O93 -6(3) . .
C157 C158 C159 O93 179(3) . .
C156 C155 C160 C159 -4.0(11) . .
C154 C155 C160 C159 176.6(7) . .
O93X C159 C160 C155 174(5) . .
C158 C159 C160 C155 2.1(12) . .
O93 C159 C160 C155 -174(3) . .
C158 C157 O91 C161 -171.8(8) . .
C156 C157 O91 C161 9.7(11) . .
C157 C158 O92 C162 -65.5(13) . .
C159 C158 O92 C162 119.8(10) . .
O93X C159 O93 C163 133(29) . .
C160 C159 O93 C163 0(6) . .
C158 C159 O93 C163 -177(3) . .
C160 C159 O93X C16Y -16(8) . .
C158 C159 O93X C16Y 157(4) . .
O93 C159 O93X C16Y -69(23) . .
O2 Fe5 O94 C164 -13.0(6) . .
O14 Fe5 O94 C164 -108.6(6) . .
O80 Fe5 O94 C164 169.1(6) . .
O34 Fe5 O94 C164 86.1(6) . .
Fe5 O94 C164 N2 173.2(5) . .
O94 C164 N2 C165 177.7(7) . .
O94 C164 N2 C16X -26.9(18) . .
O94 C164 N2 C166 15.0(15) . .
O75 Fe1 O95 C167 -143.2(5) . .
O55 Fe1 O95 C167 -49.0(5) . .
O90 Fe1 O95 C167 124.8(5) . .
O50 Fe1 O95 C167 38.9(5) . .
Fe1 O95 C167 N3 -176.5(7) . .
O95 C167 N3 O2W 140(2) . .
O95 C167 N3 C168 179.6(3) . .
O95 C167 N3 C169 1.1(8) . .
O95 C167 N3 O3W 78.8(14) . .
C167 N3 C168 O2W -131(3) . .
C169 N3 C168 O2W 47(3) . .
O3W N3 C168 O2W -14(3) . .
O2W N3 C169 O3W -44.6(16) . .
C167 N3 C169 O3W 107.9(12) . .
C168 N3 C169 O3W -70.4(13) . .
C170 C171 O96 O11W -171(4) . .
O9W C171 O96 O11W -124(5) . .
C170 C171 O96 O9W -47(3) . .
O11W C171 O96 O9W 124(5) . .
C170 C171 O96 C172 -172.6(17) . .
O11W C171 O96 C172 -1(4) . .
O9W C171 O96 C172 -125(3) . .
O9W O96 C172 C173 81(3) . .
C171 O96 C172 C173 -177.3(19) . .
O97 C174 N4 O8W -61(7) . .
O13W C174 N4 O8W 97(8) . .
O97 C174 N4 O13W -158(5) . .
O8W C174 N4 O13W -97(8) . .
O97 C174 N4 C175 176(2) . .
O13W C174 N4 C175 -25(4) . .
O8W C174 N4 C175 -122(7) . .
O97 C174 N4 C176 -10(5) . .
O13W C174 N4 C176 149(7) . .
O8W C174 N4 C176 52(6) . .
O8W N4 C175 O13W -109(7) . .
C174 N4 C175 O13W 30(5) . .
C176 N4 C175 O13W -146(7) . .
O13W N4 C175 O8W 109(7) . .
C174 N4 C175 O8W 138(5) . .
C176 N4 C175 O8W -37(4) . .
O13W N4 C176 O8W 14(10) . .
C174 N4 C176 O8W -103(7) . .
C175 N4 C176 O8W 71(6) . .
C179 O98 C177 N5 0.5(17) 2_757 .
O98 C177 N5 C178 -6(3) . .
C178 C177 N5 C178 180.000(3) 2_757 .
C179 C177 N5 C178 -5.1(16) 2_757 .
O98 C177 N5 C178 174(3) . 2_757
C179 C177 N5 C178 174.9(16) 2_757 2_757
O98 C177 N5 C179 179.5(16) . .
C178 C177 N5 C179 5.1(16) 2_757 .
C179 C177 N5 C179 180.000(5) 2_757 .
O98 C177 N5 C179 -0.5(16) . 2_757
C178 C177 N5 C179 -174.9(16) 2_757 2_757
C177 N5 C178 C177 180.000(3) . 2_757
C179 N5 C178 C177 -5.1(16) . 2_757
C179 N5 C178 C177 174.9(16) 2_757 2_757
C177 N5 C178 C179 -174.9(16) 2_757 2_757
C177 N5 C178 C179 5.1(16) . 2_757
C179 N5 C178 C179 180.000(3) . 2_757
C177 N5 C179 O98 -0.4(13) 2_757 2_757
C177 N5 C179 O98 179.6(13) . 2_757
C178 N5 C179 O98 4.3(17) . 2_757
C178 N5 C179 O98 -175.7(17) 2_757 2_757
C177 N5 C179 C177 180.000(3) . 2_757
C178 N5 C179 C177 4.7(15) . 2_757
C178 N5 C179 C177 -175.3(15) 2_757 2_757
C177 N5 C179 C178 175.3(15) 2_757 2_757
C177 N5 C179 C178 -4.7(15) . 2_757
C178 N5 C179 C178 180.000(3) . 2_757
O16W O99 C180 O17W -85(10) . .
O16W O99 C180 N6 1(3) . .
O99 C180 N6 C181 173.0(15) . .
O17W C180 N6 C181 -179.1(13) . .
O99 C180 N6 C182 -2.4(19) . .
O17W C180 N6 C182 5.6(17) . .
C182 N6 C181 O16W 176(5) . .
C180 N6 C181 O16W 1(3) . .
C181 N6 C182 O16W -176(5) . .
C180 N6 C182 O16W -1(4) . .
C183 C184 O100 C185 169(2) . .
C184 O100 C185 C186 172(2) . .
C187 C188 O101 C189 177(4) . .
C188 O101 C189 C190 168(4) . .
N3 C168 O2W O3W 36(6) . .
C167 N3 O2W C168 74(3) . .
C169 N3 O2W C168 -143(2) . .
O3W N3 O2W C168 162(3) . .
C167 N3 O2W O3W -88(2) . .
C168 N3 O2W O3W -162(3) . .
C169 N3 O2W O3W 55.5(18) . .
C168 O2W O3W O4W 22(8) . .
N3 O2W O3W O4W 58(3) . .
C168 O2W O3W N3 -35(6) . .
C168 O2W O3W C169 -76(6) . .
N3 O2W O3W C169 -40.5(14) . .
O2W N3 O3W O4W -135(2) . .
C167 N3 O3W O4W -5(2) . .
C168 N3 O3W O4W -124.8(17) . .
C169 N3 O3W O4W 106(2) . .
C167 N3 O3W O2W 131(2) . .
C168 N3 O3W O2W 10.6(19) . .
C169 N3 O3W O2W -119(2) . .
O2W N3 O3W C169 119(2) . .
C167 N3 O3W C169 -110.5(19) . .
C168 N3 O3W C169 129.5(18) . .
N3 C169 O3W O4W -80.2(19) . .
N3 C169 O3W O2W 42.5(17) . .
C174 N4 O8W O13W -76(6) . .
C175 N4 O8W O13W 54(5) . .
C176 N4 O8W O13W 172(6) . .
O13W N4 O8W C176 -172(6) . .
C174 N4 O8W C176 112(6) . .
C175 N4 O8W C176 -118(5) . .
O13W N4 O8W C175 -54(5) . .
C174 N4 O8W C175 -130(5) . .
C176 N4 O8W C175 118(5) . .
O13W N4 O8W C174 76(6) . .
C175 N4 O8W C174 130(5) . .
C176 N4 O8W C174 -112(6) . .
N4 C176 O8W O13W -12(9) . .
N4 C176 O8W C175 -77(6) . .
N4 C176 O8W C174 44(4) . .
O13W C175 O8W N4 41(5) . .
N4 C175 O8W O13W -41(5) . .
O13W C175 O8W C176 150(7) . .
N4 C175 O8W C176 109(7) . .
O13W C175 O8W C174 14(4) . .
N4 C175 O8W C174 -27(4) . .
O97 C174 O8W N4 124(6) . .
O13W C174 O8W N4 -58(6) . .
O97 C174 O8W O13W -178(4) . .
N4 C174 O8W O13W 58(6) . .
O97 C174 O8W C176 31(5) . .
O13W C174 O8W C176 -151(7) . .
N4 C174 O8W C176 -94(7) . .
O97 C174 O8W C175 167(2) . .
O13W C174 O8W C175 -15(4) . .
N4 C174 O8W C175 43(5) . .
C171 O96 O9W O11W -113(5) . .
C172 O96 O9W O11W 0(3) . .
O11W O96 O9W C171 113(5) . .
C172 O96 O9W C171 113(2) . .
C170 C171 O9W O96 132(3) . .
O11W C171 O9W O96 -18.8(17) . .
O96 C171 O9W O11W 18.8(17) . .
C170 C171 O9W O11W 151(2) . .
C171 O96 O11W O9W 102(5) . .
O9W O96 O11W C171 -102(5) . .
C173 C172 O11W O9W 81(5) . .
C173 C172 O11W C171 -177(2) . .
C171 O9W O11W O96 -55(4) . .
O96 O9W O11W C172 179(8) . .
C171 O9W O11W C172 124(5) . .
O96 O9W O11W C171 55(4) . .
C170 C171 O11W O96 10(5) . .
O9W C171 O11W O96 43(4) . .
O96 C171 O11W C172 178(7) . .
C170 C171 O11W C172 -173(3) . .
O9W C171 O11W C172 -139(4) . .
O96 C171 O11W O9W -43(4) . .
C170 C171 O11W O9W -34(3) . .
C174 N4 O13W O8W 124(5) . .
C175 N4 O13W O8W -84(6) . .
C176 N4 O13W O8W -9(7) . .
O8W N4 O13W C175 84(6) . .
C174 N4 O13W C175 -151(5) . .
C176 N4 O13W C175 75(9) . .
O8W N4 O13W C174 -124(5) . .
C175 N4 O13W C174 151(5) . .
C176 N4 O13W C174 -134(8) . .
C176 O8W O13W N4 17(13) . .
C175 O8W O13W N4 101(6) . .
C174 O8W O13W N4 -58(5) . .
N4 O8W O13W C175 -101(6) . .
C176 O8W O13W C175 -84(13) . .
C174 O8W O13W C175 -160(5) . .
N4 O8W O13W C174 58(5) . .
C176 O8W O13W C174 75(13) . .
C175 O8W O13W C174 160(5) . .
O8W C175 O13W N4 -35(4) . .
N4 C175 O13W O8W 35(4) . .
N4 C175 O13W C174 -102(10) . .
O8W C175 O13W C174 -136(10) . .
O97 C174 O13W N4 32(7) . .
O8W C174 O13W N4 29(4) . .
O97 C174 O13W O8W 3(7) . .
N4 C174 O13W O8W -29(4) . .
O97 C174 O13W C175 138(7) . .
N4 C174 O13W C175 106(10) . .
O8W C174 O13W C175 135(11) . .
C181 N6 O16W O99 172(6) . .
C182 N6 O16W O99 -5(9) . .
C182 N6 O16W C181 -176(4) . .
C181 N6 O16W C182 176(4) . .
O17W C180 O16W O99 8.1(14) . .
O99 C180 O16W C181 172(2) . .
O17W C180 O16W C181 -180(2) . .
O99 C180 O16W C182 -1(5) . .
O17W C180 O16W C182 7(5) . .
C180 O99 O16W N6 -177(10) . .
C180 O99 O16W C181 -20(6) . .
C180 O99 O16W C182 179(4) . .
N6 C181 O16W C180 -177(7) . .
N6 C181 O16W O99 -163(11) . .
N6 C181 O16W C182 -3(3) . .
N6 C182 O16W C180 178(7) . .
N6 C182 O16W O99 177(5) . .
N6 C182 O16W C181 3(3) . .
